data_1576014
loop_
_publ_author_name
'Fukunaga, Toshiya M.'
'Takaba, Kiyofumi'
'Yoshida, Satoshi'
'Maki-Yonekura, Saori'
'Yonekura, Koji'
'Isobe, Hiroyuki'

_publ_section_title
;
 Expanded segments of three-dimensional carbonaceous nets with chirality:
 synthesis and structures.
;
_journal_issue 42
_journal_name_full 'Chemical science'
_journal_page_first 19594
_journal_page_last 19600
_journal_paper_doi 10.1039/d5sc06999h
_journal_volume 16
_journal_year 2025
_chemical_formula_moiety '2(C204 H228 B6 O6)'
_chemical_formula_sum 'C408 H456 B12 O12'
_chemical_formula_weight 5681.42
_space_group_crystal_system triclinic
_space_group_IT_number 2
_space_group_name_Hall '-P 1'
_space_group_name_H-M_alt 'P -1'
_atom_sites_solution_hydrogens geom
_audit_creation_method SHELXL-2018/3
_audit_update_record
;
2025-09-09 deposited with the CCDC.	2025-10-08 downloaded from the CCDC.
;
_cell_angle_alpha 92.43(5)
_cell_angle_beta 105.74(5)
_cell_angle_gamma 117.31(5)
_cell_formula_units_Z 2
_cell_length_a 23.17(2)
_cell_length_b 25.09(3)
_cell_length_c 42.23(4)
_cell_measurement_reflns_used 7185
_cell_measurement_temperature 93(2)
_cell_measurement_theta_max 0.313
_cell_measurement_theta_min 0.014
_cell_volume 20592(4)
_computing_structure_refinement 'SHELXL-2018/3 (Sheldrick, 2018)'
_diffrn_ambient_temperature 93(2)
_diffrn_measured_fraction_theta_full 0.973
_diffrn_measured_fraction_theta_max 0.973
_diffrn_measurement_device_type 'JEOL CRYO ARM 300'
_diffrn_measurement_method rotation
_diffrn_radiation_type electron
_diffrn_radiation_wavelength 0.01968
_diffrn_reflns_av_R_equivalents 1.567
_diffrn_reflns_av_unetI/netI 0.6030
_diffrn_reflns_Laue_measured_fraction_full 0.973
_diffrn_reflns_Laue_measured_fraction_max 0.973
_diffrn_reflns_number 7185
_diffrn_reflns_point_group_measured_fraction_full 0.973
_diffrn_reflns_point_group_measured_fraction_max 0.973
_diffrn_reflns_theta_full 0.313
_diffrn_reflns_theta_max 0.313
_diffrn_reflns_theta_min 0.014
_diffrn_source 'transmission electron microscope, cold field emission gun'
_exptl_absorpt_coefficient_mu 0.014
_exptl_crystal_colour white
_exptl_crystal_density_diffrn 0.916
_exptl_crystal_description block
_exptl_crystal_F_000 6120
_refine_diff_density_max 0.989
_refine_diff_density_min -0.753
_refine_diff_density_rms 0.193
_refine_ls_extinction_coef 84412(504)
_refine_ls_extinction_expression Fc^*^=kFc[1+0.001xFc^2^\l^3^/sin(2\q)]^-1/4^
_refine_ls_extinction_method 'SHELXL-2018/3 (Sheldrick 2018)'
_refine_ls_goodness_of_fit_ref 2.759
_refine_ls_hydrogen_treatment constr
_refine_ls_matrix_type full
_refine_ls_number_parameters 3314
_refine_ls_number_reflns 7185
_refine_ls_number_restraints 10132
_refine_ls_restrained_S_all 5.896
_refine_ls_R_factor_all 0.5573
_refine_ls_R_factor_gt 0.4576
_refine_ls_shift/su_max 0.095
_refine_ls_shift/su_mean 0.004
_refine_ls_structure_factor_coef Fsqd
_refine_ls_weighting_details 'w=1/[\s^2^(Fo^2^)+(0.2400P)^2^] where P=(Fo^2^+2Fc^2^)/3'
_refine_ls_weighting_scheme calc
_refine_ls_wR_factor_gt 0.7758
_refine_ls_wR_factor_ref 0.8198
_reflns_Friedel_coverage 0.000
_reflns_number_gt 2424
_reflns_number_total 7185
_reflns_threshold_expression 'I > 2\s(I)'
_cod_data_source_file d5sc06999h4.cif
_cod_data_source_block p-1
_cod_depositor_comments 'Adding full bibliography for 1576013--1576014.cif.'
_cod_original_cell_volume 20592(37)
_cod_database_code 1576014
_shelx_shelxl_version_number 2018/3
_shelx_space_group_comment
;
The symmetry employed for this shelxl refinement is uniquely defined
by the following loop, which should always be used as a source of
symmetry information in preference to the above space-group names.
They are only intended as comments.
;

loop_
_space_group_symop_operation_xyz
'x, y, z'
'-x, -y, -z'

loop_
_atom_site_label
_atom_site_type_symbol
_atom_site_fract_x
_atom_site_fract_y
_atom_site_fract_z
_atom_site_U_iso_or_equiv
_atom_site_adp_type
_atom_site_occupancy
_atom_site_site_symmetry_order
_atom_site_calc_flag
_atom_site_refinement_flags_posn
_atom_site_refinement_flags_adp
_atom_site_refinement_flags_occupancy
_atom_site_disorder_assembly
_atom_site_disorder_group
B1A B 0.75415(16) 0.6990(2) 0.28648(6) 0.125(9) Uani 1 1 d DG U . . .
O1A O 0.79403(15) 0.6946(2) 0.31639(7) 0.125(10) Uani 1 1 d DG U . . .
B2A B 0.77198(15) 0.6882(2) 0.34420(7) 0.126(10) Uani 1 1 d DG U . . .
O2A O 0.71005(15) 0.6862(2) 0.34210(6) 0.125(10) Uani 1 1 d DG U . . .
B3A B 0.67017(15) 0.6905(2) 0.31219(6) 0.125(9) Uani 1 1 d DG U . . .
O3A O 0.69222(16) 0.6969(2) 0.28438(6) 0.125(10) Uani 1 1 d DG U . . .
C1A C 0.77909(14) 0.70663(13) 0.25558(6) 0.126(10) Uani 1 1 d DG U . . .
C2A C 0.76057(17) 0.73809(16) 0.23216(7) 0.126(10) Uani 1 1 d DG U . . .
H16 H 0.732233 0.754545 0.234974 0.151 Uiso 1 1 calc DR U . . .
C3A C 0.78353(17) 0.74549(17) 0.20463(8) 0.126(10) Uani 1 1 d DG U . . .
C4A C 0.82499(14) 0.72142(16) 0.20052(7) 0.126(10) Uani 1 1 d DG U . . .
H17 H 0.840680 0.726469 0.181706 0.151 Uiso 1 1 calc DR U . . .
C5A C 0.84351(17) 0.68995(17) 0.22394(8) 0.126(10) Uani 1 1 d DG U . . .
C6A C 0.82056(16) 0.68256(15) 0.25147(7) 0.126(10) Uani 1 1 d DG U . . .
H18 H 0.833216 0.661058 0.267478 0.151 Uiso 1 1 calc R U . . .
C7A C 0.76332(15) 0.78080(12) 0.17913(8) 0.127(11) Uani 1 1 d D U . . .
C8A C 0.69303(18) 0.77414(16) 0.17814(7) 0.126(14) Uani 1 1 d D U . . .
H133 H 0.680268 0.796747 0.161822 0.189 Uiso 1 1 calc R U . . .
H134 H 0.657980 0.730810 0.171549 0.189 Uiso 1 1 calc DR U . . .
H135 H 0.696336 0.790638 0.200403 0.189 Uiso 1 1 calc DR U . . .
C9A C 0.8182(2) 0.84930(13) 0.18941(9) 0.128(16) Uani 1 1 d D U . . .
H136 H 0.805047 0.871671 0.173053 0.192 Uiso 1 1 calc DR U . . .
H137 H 0.821403 0.865785 0.211667 0.192 Uiso 1 1 calc DR U . . .
H138 H 0.862809 0.853847 0.190031 0.192 Uiso 1 1 calc DR U . . .
C10A C 0.75790(15) 0.75522(15) 0.14391(7) 0.127(15) Uani 1 1 d D U . . .
H139 H 0.744984 0.777984 0.127751 0.190 Uiso 1 1 calc DR U . . .
H140 H 0.802395 0.759568 0.144389 0.190 Uiso 1 1 calc DR U . . .
H141 H 0.722889 0.711887 0.137232 0.190 Uiso 1 1 calc DR U . . .
C11A C 0.88857(13) 0.66467(13) 0.21974(10) 0.126(10) Uani 1 1 d DG U . . .
C12A C 0.94973(13) 0.70181(13) 0.21395(12) 0.126(10) Uani 1 1 d DG U . . .
H19 H 0.962599 0.743186 0.212449 0.151 Uiso 1 1 calc R U . . .
C13A C 0.99206(14) 0.67840(14) 0.21034(13) 0.126(11) Uani 1 1 d DG U . . .
C14A C 0.97323(14) 0.61786(14) 0.21253(11) 0.126(10) Uani 1 1 d DG U . . .
H20 H 1.002165 0.601858 0.210068 0.151 Uiso 1 1 calc R U . . .
C15A C 0.91208(15) 0.58072(13) 0.21833(12) 0.126(10) Uani 1 1 d DG U . . .
C16A C 0.86974(14) 0.60413(13) 0.22194(11) 0.126(10) Uani 1 1 d DG U . . .
H21 H 0.827945 0.578749 0.225898 0.151 Uiso 1 1 calc R U . . .
C17A C 1.05964(16) 0.71944(19) 0.20404(13) 0.125(12) Uani 1 1 d D U . . .
C18A C 1.09656(15) 0.6826(2) 0.20067(13) 0.126(14) Uani 1 1 d D U . . .
H142 H 1.139683 0.708970 0.196654 0.188 Uiso 1 1 calc DR U . . .
H143 H 1.106469 0.667499 0.221403 0.188 Uiso 1 1 calc R U . . .
H144 H 1.066919 0.647809 0.181824 0.188 Uiso 1 1 calc R U . . .
C19A C 1.10691(13) 0.7744(2) 0.2337(2) 0.125(15) Uani 1 1 d D U . . .
H145 H 1.149997 0.800462 0.229526 0.187 Uiso 1 1 calc R U . . .
H146 H 1.083856 0.798096 0.235812 0.187 Uiso 1 1 calc DR U . . .
H147 H 1.116825 0.759444 0.254436 0.187 Uiso 1 1 calc R U . . .
C20A C 1.0446(3) 0.7434(4) 0.17136(18) 0.125(15) Uani 1 1 d D U . . .
H148 H 1.087967 0.769584 0.167446 0.188 Uiso 1 1 calc DR U . . .
H149 H 1.014938 0.708733 0.152469 0.188 Uiso 1 1 calc DR U . . .
H150 H 1.021525 0.767072 0.173429 0.188 Uiso 1 1 calc DR U . . .
C21A C 0.89210(13) 0.51594(10) 0.22087(8) 0.126(10) Uani 1 1 d DG U . . .
C22A C 0.91769(15) 0.48554(11) 0.20557(8) 0.126(10) Uani 1 1 d DG U . . .
H22 H 0.947844 0.506046 0.193427 0.151 Uiso 1 1 calc R U . . .
C23A C 0.89917(17) 0.42514(11) 0.20803(9) 0.126(10) Uani 1 1 d DG U . . .
C24A C 0.85505(19) 0.39514(12) 0.22579(10) 0.126(10) Uani 1 1 d DG U . . .
H23 H 0.842386 0.353864 0.227470 0.151 Uiso 1 1 calc R U . . .
C25A C 0.8295(2) 0.42554(15) 0.24109(11) 0.125(9) Uani 1 1 d DG U . . .
C26A C 0.84797(17) 0.48594(13) 0.23863(9) 0.125(10) Uani 1 1 d DG U . . .
H24 H 0.830481 0.506711 0.249091 0.151 Uiso 1 1 calc DR U . . .
C27A C 0.92774(10) 0.39119(9) 0.19094(5) 0.127(11) Uani 1 1 d D U . . .
C28A C 0.87178(13) 0.34850(14) 0.15814(6) 0.129(15) Uani 1 1 d D U . . .
H151 H 0.831534 0.318493 0.163218 0.193 Uiso 1 1 calc DR U . . .
H152 H 0.858523 0.372684 0.143171 0.193 Uiso 1 1 calc DR U . . .
H153 H 0.889684 0.327164 0.147168 0.193 Uiso 1 1 calc DR U . . .
C29A C 0.99120(12) 0.43851(11) 0.18317(8) 0.126(14) Uani 1 1 d D U . . .
H154 H 1.026642 0.465550 0.204107 0.189 Uiso 1 1 calc DR U . . .
H155 H 1.009254 0.417286 0.172226 0.189 Uiso 1 1 calc DR U . . .
H156 H 0.978093 0.462807 0.168229 0.189 Uiso 1 1 calc DR U . . .
C30A C 0.94814(15) 0.35341(11) 0.21481(7) 0.127(14) Uani 1 1 d D U . . .
H157 H 0.983744 0.380774 0.235629 0.190 Uiso 1 1 calc R U . . .
H158 H 0.907742 0.323777 0.219925 0.190 Uiso 1 1 calc DR U . . .
H159 H 0.965920 0.331649 0.204068 0.190 Uiso 1 1 calc R U . . .
C31A C 0.7820(2) 0.3934(2) 0.26004(11) 0.125(9) Uani 1 1 d DG U . . .
C32A C 0.7206(2) 0.3946(3) 0.25368(12) 0.125(9) Uani 1 1 d DG U . . .
H25 H 0.708853 0.415858 0.237244 0.150 Uiso 1 1 calc DR U . . .
C33A C 0.6763(2) 0.3647(3) 0.27139(12) 0.124(9) Uani 1 1 d DG U . . .
C34A C 0.69343(16) 0.3336(2) 0.29544(10) 0.124(9) Uani 1 1 d DG U . . .
H26 H 0.663165 0.313126 0.307539 0.149 Uiso 1 1 calc R U . . .
C35A C 0.75487(13) 0.33237(17) 0.30180(9) 0.123(9) Uani 1 1 d DG U . . .
C36A C 0.79916(15) 0.36228(17) 0.28409(10) 0.124(9) Uani 1 1 d DG U . . .
H27 H 0.841150 0.361459 0.288438 0.149 Uiso 1 1 calc DR U . . .
C37A C 0.77337(8) 0.29899(9) 0.32755(5) 0.122(9) Uani 1 1 d DG U . . .
C38A C 0.84068(7) 0.32427(8) 0.34900(5) 0.121(10) Uani 1 1 d DG U . . .
H52 H 0.874768 0.362956 0.347368 0.145 Uiso 1 1 calc R U . . .
C39A C 0.85811(6) 0.29296(8) 0.37285(4) 0.120(10) Uani 1 1 d DG U . . .
C40A C 0.80823(7) 0.23636(9) 0.37525(5) 0.120(10) Uani 1 1 d DG U . . .
H53 H 0.820139 0.214962 0.391548 0.144 Uiso 1 1 calc DR U . . .
C41A C 0.74092(7) 0.21107(10) 0.35380(7) 0.119(10) Uani 1 1 d DG U . . .
C42A C 0.72349(7) 0.24239(10) 0.32995(6) 0.120(10) Uani 1 1 d DG U . . .
H54 H 0.677495 0.225103 0.315284 0.144 Uiso 1 1 calc DR U . . .
C43A C 0.93327(7) 0.32118(7) 0.39682(4) 0.120(11) Uani 1 1 d D U . . .
C44A C 0.95198(13) 0.38035(8) 0.41948(6) 0.120(14) Uani 1 1 d D U . . .
H160 H 0.920971 0.370849 0.432763 0.180 Uiso 1 1 calc DR U . . .
H161 H 0.999516 0.398514 0.434558 0.180 Uiso 1 1 calc DR U . . .
H162 H 0.947366 0.409350 0.405551 0.180 Uiso 1 1 calc DR U . . .
C45A C 0.98179(7) 0.33574(14) 0.37585(6) 0.121(14) Uani 1 1 d D U . . .
H163 H 0.977694 0.365124 0.362102 0.181 Uiso 1 1 calc DR U . . .
H164 H 1.029300 0.353307 0.390867 0.181 Uiso 1 1 calc DR U . . .
H165 H 0.969262 0.298047 0.361248 0.181 Uiso 1 1 calc DR U . . .
C46A C 0.93941(9) 0.27501(9) 0.41851(6) 0.120(15) Uani 1 1 d D U . . .
H166 H 0.908445 0.265904 0.431790 0.180 Uiso 1 1 calc R U . . .
H167 H 0.926823 0.237242 0.403955 0.180 Uiso 1 1 calc DR U . . .
H168 H 0.986862 0.292501 0.433575 0.180 Uiso 1 1 calc DR U . . .
C47A C 0.68750(10) 0.15041(9) 0.35632(8) 0.118(10) Uani 1 1 d DG U . . .
C48A C 0.70679(9) 0.11210(10) 0.37359(8) 0.118(10) Uani 1 1 d DG U . . .
H55 H 0.754103 0.124667 0.383849 0.142 Uiso 1 1 calc DR U . . .
C49A C 0.65685(11) 0.05541(10) 0.37585(8) 0.118(11) Uani 1 1 d DG U . . .
C50A C 0.58762(10) 0.03703(11) 0.36084(8) 0.118(11) Uani 1 1 d DG U . . .
H56 H 0.553495 -0.001711 0.362379 0.142 Uiso 1 1 calc R U . . .
C51A C 0.56833(9) 0.07534(13) 0.34357(8) 0.119(10) Uani 1 1 d DG U . . .
C52A C 0.61827(10) 0.13203(11) 0.34131(8) 0.118(10) Uani 1 1 d DG U . . .
H57 H 0.605087 0.158208 0.329507 0.142 Uiso 1 1 calc DR U . . .
C53A C 0.67838(8) 0.01258(8) 0.39508(5) 0.118(12) Uani 1 1 d D U . . .
C54A C 0.74969(10) 0.05149(12) 0.42181(6) 0.119(16) Uani 1 1 d D U . . .
H169 H 0.747550 0.079704 0.437634 0.178 Uiso 1 1 calc R U . . .
H170 H 0.763673 0.024624 0.433922 0.178 Uiso 1 1 calc R U . . .
H171 H 0.783237 0.074890 0.410886 0.178 Uiso 1 1 calc DR U . . .
C55A C 0.62515(12) -0.02367(13) 0.41210(6) 0.119(15) Uani 1 1 d D U . . .
H172 H 0.623477 0.004836 0.427958 0.179 Uiso 1 1 calc DR U . . .
H173 H 0.579762 -0.047891 0.395018 0.179 Uiso 1 1 calc DR U . . .
H174 H 0.638339 -0.051005 0.424147 0.179 Uiso 1 1 calc DR U . . .
C56A C 0.68132(15) -0.03191(11) 0.37010(7) 0.119(14) Uani 1 1 d D U . . .
H175 H 0.635843 -0.056550 0.353153 0.179 Uiso 1 1 calc DR U . . .
H176 H 0.714779 -0.008612 0.359113 0.179 Uiso 1 1 calc R U . . .
H177 H 0.695215 -0.058877 0.382148 0.179 Uiso 1 1 calc R U . . .
C57A C 0.49426(10) 0.05559(16) 0.32730(6) 0.120(10) Uani 1 1 d DG U . . .
C58A C 0.44904(9) 0.03399(13) 0.34549(6) 0.120(11) Uani 1 1 d DG U . . .
H58 H 0.465382 0.031677 0.368310 0.144 Uiso 1 1 calc R U . . .
C59A C 0.37991(9) 0.01576(14) 0.33028(6) 0.120(11) Uani 1 1 d DG U . . .
C60A C 0.35599(11) 0.01914(19) 0.29689(6) 0.121(10) Uani 1 1 d DG U . . .
H59 H 0.308745 0.006686 0.286497 0.145 Uiso 1 1 calc DR U . . .
C61A C 0.40121(13) 0.0407(2) 0.27870(6) 0.121(10) Uani 1 1 d DG U . . .
C62A C 0.47034(12) 0.0590(2) 0.29391(7) 0.120(10) Uani 1 1 d DG U . . .
H60 H 0.501247 0.073740 0.281479 0.144 Uiso 1 1 calc R U . . .
C63A C 0.32984(12) -0.00875(8) 0.35023(7) 0.120(12) Uani 1 1 d D U . . .
C64A C 0.25600(9) -0.05056(17) 0.32589(8) 0.121(16) Uani 1 1 d D U . . .
H178 H 0.224198 -0.066105 0.338740 0.181 Uiso 1 1 calc R U . . .
H179 H 0.242559 -0.027095 0.310432 0.181 Uiso 1 1 calc DR U . . .
H180 H 0.254448 -0.084969 0.313093 0.181 Uiso 1 1 calc DR U . . .
C65A C 0.35045(15) -0.04611(14) 0.37460(8) 0.120(15) Uani 1 1 d D U . . .
H181 H 0.318359 -0.061683 0.387296 0.180 Uiso 1 1 calc R U . . .
H182 H 0.348910 -0.080510 0.361797 0.180 Uiso 1 1 calc DR U . . .
H183 H 0.397157 -0.019800 0.390163 0.180 Uiso 1 1 calc DR U . . .
C66A C 0.3318(2) 0.04505(14) 0.37054(7) 0.120(14) Uani 1 1 d D U . . .
H184 H 0.299719 0.029099 0.383218 0.180 Uiso 1 1 calc R U . . .
H185 H 0.378444 0.071493 0.386117 0.180 Uiso 1 1 calc DR U . . .
H186 H 0.318467 0.068693 0.355174 0.180 Uiso 1 1 calc DR U . . .
C1B C 0.81675(12) 0.68394(19) 0.37764(7) 0.127(10) Uani 1 1 d DG U . . .
C2B C 0.88788(12) 0.71369(19) 0.38591(8) 0.128(11) Uani 1 1 d DG U . . .
H1 H 0.909011 0.736398 0.370999 0.153 Uiso 1 1 calc R U . . .
C3B C 0.92810(11) 0.71021(19) 0.41600(8) 0.128(11) Uani 1 1 d DG U . . .
C4B C 0.89719(12) 0.67699(17) 0.43782(7) 0.128(11) Uani 1 1 d DG U . . .
H2 H 0.924675 0.674612 0.458381 0.154 Uiso 1 1 calc R U . . .
C5B C 0.82606(12) 0.64724(17) 0.42955(7) 0.127(10) Uani 1 1 d DG U . . .
C6B C 0.78584(10) 0.65072(19) 0.39946(7) 0.127(10) Uani 1 1 d DG U . . .
H3 H 0.737226 0.630390 0.393805 0.153 Uiso 1 1 calc R U . . .
C7B C 1.00664(14) 0.74309(16) 0.42546(10) 0.129(12) Uani 1 1 d D U . . .
C8B C 1.02872(14) 0.7789(2) 0.39816(13) 0.130(16) Uani 1 1 d D U . . .
H187 H 1.078939 0.799756 0.404368 0.194 Uiso 1 1 calc DR U . . .
H188 H 1.008266 0.750423 0.376648 0.194 Uiso 1 1 calc DR U . . .
H189 H 1.012987 0.809158 0.396132 0.194 Uiso 1 1 calc DR U . . .
C9B C 1.03950(17) 0.78819(15) 0.45939(12) 0.129(16) Uani 1 1 d D U . . .
H190 H 1.089671 0.809107 0.465358 0.194 Uiso 1 1 calc R U . . .
H191 H 1.023688 0.818422 0.457471 0.194 Uiso 1 1 calc DR U . . .
H192 H 1.025949 0.765593 0.476840 0.194 Uiso 1 1 calc R U . . .
C10B C 1.03209(15) 0.69573(17) 0.42873(14) 0.129(14) Uani 1 1 d D U . . .
H193 H 1.082287 0.716909 0.434782 0.193 Uiso 1 1 calc DR U . . .
H194 H 1.018560 0.673190 0.446202 0.193 Uiso 1 1 calc DR U . . .
H195 H 1.011563 0.667070 0.407293 0.193 Uiso 1 1 calc DR U . . .
C11B C 0.79298(14) 0.61204(13) 0.45307(5) 0.127(10) Uani 1 1 d DG U . . .
C12B C 0.82052(13) 0.63647(12) 0.48724(5) 0.127(11) Uani 1 1 d DG U . . .
H4 H 0.860503 0.675498 0.495596 0.153 Uiso 1 1 calc R U . . .
C13B C 0.78955(12) 0.60380(11) 0.50920(4) 0.127(11) Uani 1 1 d DG U . . .
C14B C 0.73105(14) 0.54670(12) 0.49698(4) 0.127(11) Uani 1 1 d DG U . . .
H5 H 0.709888 0.524365 0.511986 0.152 Uiso 1 1 calc DR U . . .
C15B C 0.70351(16) 0.52227(12) 0.46281(5) 0.127(10) Uani 1 1 d DG U . . .
C16B C 0.73448(15) 0.55494(12) 0.44085(4) 0.127(11) Uani 1 1 d DG U . . .
H6 H 0.715656 0.538242 0.417495 0.152 Uiso 1 1 calc DR U . . .
C17B C 0.82015(8) 0.63117(8) 0.54735(4) 0.126(12) Uani 1 1 d D U . . .
C18B C 0.88244(8) 0.69543(8) 0.55372(7) 0.126(16) Uani 1 1 d D U . . .
H196 H 0.867640 0.721819 0.541591 0.189 Uiso 1 1 calc DR U . . .
H197 H 0.902156 0.712798 0.577801 0.189 Uiso 1 1 calc R U . . .
H198 H 0.917163 0.692548 0.545826 0.189 Uiso 1 1 calc DR U . . .
C19B C 0.84300(15) 0.58939(9) 0.56634(7) 0.126(15) Uani 1 1 d D U . . .
H199 H 0.878144 0.586844 0.558686 0.189 Uiso 1 1 calc DR U . . .
H200 H 0.862066 0.606325 0.590462 0.189 Uiso 1 1 calc DR U . . .
H201 H 0.803323 0.548421 0.561950 0.189 Uiso 1 1 calc DR U . . .
C20B C 0.76490(9) 0.63541(14) 0.55924(6) 0.126(15) Uani 1 1 d D U . . .
H202 H 0.750541 0.662032 0.547090 0.189 Uiso 1 1 calc DR U . . .
H203 H 0.725123 0.594499 0.554843 0.189 Uiso 1 1 calc DR U . . .
H204 H 0.783866 0.652403 0.583356 0.189 Uiso 1 1 calc DR U . . .
C21B C 0.64051(13) 0.46125(9) 0.44972(5) 0.127(10) Uani 1 1 d DG U . . .
C22B C 0.62121(14) 0.42098(9) 0.47126(4) 0.126(11) Uani 1 1 d DG U . . .
H7 H 0.648475 0.432182 0.494259 0.151 Uiso 1 1 calc DR U . . .
C23B C 0.56201(12) 0.36433(10) 0.45915(5) 0.126(11) Uani 1 1 d DG U . . .
C24B C 0.52211(11) 0.34795(12) 0.42550(5) 0.126(11) Uani 1 1 d DG U . . .
H8 H 0.481649 0.309226 0.417218 0.151 Uiso 1 1 calc DR U . . .
C25B C 0.54141(12) 0.38821(13) 0.40396(5) 0.126(10) Uani 1 1 d DG U . . .
C26B C 0.60060(12) 0.44487(11) 0.41607(5) 0.127(10) Uani 1 1 d DG U . . .
H9 H 0.613794 0.472386 0.401348 0.152 Uiso 1 1 calc DR U . . .
C27B C 0.54036(9) 0.31939(8) 0.48320(5) 0.125(12) Uani 1 1 d D U . . .
C28B C 0.50393(16) 0.25326(8) 0.46355(7) 0.126(15) Uani 1 1 d D U . . .
H205 H 0.535478 0.246973 0.454448 0.188 Uiso 1 1 calc DR U . . .
H206 H 0.489856 0.224689 0.478599 0.188 Uiso 1 1 calc DR U . . .
H207 H 0.463264 0.246043 0.445111 0.188 Uiso 1 1 calc DR U . . .
C29B C 0.49109(10) 0.32964(14) 0.49760(7) 0.127(14) Uani 1 1 d D U . . .
H208 H 0.450110 0.321957 0.479224 0.190 Uiso 1 1 calc R U . . .
H209 H 0.477513 0.301565 0.512935 0.190 Uiso 1 1 calc R U . . .
H210 H 0.514283 0.371933 0.509806 0.190 Uiso 1 1 calc R U . . .
C30B C 0.60491(10) 0.33138(10) 0.51194(6) 0.126(15) Uani 1 1 d D U . . .
H211 H 0.636084 0.324798 0.502652 0.189 Uiso 1 1 calc DR U . . .
H212 H 0.628255 0.373674 0.524164 0.189 Uiso 1 1 calc R U . . .
H213 H 0.591485 0.303305 0.527293 0.189 Uiso 1 1 calc R U . . .
C31B C 0.49824(12) 0.37089(19) 0.36797(6) 0.126(9) Uani 1 1 d DG U . . .
C32B C 0.52788(14) 0.3745(3) 0.34304(7) 0.126(9) Uani 1 1 d DG U . . .
H10 H 0.575653 0.387852 0.348939 0.151 Uiso 1 1 calc R U . . .
C33B C 0.48763(17) 0.3586(3) 0.30946(7) 0.126(9) Uani 1 1 d DG U . . .
C34B C 0.41774(16) 0.3391(3) 0.30083(6) 0.126(9) Uani 1 1 d DG U . . .
H11 H 0.390232 0.328228 0.277883 0.151 Uiso 1 1 calc R U . . .
C35B C 0.38809(12) 0.33547(17) 0.32576(6) 0.126(9) Uani 1 1 d DG U . . .
C36B C 0.42834(13) 0.35136(17) 0.35933(6) 0.126(10) Uani 1 1 d DG U . . .
H12 H 0.408077 0.348886 0.376375 0.151 Uiso 1 1 calc R U . . .
C37B C 0.31316(8) 0.31484(11) 0.31646(7) 0.126(10) Uani 1 1 d DG U . . .
C38B C 0.29088(7) 0.34960(11) 0.33079(7) 0.126(10) Uani 1 1 d DG U . . .
H43 H 0.323348 0.386320 0.346676 0.151 Uiso 1 1 calc R U . . .
C39B C 0.22108(7) 0.33065(11) 0.32188(7) 0.126(10) Uani 1 1 d DG U . . .
C40B C 0.17356(7) 0.27693(13) 0.29864(8) 0.126(10) Uani 1 1 d DG U . . .
H44 H 0.125861 0.263971 0.292553 0.151 Uiso 1 1 calc DR U . . .
C41B C 0.19585(9) 0.24216(14) 0.28431(10) 0.126(10) Uani 1 1 d DG U . . .
C42B C 0.26565(10) 0.26111(12) 0.29321(9) 0.126(10) Uani 1 1 d DG U . . .
H45 H 0.280877 0.237353 0.283415 0.151 Uiso 1 1 calc DR U . . .
C43B C 0.19655(8) 0.36975(8) 0.33794(4) 0.126(11) Uani 1 1 d D U . . .
C44B C 0.25775(9) 0.41994(10) 0.36674(6) 0.125(15) Uani 1 1 d D U . . .
H214 H 0.275447 0.400943 0.383763 0.187 Uiso 1 1 calc DR U . . .
H215 H 0.294151 0.445868 0.357929 0.187 Uiso 1 1 calc DR U . . .
H216 H 0.242605 0.444952 0.376866 0.187 Uiso 1 1 calc DR U . . .
C45B C 0.13951(10) 0.32824(11) 0.35168(5) 0.126(14) Uani 1 1 d D U . . .
H217 H 0.157654 0.309590 0.368754 0.189 Uiso 1 1 calc DR U . . .
H218 H 0.123614 0.352668 0.361705 0.189 Uiso 1 1 calc DR U . . .
H219 H 0.100974 0.296050 0.333315 0.189 Uiso 1 1 calc DR U . . .
C46B C 0.16843(14) 0.39925(11) 0.31107(6) 0.126(14) Uani 1 1 d D U . . .
H220 H 0.204903 0.425607 0.302418 0.189 Uiso 1 1 calc DR U . . .
H221 H 0.129930 0.367150 0.292661 0.189 Uiso 1 1 calc DR U . . .
H222 H 0.152570 0.423768 0.321051 0.189 Uiso 1 1 calc DR U . . .
C47B C 0.14494(8) 0.18465(13) 0.25931(8) 0.126(10) Uani 1 1 d DG U . . .
C48B C 0.07645(9) 0.15552(13) 0.25776(8) 0.126(11) Uani 1 1 d DG U . . .
H46 H 0.062045 0.172292 0.272624 0.152 Uiso 1 1 calc DR U . . .
C49B C 0.02902(8) 0.10186(12) 0.23446(7) 0.126(11) Uani 1 1 d DG U . . .
C50B C 0.05010(10) 0.07732(12) 0.21271(7) 0.126(10) Uani 1 1 d DG U . . .
H47 H 0.017684 0.040644 0.196779 0.151 Uiso 1 1 calc R U . . .
C51B C 0.11859(10) 0.10645(14) 0.21426(7) 0.126(10) Uani 1 1 d DG U . . .
C52B C 0.16601(9) 0.16011(13) 0.23756(8) 0.126(10) Uani 1 1 d DG U . . .
H48 H 0.212822 0.180018 0.238626 0.151 Uiso 1 1 calc DR U . . .
C53B C -0.04745(8) 0.06924(8) 0.23276(5) 0.127(12) Uani 1 1 d D U . . .
C54B C -0.08663(12) 0.00789(9) 0.20770(6) 0.126(15) Uani 1 1 d D U . . .
H223 H -0.083962 0.015452 0.185428 0.189 Uiso 1 1 calc DR U . . .
H224 H -0.065980 -0.017795 0.215072 0.189 Uiso 1 1 calc DR U . . .
H225 H -0.134890 -0.013023 0.206656 0.189 Uiso 1 1 calc DR U . . .
C55B C -0.07896(11) 0.11025(9) 0.22108(9) 0.127(14) Uani 1 1 d D U . . .
H226 H -0.076319 0.117424 0.198759 0.190 Uiso 1 1 calc DR U . . .
H227 H -0.127169 0.089986 0.220123 0.190 Uiso 1 1 calc DR U . . .
H228 H -0.053445 0.149437 0.236935 0.190 Uiso 1 1 calc DR U . . .
C56B C -0.05140(15) 0.05775(14) 0.26784(5) 0.128(15) Uani 1 1 d D U . . .
H229 H -0.031292 0.031649 0.275153 0.192 Uiso 1 1 calc DR U . . .
H230 H -0.025850 0.096871 0.283752 0.192 Uiso 1 1 calc DR U . . .
H231 H -0.099574 0.037420 0.266940 0.192 Uiso 1 1 calc DR U . . .
C57B C 0.14134(12) 0.08001(15) 0.19112(4) 0.125(10) Uani 1 1 d DG U . . .
C58B C 0.10248(10) 0.05850(12) 0.15731(5) 0.125(10) Uani 1 1 d DG U . . .
H49 H 0.061265 0.060535 0.148939 0.150 Uiso 1 1 calc DR U . . .
C59B C 0.12392(8) 0.03401(10) 0.13574(4) 0.125(11) Uani 1 1 d DG U . . .
C60B C 0.18422(11) 0.03103(18) 0.14799(5) 0.125(10) Uani 1 1 d DG U . . .
H50 H 0.198876 0.014297 0.133245 0.149 Uiso 1 1 calc R U . . .
C61B C 0.22308(14) 0.0525(2) 0.18180(5) 0.125(10) Uani 1 1 d DG U . . .
C62B C 0.20164(13) 0.07704(19) 0.20337(4) 0.125(10) Uani 1 1 d DG U . . .
H51 H 0.228196 0.091742 0.226475 0.150 Uiso 1 1 calc R U . . .
C63B C 0.08231(8) 0.01307(8) 0.09770(4) 0.124(12) Uani 1 1 d D U . . .
C64B C 0.00545(8) -0.01246(15) 0.09298(6) 0.125(15) Uani 1 1 d D U . . .
H232 H -0.001426 0.019562 0.102586 0.188 Uiso 1 1 calc DR U . . .
H233 H -0.021090 -0.026019 0.068998 0.188 Uiso 1 1 calc DR U . . .
H234 H -0.010059 -0.047181 0.104353 0.188 Uiso 1 1 calc DR U . . .
C65B C 0.09354(12) -0.03701(10) 0.08266(5) 0.125(14) Uani 1 1 d D U . . .
H235 H 0.142512 -0.020549 0.085719 0.188 Uiso 1 1 calc R U . . .
H236 H 0.078150 -0.071761 0.094016 0.188 Uiso 1 1 calc R U . . .
H237 H 0.067118 -0.050600 0.058662 0.188 Uiso 1 1 calc DR U . . .
C66B C 0.10733(17) 0.06823(9) 0.08031(5) 0.122(15) Uani 1 1 d D U . . .
H238 H 0.100078 0.099954 0.089962 0.183 Uiso 1 1 calc DR U . . .
H239 H 0.156401 0.084658 0.083648 0.183 Uiso 1 1 calc DR U . . .
H240 H 0.081440 0.055187 0.056246 0.183 Uiso 1 1 calc DR U . . .
C1C C 0.60141(10) 0.68874(13) 0.30998(4) 0.124(10) Uani 1 1 d DG U . . .
C2C C 0.59199(10) 0.70729(13) 0.33877(4) 0.124(10) Uani 1 1 d DG U . . .
H28 H 0.627650 0.721012 0.359761 0.149 Uiso 1 1 calc R U . . .
C3C C 0.53039(11) 0.70576(15) 0.33686(4) 0.123(10) Uani 1 1 d DG U . . .
C4C C 0.47821(11) 0.68569(15) 0.30616(4) 0.123(10) Uani 1 1 d DG U . . .
H29 H 0.436111 0.684644 0.304849 0.148 Uiso 1 1 calc DR U . . .
C5C C 0.48763(11) 0.66714(14) 0.27736(4) 0.124(10) Uani 1 1 d DG U . . .
C6C C 0.54923(12) 0.66867(15) 0.27927(4) 0.124(10) Uani 1 1 d DG U . . .
H30 H 0.555673 0.655993 0.259593 0.149 Uiso 1 1 calc DR U . . .
C7C C 0.52016(8) 0.72595(7) 0.36924(4) 0.123(11) Uani 1 1 d D U . . .
C8C C 0.56937(9) 0.71995(11) 0.39990(4) 0.124(15) Uani 1 1 d D U . . .
H241 H 0.559133 0.677243 0.398137 0.185 Uiso 1 1 calc DR U . . .
H242 H 0.616940 0.745868 0.400650 0.185 Uiso 1 1 calc DR U . . .
H243 H 0.563348 0.732921 0.420434 0.185 Uiso 1 1 calc DR U . . .
C9C C 0.53593(15) 0.79297(7) 0.37183(7) 0.123(14) Uani 1 1 d D U . . .
H244 H 0.583657 0.819053 0.372867 0.185 Uiso 1 1 calc DR U . . .
H245 H 0.504931 0.796646 0.352121 0.185 Uiso 1 1 calc DR U . . .
H246 H 0.529235 0.805852 0.392165 0.185 Uiso 1 1 calc DR U . . .
C10C C 0.44522(8) 0.68464(11) 0.36761(6) 0.124(15) Uani 1 1 d D U . . .
H247 H 0.435451 0.642067 0.365965 0.186 Uiso 1 1 calc DR U . . .
H248 H 0.438409 0.697387 0.387936 0.186 Uiso 1 1 calc DR U . . .
H249 H 0.414104 0.688181 0.347891 0.186 Uiso 1 1 calc DR U . . .
C11C C 0.43203(13) 0.64660(10) 0.24436(6) 0.123(10) Uani 1 1 d DG U . . .
C12C C 0.40000(15) 0.68129(11) 0.23476(7) 0.124(10) Uani 1 1 d DG U . . .
H61 H 0.413542 0.717995 0.249216 0.148 Uiso 1 1 calc DR U . . .
C13C C 0.34815(19) 0.66227(13) 0.20401(9) 0.124(11) Uani 1 1 d DG U . . .
C14C C 0.32833(19) 0.60857(14) 0.18286(8) 0.123(10) Uani 1 1 d DG U . . .
H62 H 0.292896 0.595572 0.161845 0.148 Uiso 1 1 calc R U . . .
C15C C 0.36036(16) 0.57388(12) 0.19246(7) 0.123(10) Uani 1 1 d DG U . . .
C16C C 0.41221(14) 0.59289(11) 0.22320(7) 0.123(10) Uani 1 1 d DG U . . .
H63 H 0.434106 0.569183 0.229761 0.148 Uiso 1 1 calc R U . . .
C17C C 0.31271(18) 0.70046(13) 0.19336(12) 0.124(11) Uani 1 1 d D U . . .
C18C C 0.34034(19) 0.75512(13) 0.22202(13) 0.125(14) Uani 1 1 d D U . . .
H250 H 0.317537 0.779345 0.215077 0.188 Uiso 1 1 calc DR U . . .
H251 H 0.330980 0.739894 0.242059 0.188 Uiso 1 1 calc DR U . . .
H252 H 0.390036 0.780778 0.227083 0.188 Uiso 1 1 calc DR U . . .
C19C C 0.23424(16) 0.66046(18) 0.18535(19) 0.124(15) Uani 1 1 d D U . . .
H253 H 0.211832 0.685046 0.178557 0.186 Uiso 1 1 calc DR U . . .
H254 H 0.216412 0.625890 0.167066 0.186 Uiso 1 1 calc R U . . .
H255 H 0.224739 0.645093 0.205338 0.186 Uiso 1 1 calc DR U . . .
C20C C 0.3272(3) 0.72482(15) 0.16177(12) 0.124(15) Uani 1 1 d D U . . .
H256 H 0.304472 0.749179 0.155062 0.186 Uiso 1 1 calc DR U . . .
H257 H 0.376884 0.750420 0.166750 0.186 Uiso 1 1 calc R U . . .
H258 H 0.309457 0.690304 0.143467 0.186 Uiso 1 1 calc R U . . .
C21C C 0.33883(10) 0.51625(11) 0.16975(6) 0.124(10) Uani 1 1 d DG U . . .
C22C C 0.27531(9) 0.48769(9) 0.14450(6) 0.124(10) Uani 1 1 d DG U . . .
H64 H 0.245678 0.504839 0.141800 0.149 Uiso 1 1 calc DR U . . .
C23C C 0.25516(9) 0.43402(9) 0.12321(6) 0.124(10) Uani 1 1 d DG U . . .
C24C C 0.29851(11) 0.40892(12) 0.12716(7) 0.124(10) Uani 1 1 d DG U . . .
H65 H 0.284739 0.372245 0.112609 0.149 Uiso 1 1 calc R U . . .
C25C C 0.36203(12) 0.43749(15) 0.15241(8) 0.123(9) Uani 1 1 d DG U . . .
C26C C 0.38219(11) 0.49116(14) 0.17370(7) 0.123(10) Uani 1 1 d DG U . . .
H66 H 0.425594 0.510679 0.190952 0.148 Uiso 1 1 calc DR U . . .
C27C C 0.18424(8) 0.40188(7) 0.09500(4) 0.125(12) Uani 1 1 d D U . . .
C28C C 0.18586(16) 0.44072(10) 0.06764(5) 0.127(15) Uani 1 1 d D U . . .
H259 H 0.195298 0.481182 0.077396 0.190 Uiso 1 1 calc R U . . .
H260 H 0.222020 0.445209 0.058416 0.190 Uiso 1 1 calc R U . . .
H261 H 0.141289 0.420466 0.049686 0.190 Uiso 1 1 calc R U . . .
C29C C 0.12820(9) 0.39536(12) 0.10998(7) 0.126(14) Uani 1 1 d D U . . .
H262 H 0.127378 0.370625 0.127369 0.189 Uiso 1 1 calc DR U . . .
H263 H 0.138211 0.435967 0.119857 0.189 Uiso 1 1 calc DR U . . .
H264 H 0.083347 0.375346 0.092232 0.189 Uiso 1 1 calc DR U . . .
C30C C 0.16942(12) 0.33818(8) 0.07986(7) 0.126(15) Uani 1 1 d D U . . .
H265 H 0.168448 0.313659 0.097367 0.188 Uiso 1 1 calc DR U . . .
H266 H 0.124835 0.317801 0.061925 0.188 Uiso 1 1 calc DR U . . .
H267 H 0.205565 0.342545 0.070655 0.188 Uiso 1 1 calc DR U . . .
C31C C 0.40844(19) 0.4106(2) 0.15656(7) 0.123(9) Uani 1 1 d DG U . . .
C32C C 0.4404(2) 0.4051(3) 0.18827(7) 0.123(9) Uani 1 1 d DG U . . .
H31 H 0.432973 0.418795 0.207326 0.148 Uiso 1 1 calc DR U . . .
C33C C 0.4833(3) 0.3795(3) 0.19209(7) 0.123(9) Uani 1 1 d DG U . . .
C34C C 0.4942(3) 0.3594(3) 0.16420(8) 0.123(9) Uani 1 1 d DG U . . .
H32 H 0.523492 0.341910 0.166811 0.147 Uiso 1 1 calc R U . . .
C35C C 0.4622(2) 0.36491(18) 0.13250(7) 0.122(9) Uani 1 1 d DG U . . .
C36C C 0.41934(19) 0.39050(18) 0.12868(6) 0.123(9) Uani 1 1 d DG U . . .
H33 H 0.397488 0.394262 0.107008 0.147 Uiso 1 1 calc DR U . . .
C37C C 0.47325(17) 0.34267(12) 0.10260(6) 0.122(9) Uani 1 1 d DG U . . .
C38C C 0.49145(18) 0.38019(10) 0.07971(6) 0.121(10) Uani 1 1 d DG U . . .
H34 H 0.496820 0.420095 0.083114 0.145 Uiso 1 1 calc R U . . .
C39C C 0.50179(19) 0.35931(11) 0.05185(6) 0.121(10) Uani 1 1 d DG U . . .
C40C C 0.4939(2) 0.30092(11) 0.04687(6) 0.121(10) Uani 1 1 d DG U . . .
H35 H 0.500998 0.286655 0.027827 0.145 Uiso 1 1 calc R U . . .
C41C C 0.4757(2) 0.26340(11) 0.06976(6) 0.121(10) Uani 1 1 d DG U . . .
C42C C 0.46540(19) 0.28427(11) 0.09762(6) 0.121(10) Uani 1 1 d DG U . . .
H36 H 0.452959 0.258632 0.113264 0.145 Uiso 1 1 calc DR U . . .
C43C C 0.52221(9) 0.40125(8) 0.02632(5) 0.122(12) Uani 1 1 d D U . . .
C44C C 0.58986(11) 0.46050(10) 0.04465(7) 0.124(16) Uani 1 1 d D U . . .
H268 H 0.583386 0.481761 0.062259 0.186 Uiso 1 1 calc R U . . .
H269 H 0.626090 0.450416 0.054753 0.186 Uiso 1 1 calc DR U . . .
H270 H 0.603158 0.487026 0.028603 0.186 Uiso 1 1 calc DR U . . .
C45C C 0.53197(14) 0.36756(11) -0.00141(5) 0.123(14) Uani 1 1 d D U . . .
H271 H 0.568571 0.357870 0.008597 0.184 Uiso 1 1 calc R U . . .
H272 H 0.488986 0.329621 -0.012784 0.184 Uiso 1 1 calc R U . . .
H273 H 0.544554 0.393744 -0.017687 0.184 Uiso 1 1 calc DR U . . .
C46C C 0.46475(11) 0.41665(12) 0.01079(9) 0.123(14) Uani 1 1 d D U . . .
H274 H 0.458743 0.438076 0.028524 0.184 Uiso 1 1 calc DR U . . .
H275 H 0.477247 0.442897 -0.005476 0.184 Uiso 1 1 calc DR U . . .
H276 H 0.421679 0.378774 -0.000573 0.184 Uiso 1 1 calc DR U . . .
C47C C 0.46760(17) 0.20094(9) 0.06461(5) 0.121(10) Uani 1 1 d DG U . . .
C48C C 0.45764(15) 0.17268(8) 0.03308(4) 0.121(10) Uani 1 1 d DG U . . .
H37 H 0.456083 0.193253 0.014753 0.145 Uiso 1 1 calc R U . . .
C49C C 0.44997(17) 0.11433(9) 0.02836(5) 0.121(11) Uani 1 1 d DG U . . .
C50C C 0.45225(18) 0.08423(10) 0.05518(5) 0.121(10) Uani 1 1 d DG U . . .
H38 H 0.447006 0.044347 0.051956 0.146 Uiso 1 1 calc R U . . .
C51C C 0.46221(17) 0.11249(10) 0.08671(5) 0.122(10) Uani 1 1 d DG U . . .
C52C C 0.46989(17) 0.17084(10) 0.09143(4) 0.122(10) Uani 1 1 d DG U . . .
H39 H 0.476694 0.190154 0.112978 0.146 Uiso 1 1 calc DR U . . .
C53C C 0.43889(9) 0.08279(7) -0.00685(4) 0.120(12) Uani 1 1 d D U . . .
C54C C 0.44272(18) 0.12739(9) -0.03118(4) 0.119(15) Uani 1 1 d D U . . .
H277 H 0.406680 0.138372 -0.032736 0.179 Uiso 1 1 calc DR U . . .
H278 H 0.487835 0.164384 -0.022873 0.179 Uiso 1 1 calc DR U . . .
H279 H 0.436079 0.107794 -0.053420 0.179 Uiso 1 1 calc DR U . . .
C55C C 0.49539(10) 0.06530(12) -0.00426(9) 0.121(14) Uani 1 1 d D U . . .
H280 H 0.540538 0.102284 0.003775 0.181 Uiso 1 1 calc DR U . . .
H281 H 0.493152 0.037389 0.011485 0.181 Uiso 1 1 calc DR U . . .
H282 H 0.488436 0.045107 -0.026409 0.181 Uiso 1 1 calc DR U . . .
C56C C 0.36775(9) 0.02489(10) -0.01947(6) 0.120(16) Uani 1 1 d D U . . .
H283 H 0.331991 0.036264 -0.021070 0.180 Uiso 1 1 calc DR U . . .
H284 H 0.360631 0.004648 -0.041635 0.180 Uiso 1 1 calc R U . . .
H285 H 0.365347 -0.003071 -0.003741 0.180 Uiso 1 1 calc R U . . .
C57C C 0.46485(11) 0.08040(9) 0.11552(6) 0.123(10) Uani 1 1 d DG U . . .
C58C C 0.50590(12) 0.05290(10) 0.12186(6) 0.124(10) Uani 1 1 d DG U . . .
H40 H 0.531894 0.054172 0.107669 0.149 Uiso 1 1 calc R U . . .
C59C C 0.50891(15) 0.02354(14) 0.14895(7) 0.125(10) Uani 1 1 d DG U . . .
C60C C 0.47088(18) 0.02168(18) 0.16971(7) 0.124(10) Uani 1 1 d DG U . . .
H41 H 0.472939 0.001619 0.188226 0.149 Uiso 1 1 calc R U . . .
C61C C 0.42983(18) 0.04918(18) 0.16337(7) 0.124(10) Uani 1 1 d DG U . . .
C62C C 0.42681(14) 0.07854(14) 0.13627(7) 0.124(10) Uani 1 1 d DG U . . .
H42 H 0.398756 0.097337 0.131942 0.149 Uiso 1 1 calc DR U . . .
C63C C 0.55483(9) -0.00710(7) 0.15615(4) 0.125(11) Uani 1 1 d D U . . .
C64C C 0.52371(13) -0.06078(9) 0.17377(6) 0.126(15) Uani 1 1 d D U . . .
H286 H 0.521847 -0.045439 0.194991 0.189 Uiso 1 1 calc DR U . . .
H287 H 0.477135 -0.090590 0.159284 0.189 Uiso 1 1 calc DR U . . .
H288 H 0.552338 -0.080469 0.178227 0.189 Uiso 1 1 calc DR U . . .
C65C C 0.62767(11) 0.04041(11) 0.17897(6) 0.127(15) Uani 1 1 d D U . . .
H289 H 0.625411 0.055371 0.200175 0.190 Uiso 1 1 calc DR U . . .
H290 H 0.656955 0.021367 0.183465 0.190 Uiso 1 1 calc DR U . . .
H291 H 0.646978 0.074737 0.167786 0.190 Uiso 1 1 calc DR U . . .
C66C C 0.55793(12) -0.03084(10) 0.12276(5) 0.125(14) Uani 1 1 d D U . . .
H292 H 0.511475 -0.061039 0.108337 0.188 Uiso 1 1 calc DR U . . .
H293 H 0.577154 0.003396 0.111504 0.188 Uiso 1 1 calc DR U . . .
H294 H 0.587131 -0.049974 0.127183 0.188 Uiso 1 1 calc DR U . . .
B1C B 0.37463(17) 0.0440(3) 0.24135(7) 0.123(10) Uani 1 1 d DG U . . .
O1C O 0.31398(17) 0.0463(3) 0.22897(6) 0.124(10) Uani 1 1 d DG U . . .
B2C B 0.29039(17) 0.0494(3) 0.19549(6) 0.124(9) Uani 1 1 d DG U . . .
O2C O 0.32744(19) 0.0502(2) 0.17441(6) 0.124(10) Uani 1 1 d DG U . . .
B3C B 0.38810(19) 0.0478(2) 0.18679(7) 0.124(9) Uani 1 1 d DG U . . .
O3C O 0.41169(18) 0.0447(2) 0.22026(8) 0.124(10) Uani 1 1 d DG U . . .
C1D C 0.6103(2) 0.3658(4) 0.26432(11) 0.124(9) Uani 1 1 d DG U . . .
C2D C 0.5807(2) 0.3615(4) 0.28934(9) 0.125(9) Uani 1 1 d DG U . . .
H13 H 0.602356 0.357476 0.310976 0.150 Uiso 1 1 calc R U . . .
C3D C 0.5194(2) 0.3631(4) 0.28270(8) 0.125(9) Uani 1 1 d DG U . . .
C4D C 0.4877(2) 0.3690(4) 0.25104(8) 0.124(9) Uani 1 1 d DG U . . .
H14 H 0.445838 0.370019 0.246502 0.149 Uiso 1 1 calc R U . . .
C5D C 0.5173(3) 0.3733(4) 0.22602(8) 0.124(9) Uani 1 1 d DG U . . .
C6D C 0.5786(3) 0.3717(4) 0.23267(10) 0.124(9) Uani 1 1 d DG U . . .
H15 H 0.598810 0.374685 0.215569 0.149 Uiso 1 1 calc R U . . .
B1E B 0.63430(16) 0.5166(2) 0.25509(6) 0.121(9) Uani 1 1 d DG U . . .
O1E O 0.68831(15) 0.5109(2) 0.27585(7) 0.122(10) Uani 1 1 d DG U . . .
B2E B 0.69103(14) 0.5031(2) 0.30851(7) 0.121(9) Uani 1 1 d DG U . . .
O2E O 0.63974(14) 0.5008(2) 0.32040(6) 0.122(10) Uani 1 1 d DG U . . .
B3E B 0.58574(14) 0.5065(2) 0.29963(6) 0.122(9) Uani 1 1 d DG U . . .
O3E O 0.58302(15) 0.5143(2) 0.26698(6) 0.122(10) Uani 1 1 d DG U . . .
C1E C 0.63041(11) 0.52415(12) 0.21844(5) 0.121(10) Uani 1 1 d DG U . . .
C2E C 0.59323(14) 0.55084(14) 0.20163(5) 0.121(10) Uani 1 1 d DG U . . .
H67 H 0.570989 0.565181 0.212745 0.145 Uiso 1 1 calc R U . . .
C3E C 0.58861(13) 0.55655(13) 0.16856(6) 0.121(10) Uani 1 1 d DG U . . .
C4E C 0.62115(12) 0.53557(13) 0.15230(5) 0.121(10) Uani 1 1 d DG U . . .
H68 H 0.617992 0.539472 0.129698 0.145 Uiso 1 1 calc DR U . . .
C5E C 0.65833(15) 0.50888(15) 0.16911(6) 0.120(10) Uani 1 1 d DG U . . .
C6E C 0.66295(14) 0.50317(14) 0.20217(6) 0.121(10) Uani 1 1 d DG U . . .
H69 H 0.688361 0.484923 0.213662 0.145 Uiso 1 1 calc DR U . . .
C7E C 0.54683(8) 0.58607(8) 0.14969(4) 0.121(11) Uani 1 1 d D U . . .
C8E C 0.58319(11) 0.62350(11) 0.12629(5) 0.123(15) Uani 1 1 d D U . . .
H295 H 0.585786 0.596438 0.109968 0.184 Uiso 1 1 calc DR U . . .
H296 H 0.557181 0.642479 0.114429 0.184 Uiso 1 1 calc DR U . . .
H297 H 0.629727 0.655416 0.139594 0.184 Uiso 1 1 calc DR U . . .
C9E C 0.47399(10) 0.53522(10) 0.12891(6) 0.121(16) Uani 1 1 d D U . . .
H298 H 0.477001 0.508486 0.112574 0.182 Uiso 1 1 calc DR U . . .
H299 H 0.451322 0.511178 0.143869 0.182 Uiso 1 1 calc DR U . . .
H300 H 0.447289 0.553633 0.117063 0.182 Uiso 1 1 calc DR U . . .
C10E C 0.54254(13) 0.62829(11) 0.17543(6) 0.122(14) Uani 1 1 d D U . . .
H301 H 0.589001 0.660556 0.188578 0.183 Uiso 1 1 calc DR U . . .
H302 H 0.515927 0.646827 0.163641 0.183 Uiso 1 1 calc DR U . . .
H303 H 0.519960 0.604372 0.190447 0.183 Uiso 1 1 calc DR U . . .
C11E C 0.69233(13) 0.48557(11) 0.15154(6) 0.120(10) Uani 1 1 d DG U . . .
C12E C 0.73323(14) 0.52227(10) 0.13400(7) 0.120(10) Uani 1 1 d DG U . . .
H70 H 0.739677 0.562367 0.133285 0.144 Uiso 1 1 calc R U . . .
C13E C 0.76468(15) 0.50029(10) 0.11750(8) 0.120(11) Uani 1 1 d DG U . . .
C14E C 0.75525(17) 0.44162(11) 0.11854(9) 0.120(10) Uani 1 1 d DG U . . .
H71 H 0.776745 0.426603 0.107270 0.144 Uiso 1 1 calc DR U . . .
C15E C 0.71435(18) 0.40492(11) 0.13608(9) 0.119(10) Uani 1 1 d DG U . . .
C16E C 0.68289(15) 0.42690(11) 0.15258(8) 0.120(10) Uani 1 1 d DG U . . .
H72 H 0.654945 0.401815 0.164563 0.144 Uiso 1 1 calc DR U . . .
C17E C 0.81031(9) 0.54126(8) 0.09790(5) 0.120(12) Uani 1 1 d D U . . .
C18E C 0.80110(15) 0.59809(8) 0.09517(9) 0.120(14) Uani 1 1 d D U . . .
H304 H 0.815163 0.621231 0.117713 0.181 Uiso 1 1 calc R U . . .
H305 H 0.829564 0.623977 0.082673 0.181 Uiso 1 1 calc DR U . . .
H306 H 0.752707 0.585233 0.083406 0.181 Uiso 1 1 calc DR U . . .
C19E C 0.88608(9) 0.56105(15) 0.11681(8) 0.120(15) Uani 1 1 d D U . . .
H307 H 0.899821 0.584332 0.139265 0.180 Uiso 1 1 calc DR U . . .
H308 H 0.891543 0.524720 0.118750 0.180 Uiso 1 1 calc DR U . . .
H309 H 0.915083 0.586703 0.104444 0.180 Uiso 1 1 calc DR U . . .
C20E C 0.78831(18) 0.50463(12) 0.06256(5) 0.121(15) Uani 1 1 d D U . . .
H310 H 0.794269 0.468537 0.064432 0.181 Uiso 1 1 calc R U . . .
H311 H 0.739903 0.491656 0.050753 0.181 Uiso 1 1 calc R U . . .
H312 H 0.816760 0.530400 0.050021 0.181 Uiso 1 1 calc DR U . . .
C21E C 0.70418(14) 0.34210(10) 0.13728(6) 0.119(10) Uani 1 1 d DG U . . .
C22E C 0.72022(16) 0.31400(10) 0.11456(7) 0.118(10) Uani 1 1 d DG U . . .
H73 H 0.737828 0.334938 0.098266 0.142 Uiso 1 1 calc DR U . . .
C23E C 0.71049(19) 0.25525(11) 0.11569(8) 0.118(10) Uani 1 1 d DG U . . .
C24E C 0.6847(2) 0.22461(12) 0.13953(9) 0.118(10) Uani 1 1 d DG U . . .
H74 H 0.678064 0.184467 0.140303 0.141 Uiso 1 1 calc R U . . .
C25E C 0.6687(2) 0.25272(14) 0.16225(9) 0.117(9) Uani 1 1 d DG U . . .
C26E C 0.67841(19) 0.31146(13) 0.16113(7) 0.118(10) Uani 1 1 d DG U . . .
H75 H 0.667451 0.330664 0.176653 0.141 Uiso 1 1 calc DR U . . .
C27E C 0.72840(10) 0.22387(8) 0.09032(5) 0.118(11) Uani 1 1 d D U . . .
C28E C 0.66195(11) 0.16811(11) 0.06722(8) 0.119(15) Uani 1 1 d D U . . .
H313 H 0.630236 0.181609 0.054937 0.179 Uiso 1 1 calc R U . . .
H314 H 0.673029 0.147956 0.051251 0.179 Uiso 1 1 calc DR U . . .
H315 H 0.640321 0.139282 0.080779 0.179 Uiso 1 1 calc DR U . . .
C29E C 0.76218(16) 0.26984(11) 0.06924(6) 0.118(15) Uani 1 1 d D U . . .
H316 H 0.730084 0.282952 0.056946 0.177 Uiso 1 1 calc DR U . . .
H317 H 0.804070 0.305483 0.084074 0.177 Uiso 1 1 calc DR U . . .
H318 H 0.773893 0.250331 0.053280 0.177 Uiso 1 1 calc DR U . . .
C30E C 0.77854(12) 0.20303(11) 0.10972(8) 0.118(13) Uani 1 1 d D U . . .
H319 H 0.820713 0.238666 0.124372 0.177 Uiso 1 1 calc DR U . . .
H320 H 0.757053 0.174248 0.123332 0.177 Uiso 1 1 calc DR U . . .
H321 H 0.789761 0.182923 0.093803 0.177 Uiso 1 1 calc DR U . . .
C31E C 0.6412(2) 0.22000(19) 0.18786(10) 0.116(9) Uani 1 1 d DG U . . .
C32E C 0.5844(2) 0.2194(2) 0.19336(10) 0.116(9) Uani 1 1 d DG U . . .
H76 H 0.563045 0.239734 0.180723 0.139 Uiso 1 1 calc R U . . .
C33E C 0.5590(2) 0.1890(2) 0.21734(10) 0.116(9) Uani 1 1 d DG U . . .
C34E C 0.59024(17) 0.1593(2) 0.23583(9) 0.115(9) Uani 1 1 d DG U . . .
H77 H 0.572826 0.138505 0.252225 0.138 Uiso 1 1 calc R U . . .
C35E C 0.64702(14) 0.15987(17) 0.23034(9) 0.115(9) Uani 1 1 d DG U . . .
C36E C 0.67250(17) 0.19023(17) 0.20635(10) 0.116(9) Uani 1 1 d DG U . . .
H78 H 0.711302 0.190648 0.202599 0.139 Uiso 1 1 calc R U . . .
C37E C 0.68063(8) 0.12800(11) 0.25008(8) 0.114(9) Uani 1 1 d DG U . . .
C38E C 0.75123(8) 0.15889(8) 0.26643(7) 0.112(10) Uani 1 1 d DG U . . .
H79 H 0.777976 0.200382 0.265120 0.135 Uiso 1 1 calc R U . . .
C39E C 0.78271(7) 0.12905(8) 0.28470(7) 0.112(10) Uani 1 1 d DG U . . .
C40E C 0.74359(7) 0.06834(9) 0.28662(7) 0.112(10) Uani 1 1 d DG U . . .
H80 H 0.765103 0.047946 0.299100 0.134 Uiso 1 1 calc R U . . .
C41E C 0.67298(7) 0.03745(9) 0.27027(8) 0.112(10) Uani 1 1 d DG U . . .
C42E C 0.64150(7) 0.06729(11) 0.25200(8) 0.113(10) Uani 1 1 d DG U . . .
H81 H 0.593244 0.046180 0.240825 0.136 Uiso 1 1 calc DR U . . .
C43E C 0.86154(7) 0.16361(6) 0.30302(4) 0.111(12) Uani 1 1 d D U . . .
C44E C 0.89312(9) 0.22661(8) 0.29309(7) 0.111(15) Uani 1 1 d D U . . .
H322 H 0.884071 0.221098 0.268790 0.166 Uiso 1 1 calc DR U . . .
H323 H 0.872524 0.250089 0.299427 0.166 Uiso 1 1 calc DR U . . .
H324 H 0.942864 0.248737 0.304717 0.166 Uiso 1 1 calc R U . . .
C45E C 0.89292(8) 0.12606(8) 0.29269(6) 0.112(14) Uani 1 1 d D U . . .
H325 H 0.872668 0.086033 0.299063 0.167 Uiso 1 1 calc DR U . . .
H326 H 0.883307 0.120436 0.268351 0.167 Uiso 1 1 calc DR U . . .
H327 H 0.942751 0.147829 0.304071 0.167 Uiso 1 1 calc DR U . . .
C46E C 0.87555(14) 0.17188(10) 0.34119(4) 0.112(15) Uani 1 1 d D U . . .
H328 H 0.855367 0.131674 0.347379 0.167 Uiso 1 1 calc DR U . . .
H329 H 0.925274 0.193935 0.352879 0.167 Uiso 1 1 calc DR U . . .
H330 H 0.854934 0.195286 0.347589 0.167 Uiso 1 1 calc DR U . . .
C47E C 0.63096(7) -0.02729(7) 0.27270(5) 0.112(10) Uani 1 1 d DG U . . .
C48E C 0.66048(6) -0.06485(7) 0.27799(5) 0.112(10) Uani 1 1 d DG U . . .
H82 H 0.707233 -0.049465 0.279531 0.135 Uiso 1 1 calc R U . . .
C49E C 0.62160(7) -0.12491(7) 0.28101(7) 0.112(10) Uani 1 1 d DG U . . .
C50E C 0.55320(7) -0.14742(7) 0.27875(5) 0.112(10) Uani 1 1 d DG U . . .
H83 H 0.526623 -0.188476 0.280822 0.135 Uiso 1 1 calc DR U . . .
C51E C 0.52367(6) -0.10987(8) 0.27347(4) 0.112(10) Uani 1 1 d DG U . . .
C52E C 0.56255(7) -0.04980(8) 0.27044(5) 0.112(10) Uani 1 1 d DG U . . .
H84 H 0.542376 -0.024136 0.266829 0.135 Uiso 1 1 calc R U . . .
C53E C 0.65473(7) -0.16675(7) 0.28682(4) 0.112(11) Uani 1 1 d D U . . .
C54E C 0.73035(7) -0.13024(9) 0.28841(9) 0.113(14) Uani 1 1 d D U . . .
H331 H 0.732473 -0.116456 0.267174 0.169 Uiso 1 1 calc R U . . .
H332 H 0.755102 -0.094652 0.306828 0.169 Uiso 1 1 calc R U . . .
H333 H 0.751605 -0.156365 0.292226 0.169 Uiso 1 1 calc R U . . .
C55E C 0.65096(17) -0.18857(13) 0.32010(5) 0.112(15) Uani 1 1 d D U . . .
H334 H 0.676157 -0.153092 0.338606 0.168 Uiso 1 1 calc DR U . . .
H335 H 0.602785 -0.211273 0.319083 0.168 Uiso 1 1 calc DR U . . .
H336 H 0.671522 -0.215245 0.323809 0.168 Uiso 1 1 calc DR U . . .
C56E C 0.61523(12) -0.22226(9) 0.25760(6) 0.113(15) Uani 1 1 d D U . . .
H337 H 0.617782 -0.208137 0.236487 0.169 Uiso 1 1 calc DR U . . .
H338 H 0.635747 -0.248979 0.261226 0.169 Uiso 1 1 calc R U . . .
H339 H 0.567010 -0.245007 0.256500 0.169 Uiso 1 1 calc R U . . .
C57E C 0.45036(7) -0.13433(8) 0.27035(4) 0.112(10) Uani 1 1 d DG U . . .
C58E C 0.42631(6) -0.16284(9) 0.29513(4) 0.112(11) Uani 1 1 d DG U . . .
H85 H 0.456764 -0.166845 0.313865 0.134 Uiso 1 1 calc DR U . . .
C59E C 0.35771(6) -0.18550(6) 0.29252(3) 0.112(11) Uani 1 1 d DG U . . .
C60E C 0.31316(7) -0.17964(9) 0.26511(3) 0.111(10) Uani 1 1 d DG U . . .
H86 H 0.266270 -0.195127 0.263323 0.134 Uiso 1 1 calc DR U . . .
C61E C 0.33720(10) -0.15113(13) 0.24032(4) 0.111(10) Uani 1 1 d DG U . . .
C62E C 0.40580(10) -0.12847(11) 0.24294(4) 0.112(10) Uani 1 1 d DG U . . .
H87 H 0.422238 -0.108988 0.226001 0.134 Uiso 1 1 calc DR U . . .
C63E C 0.32918(5) -0.22008(6) 0.31911(3) 0.111(12) Uani 1 1 d D U . . .
C64E C 0.38176(6) -0.18659(10) 0.35431(3) 0.111(16) Uani 1 1 d D U . . .
H340 H 0.389308 -0.144806 0.358513 0.167 Uiso 1 1 calc DR U . . .
H341 H 0.364126 -0.208419 0.371178 0.167 Uiso 1 1 calc DR U . . .
H342 H 0.425316 -0.185233 0.355621 0.167 Uiso 1 1 calc DR U . . .
C65E C 0.26089(6) -0.22162(7) 0.31668(3) 0.111(14) Uani 1 1 d D U . . .
H343 H 0.227618 -0.242965 0.294246 0.166 Uiso 1 1 calc DR U . . .
H344 H 0.242812 -0.243162 0.333527 0.166 Uiso 1 1 calc DR U . . .
H345 H 0.268768 -0.179693 0.320715 0.166 Uiso 1 1 calc R U . . .
C66E C 0.31704(7) -0.28582(6) 0.31230(6) 0.111(15) Uani 1 1 d D U . . .
H346 H 0.283559 -0.306924 0.289883 0.166 Uiso 1 1 calc DR U . . .
H347 H 0.360508 -0.284586 0.313561 0.166 Uiso 1 1 calc DR U . . .
H348 H 0.299318 -0.307772 0.329119 0.166 Uiso 1 1 calc DR U . . .
C1F C 0.75031(9) 0.49542(15) 0.33146(6) 0.121(10) Uani 1 1 d DG U . . .
C2F C 0.81332(9) 0.51980(15) 0.32603(6) 0.121(10) Uani 1 1 d DG U . . .
H88 H 0.820265 0.541574 0.308330 0.145 Uiso 1 1 calc R U . . .
C3F C 0.86616(8) 0.51233(14) 0.34651(6) 0.121(11) Uani 1 1 d DG U . . .
C4F C 0.85600(9) 0.48048(14) 0.37242(6) 0.120(10) Uani 1 1 d DG U . . .
H89 H 0.892118 0.475373 0.386411 0.144 Uiso 1 1 calc R U . . .
C5F C 0.79299(10) 0.45610(15) 0.37784(7) 0.119(10) Uani 1 1 d DG U . . .
C6F C 0.74014(9) 0.46357(15) 0.35737(6) 0.120(10) Uani 1 1 d DG U . . .
H90 H 0.697080 0.446905 0.361075 0.144 Uiso 1 1 calc R U . . .
C7F C 0.93630(8) 0.53925(8) 0.34028(4) 0.122(12) Uani 1 1 d D U . . .
C8F C 0.93148(14) 0.49499(11) 0.31201(6) 0.123(14) Uani 1 1 d D U . . .
H349 H 0.895751 0.489854 0.291418 0.184 Uiso 1 1 calc DR U . . .
H350 H 0.975786 0.511700 0.308083 0.184 Uiso 1 1 calc DR U . . .
H351 H 0.919849 0.455241 0.318551 0.184 Uiso 1 1 calc DR U . . .
C9F C 0.95370(13) 0.60161(8) 0.32999(8) 0.122(15) Uani 1 1 d D U . . .
H352 H 0.917895 0.596122 0.309332 0.182 Uiso 1 1 calc R U . . .
H353 H 0.956150 0.629455 0.347920 0.182 Uiso 1 1 calc DR U . . .
H354 H 0.998125 0.618909 0.326156 0.182 Uiso 1 1 calc DR U . . .
C10F C 0.99239(8) 0.54754(13) 0.37274(5) 0.123(15) Uani 1 1 d D U . . .
H355 H 0.981112 0.507773 0.379195 0.184 Uiso 1 1 calc DR U . . .
H356 H 1.036857 0.564780 0.368959 0.184 Uiso 1 1 calc DR U . . .
H357 H 0.994882 0.575326 0.390723 0.184 Uiso 1 1 calc DR U . . .
C11F C 0.78160(10) 0.42141(12) 0.40532(4) 0.117(10) Uani 1 1 d DG U . . .
C12F C 0.83072(9) 0.44427(9) 0.43710(5) 0.116(11) Uani 1 1 d DG U . . .
H91 H 0.871962 0.481899 0.441255 0.139 Uiso 1 1 calc DR U . . .
C13F C 0.81950(9) 0.41206(8) 0.46279(4) 0.115(11) Uani 1 1 d DG U . . .
C14F C 0.75915(9) 0.35700(9) 0.45670(4) 0.115(11) Uani 1 1 d DG U . . .
H92 H 0.751481 0.334991 0.474263 0.138 Uiso 1 1 calc R U . . .
C15F C 0.71003(9) 0.33414(11) 0.42493(5) 0.116(10) Uani 1 1 d DG U . . .
C16F C 0.72125(10) 0.36634(12) 0.39924(4) 0.116(10) Uani 1 1 d DG U . . .
H93 H 0.687674 0.350719 0.377522 0.139 Uiso 1 1 calc DR U . . .
C17F C 0.87417(8) 0.43763(7) 0.49828(4) 0.115(12) Uani 1 1 d D U . . .
C18F C 0.92477(9) 0.41296(10) 0.50080(5) 0.115(14) Uani 1 1 d D U . . .
H358 H 0.899662 0.368191 0.497075 0.173 Uiso 1 1 calc DR U . . .
H359 H 0.947248 0.425774 0.483781 0.173 Uiso 1 1 calc DR U . . .
H360 H 0.959590 0.429202 0.523153 0.173 Uiso 1 1 calc DR U . . .
C19F C 0.83799(10) 0.41698(12) 0.52469(4) 0.115(15) Uani 1 1 d D U . . .
H361 H 0.813166 0.372203 0.520887 0.173 Uiso 1 1 calc DR U . . .
H362 H 0.872328 0.433249 0.547176 0.173 Uiso 1 1 calc DR U . . .
H363 H 0.805448 0.432350 0.522817 0.173 Uiso 1 1 calc DR U . . .
C20F C 0.91331(12) 0.50800(7) 0.50412(5) 0.115(15) Uani 1 1 d D U . . .
H364 H 0.936243 0.520928 0.487270 0.172 Uiso 1 1 calc DR U . . .
H365 H 0.880854 0.523469 0.502221 0.172 Uiso 1 1 calc DR U . . .
H366 H 0.947733 0.524368 0.526580 0.172 Uiso 1 1 calc DR U . . .
C21F C 0.64524(12) 0.27523(10) 0.41836(6) 0.115(10) Uani 1 1 d DG U . . .
C22F C 0.64065(12) 0.23554(11) 0.44073(5) 0.115(10) Uani 1 1 d DG U . . .
H94 H 0.678790 0.246042 0.460247 0.139 Uiso 1 1 calc R U . . .
C23F C 0.58025(12) 0.18047(11) 0.43454(6) 0.116(10) Uani 1 1 d DG U . . .
C24F C 0.52444(11) 0.16510(13) 0.40598(7) 0.116(10) Uani 1 1 d DG U . . .
H95 H 0.483166 0.127470 0.401743 0.139 Uiso 1 1 calc R U . . .
C25F C 0.52903(12) 0.20479(15) 0.38361(8) 0.115(9) Uani 1 1 d DG U . . .
C26F C 0.58943(12) 0.25986(13) 0.38980(7) 0.115(10) Uani 1 1 d DG U . . .
H96 H 0.592570 0.286982 0.374519 0.139 Uiso 1 1 calc DR U . . .
C27F C 0.57520(8) 0.13613(8) 0.45946(5) 0.116(11) Uani 1 1 d D U . . .
C28F C 0.55582(14) 0.15573(15) 0.48827(6) 0.116(14) Uani 1 1 d D U . . .
H367 H 0.591299 0.197381 0.500021 0.174 Uiso 1 1 calc DR U . . .
H368 H 0.511537 0.154611 0.479115 0.174 Uiso 1 1 calc DR U . . .
H369 H 0.552293 0.127677 0.504013 0.174 Uiso 1 1 calc DR U . . .
C29F C 0.64521(10) 0.13855(13) 0.47363(9) 0.116(14) Uani 1 1 d D U . . .
H370 H 0.657329 0.126045 0.455219 0.175 Uiso 1 1 calc DR U . . .
H371 H 0.680499 0.180362 0.485189 0.175 Uiso 1 1 calc DR U . . .
H372 H 0.642336 0.110773 0.489500 0.175 Uiso 1 1 calc R U . . .
C30F C 0.51963(12) 0.07067(8) 0.44087(7) 0.116(15) Uani 1 1 d D U . . .
H373 H 0.532165 0.058396 0.422568 0.174 Uiso 1 1 calc R U . . .
H374 H 0.516063 0.042526 0.456560 0.174 Uiso 1 1 calc DR U . . .
H375 H 0.475308 0.069460 0.431662 0.174 Uiso 1 1 calc R U . . .
C31F C 0.46926(11) 0.18799(19) 0.35285(8) 0.115(9) Uani 1 1 d DG U . . .
C32F C 0.47876(13) 0.1931(3) 0.32178(9) 0.115(9) Uani 1 1 d DG U . . .
H97 H 0.523512 0.208280 0.320186 0.138 Uiso 1 1 calc R U . . .
C33F C 0.42277(16) 0.1761(3) 0.29303(8) 0.115(9) Uani 1 1 d DG U . . .
C34F C 0.35729(13) 0.1539(3) 0.29535(6) 0.115(9) Uani 1 1 d DG U . . .
H98 H 0.319029 0.142290 0.275703 0.138 Uiso 1 1 calc R U . . .
C35F C 0.34779(10) 0.14879(16) 0.32643(6) 0.115(9) Uani 1 1 d DG U . . .
C36F C 0.40377(12) 0.16582(12) 0.35517(6) 0.115(9) Uani 1 1 d DG U . . .
H99 H 0.397281 0.162309 0.376412 0.138 Uiso 1 1 calc DR U . . .
C37F C 0.27748(9) 0.12440(11) 0.32889(6) 0.115(10) Uani 1 1 d DG U . . .
C38F C 0.26474(10) 0.15843(9) 0.35016(6) 0.115(10) Uani 1 1 d DG U . . .
H100 H 0.300731 0.197277 0.362952 0.138 Uiso 1 1 calc DR U . . .
C39F C 0.19936(11) 0.13560(9) 0.35270(6) 0.115(10) Uani 1 1 d DG U . . .
C40F C 0.14670(9) 0.07876(11) 0.33397(7) 0.115(10) Uani 1 1 d DG U . . .
H101 H 0.102015 0.063163 0.335710 0.138 Uiso 1 1 calc R U . . .
C41F C 0.15944(10) 0.04474(12) 0.31271(7) 0.114(10) Uani 1 1 d DG U . . .
C42F C 0.22482(10) 0.06756(11) 0.31017(7) 0.115(10) Uani 1 1 d DG U . . .
H102 H 0.233527 0.044303 0.295631 0.138 Uiso 1 1 calc DR U . . .
C43F C 0.18538(8) 0.17323(8) 0.37633(5) 0.116(11) Uani 1 1 d D U . . .
C44F C 0.22690(13) 0.24181(8) 0.37584(7) 0.116(15) Uani 1 1 d D U . . .
H376 H 0.276062 0.254651 0.383266 0.174 Uiso 1 1 calc DR U . . .
H377 H 0.212990 0.248632 0.352983 0.174 Uiso 1 1 calc R U . . .
H378 H 0.218028 0.265702 0.390942 0.174 Uiso 1 1 calc DR U . . .
C45F C 0.20713(18) 0.16268(12) 0.41238(4) 0.115(15) Uani 1 1 d D U . . .
H379 H 0.256266 0.175406 0.419864 0.173 Uiso 1 1 calc R U . . .
H380 H 0.198303 0.186744 0.427408 0.173 Uiso 1 1 calc R U . . .
H381 H 0.180649 0.119176 0.412771 0.173 Uiso 1 1 calc DR U . . .
C46F C 0.10799(8) 0.15314(14) 0.36462(9) 0.116(14) Uani 1 1 d D U . . .
H382 H 0.081535 0.109595 0.364924 0.174 Uiso 1 1 calc R U . . .
H383 H 0.099167 0.177070 0.379735 0.174 Uiso 1 1 calc R U . . .
H384 H 0.094129 0.160000 0.341776 0.174 Uiso 1 1 calc R U . . .
C47F C 0.10301(10) -0.01665(12) 0.29311(6) 0.114(10) Uani 1 1 d DG U . . .
C48F C 0.04902(10) -0.05016(14) 0.30495(6) 0.114(11) Uani 1 1 d DG U . . .
H103 H 0.048125 -0.033898 0.325432 0.136 Uiso 1 1 calc R U . . .
C49F C -0.00366(12) -0.10746(14) 0.28683(6) 0.113(11) Uani 1 1 d DG U . . .
C50F C -0.00235(12) -0.13126(12) 0.25687(6) 0.113(11) Uani 1 1 d DG U . . .
H104 H -0.038352 -0.170423 0.244485 0.136 Uiso 1 1 calc R U . . .
C51F C 0.05164(12) -0.09775(12) 0.24502(6) 0.113(10) Uani 1 1 d DG U . . .
C52F C 0.10432(11) -0.04045(12) 0.26314(6) 0.113(10) Uani 1 1 d DG U . . .
H105 H 0.141226 -0.017551 0.255047 0.136 Uiso 1 1 calc DR U . . .
C53F C -0.06259(13) -0.14429(16) 0.29984(7) 0.113(12) Uani 1 1 d D U . . .
C54F C -0.04879(16) -0.1114(2) 0.33515(8) 0.113(15) Uani 1 1 d D U . . .
H385 H -0.087093 -0.135558 0.343243 0.170 Uiso 1 1 calc R U . . .
H386 H -0.006105 -0.106966 0.350645 0.170 Uiso 1 1 calc R U . . .
H387 H -0.044438 -0.070867 0.333895 0.170 Uiso 1 1 calc R U . . .
C55F C -0.13086(12) -0.15185(15) 0.27586(9) 0.114(15) Uani 1 1 d D U . . .
H388 H -0.168415 -0.175627 0.284503 0.171 Uiso 1 1 calc DR U . . .
H389 H -0.126769 -0.111445 0.274415 0.171 Uiso 1 1 calc DR U . . .
H390 H -0.140573 -0.173245 0.253519 0.171 Uiso 1 1 calc DR U . . .
C56F C -0.07050(17) -0.20864(17) 0.30224(9) 0.113(15) Uani 1 1 d D U . . .
H391 H -0.108594 -0.231920 0.310635 0.169 Uiso 1 1 calc R U . . .
H392 H -0.080032 -0.230193 0.279963 0.169 Uiso 1 1 calc DR U . . .
H393 H -0.027871 -0.204492 0.317625 0.169 Uiso 1 1 calc R U . . .
C57F C 0.05345(10) -0.12362(10) 0.21310(4) 0.112(10) Uani 1 1 d DG U . . .
C58F C -0.00377(9) -0.14698(13) 0.18430(4) 0.111(10) Uani 1 1 d DG U . . .
H106 H -0.044331 -0.146791 0.184965 0.134 Uiso 1 1 calc DR U . . .
C59F C -0.00165(10) -0.17062(13) 0.15453(4) 0.111(11) Uani 1 1 d DG U . . .
C60F C 0.05770(12) -0.17090(14) 0.15355(4) 0.111(10) Uani 1 1 d DG U . . .
H107 H 0.059150 -0.187051 0.133201 0.133 Uiso 1 1 calc DR U . . .
C61F C 0.11492(11) -0.14754(13) 0.18235(4) 0.111(10) Uani 1 1 d DG U . . .
C62F C 0.11280(10) -0.12390(9) 0.21212(4) 0.112(10) Uani 1 1 d DG U . . .
H108 H 0.151912 -0.107936 0.231802 0.134 Uiso 1 1 calc DR U . . .
C63F C -0.06541(8) -0.19650(8) 0.12236(4) 0.111(12) Uani 1 1 d D U . . .
C64F C -0.10336(9) -0.15971(9) 0.12254(9) 0.111(14) Uani 1 1 d D U . . .
H394 H -0.072519 -0.116674 0.122958 0.166 Uiso 1 1 calc DR U . . .
H395 H -0.143864 -0.176077 0.102317 0.166 Uiso 1 1 calc DR U . . .
H396 H -0.117841 -0.162978 0.142455 0.166 Uiso 1 1 calc DR U . . .
C65F C -0.11361(13) -0.26422(7) 0.12170(7) 0.111(15) Uani 1 1 d D U . . .
H397 H -0.089269 -0.287445 0.121584 0.166 Uiso 1 1 calc DR U . . .
H398 H -0.128103 -0.267604 0.141613 0.166 Uiso 1 1 calc DR U . . .
H399 H -0.154127 -0.280703 0.101475 0.166 Uiso 1 1 calc DR U . . .
C66F C -0.04172(12) -0.19092(16) 0.09133(4) 0.110(15) Uani 1 1 d D U . . .
H400 H -0.011079 -0.147777 0.091855 0.166 Uiso 1 1 calc DR U . . .
H401 H -0.017116 -0.213967 0.091466 0.166 Uiso 1 1 calc DR U . . .
H402 H -0.081879 -0.207455 0.070939 0.166 Uiso 1 1 calc DR U . . .
C1G C 0.52776(10) 0.50280(13) 0.31257(4) 0.121(10) Uani 1 1 d DG U . . .
C2G C 0.53966(7) 0.51593(12) 0.34678(4) 0.121(10) Uani 1 1 d DG U . . .
H109 H 0.583487 0.527151 0.362357 0.146 Uiso 1 1 calc R U . . .
C3G C 0.48745(7) 0.51265(12) 0.35821(3) 0.122(11) Uani 1 1 d DG U . . .
C4G C 0.42333(7) 0.49624(12) 0.33542(4) 0.121(10) Uani 1 1 d DG U . . .
H110 H 0.387637 0.493993 0.343229 0.145 Uiso 1 1 calc R U . . .
C5G C 0.41142(9) 0.48310(13) 0.30121(4) 0.121(10) Uani 1 1 d DG U . . .
C6G C 0.46364(11) 0.48638(15) 0.28978(4) 0.121(10) Uani 1 1 d DG U . . .
H111 H 0.455508 0.477405 0.266401 0.146 Uiso 1 1 calc DR U . . .
C7G C 0.50085(7) 0.52731(7) 0.39643(4) 0.122(12) Uani 1 1 d D U . . .
C8G C 0.48480(12) 0.46840(8) 0.41060(5) 0.123(15) Uani 1 1 d D U . . .
H403 H 0.514695 0.452777 0.406896 0.185 Uiso 1 1 calc DR U . . .
H404 H 0.492879 0.477352 0.434701 0.185 Uiso 1 1 calc DR U . . .
H405 H 0.436624 0.437591 0.399205 0.185 Uiso 1 1 calc DR U . . .
C9G C 0.57678(7) 0.57567(9) 0.41386(4) 0.123(16) Uani 1 1 d D U . . .
H406 H 0.606323 0.559637 0.410147 0.184 Uiso 1 1 calc DR U . . .
H407 H 0.586894 0.612841 0.404537 0.184 Uiso 1 1 calc DR U . . .
H408 H 0.585439 0.585300 0.437985 0.184 Uiso 1 1 calc DR U . . .
C10G C 0.45407(9) 0.55216(10) 0.40215(6) 0.122(14) Uani 1 1 d D U . . .
H409 H 0.464479 0.589628 0.393093 0.183 Uiso 1 1 calc DR U . . .
H410 H 0.405850 0.521459 0.390746 0.183 Uiso 1 1 calc DR U . . .
H411 H 0.462105 0.561220 0.426242 0.183 Uiso 1 1 calc DR U . . .
C11G C 0.34310(8) 0.46504(9) 0.27698(5) 0.121(10) Uani 1 1 d DG U . . .
C12G C 0.30939(9) 0.49746(10) 0.28059(5) 0.121(10) Uani 1 1 d DG U . . .
H112 H 0.329902 0.530774 0.298872 0.145 Uiso 1 1 calc R U . . .
C13G C 0.24566(10) 0.48114(11) 0.25743(5) 0.120(10) Uani 1 1 d DG U . . .
C14G C 0.21564(11) 0.43239(13) 0.23068(6) 0.120(10) Uani 1 1 d DG U . . .
H113 H 0.172080 0.421236 0.214850 0.144 Uiso 1 1 calc DR U . . .
C15G C 0.24935(11) 0.39997(14) 0.22707(7) 0.120(10) Uani 1 1 d DG U . . .
C16G C 0.31308(9) 0.41629(11) 0.25023(6) 0.120(10) Uani 1 1 d DG U . . .
H114 H 0.336124 0.394133 0.247766 0.144 Uiso 1 1 calc DR U . . .
C17G C 0.20796(8) 0.51729(8) 0.26148(4) 0.121(11) Uani 1 1 d D U . . .
C18G C 0.23460(11) 0.54891(12) 0.29846(4) 0.122(14) Uani 1 1 d D U . . .
H412 H 0.284113 0.577279 0.305121 0.183 Uiso 1 1 calc DR U . . .
H413 H 0.210722 0.571578 0.301183 0.183 Uiso 1 1 calc DR U . . .
H414 H 0.225923 0.518003 0.312612 0.183 Uiso 1 1 calc DR U . . .
C19G C 0.13015(8) 0.47262(13) 0.25082(7) 0.121(14) Uani 1 1 d D U . . .
H415 H 0.113463 0.452627 0.227277 0.182 Uiso 1 1 calc DR U . . .
H416 H 0.121343 0.441612 0.264907 0.182 Uiso 1 1 calc DR U . . .
H417 H 0.106141 0.495186 0.253477 0.182 Uiso 1 1 calc DR U . . .
C20G C 0.22234(18) 0.56565(11) 0.23912(6) 0.121(15) Uani 1 1 d D U . . .
H418 H 0.205298 0.545309 0.215623 0.181 Uiso 1 1 calc R U . . .
H419 H 0.198910 0.588811 0.241704 0.181 Uiso 1 1 calc DR U . . .
H420 H 0.271950 0.593608 0.245793 0.181 Uiso 1 1 calc DR U . . .
C21G C 0.21679(8) 0.34705(13) 0.19815(6) 0.119(10) Uani 1 1 d DG U . . .
C22G C 0.14812(8) 0.32304(11) 0.17891(6) 0.120(10) Uani 1 1 d DG U . . .
H115 H 0.121873 0.340216 0.183911 0.143 Uiso 1 1 calc DR U . . .
C23G C 0.11785(9) 0.27391(11) 0.15235(6) 0.120(10) Uani 1 1 d DG U . . .
C24G C 0.15626(12) 0.24878(14) 0.14503(6) 0.119(10) Uani 1 1 d DG U . . .
H116 H 0.135573 0.215200 0.126884 0.143 Uiso 1 1 calc R U . . .
C25G C 0.22493(12) 0.27279(17) 0.16427(7) 0.119(9) Uani 1 1 d DG U . . .
C26G C 0.25519(10) 0.32193(16) 0.19083(7) 0.119(10) Uani 1 1 d DG U . . .
H117 H 0.302126 0.338338 0.203976 0.143 Uiso 1 1 calc DR U . . .
C27G C 0.04135(8) 0.24730(7) 0.13061(4) 0.120(11) Uani 1 1 d D U . . .
C28G C 0.01344(7) 0.28752(9) 0.14155(6) 0.120(14) Uani 1 1 d D U . . .
H421 H 0.016817 0.287695 0.165202 0.180 Uiso 1 1 calc DR U . . .
H422 H 0.040516 0.329388 0.138636 0.180 Uiso 1 1 calc DR U . . .
H423 H -0.034770 0.271074 0.127789 0.180 Uiso 1 1 calc DR U . . .
C29G C 0.03622(13) 0.24679(13) 0.09345(4) 0.121(15) Uani 1 1 d D U . . .
H424 H 0.054041 0.221142 0.086615 0.182 Uiso 1 1 calc DR U . . .
H425 H -0.011958 0.230287 0.079628 0.182 Uiso 1 1 calc DR U . . .
H426 H 0.063327 0.288602 0.090475 0.182 Uiso 1 1 calc DR U . . .
C30G C -0.00029(15) 0.18161(7) 0.13559(7) 0.121(15) Uani 1 1 d D U . . .
H427 H 0.003137 0.182183 0.159260 0.182 Uiso 1 1 calc DR U . . .
H428 H -0.048589 0.164489 0.121786 0.182 Uiso 1 1 calc DR U . . .
H429 H 0.018081 0.156352 0.128890 0.182 Uiso 1 1 calc DR U . . .
C31G C 0.26582(18) 0.2449(2) 0.15705(6) 0.118(9) Uani 1 1 d DG U . . .
C32G C 0.3133(2) 0.2401(3) 0.18339(5) 0.118(9) Uani 1 1 d DG U . . .
H118 H 0.319804 0.254696 0.205898 0.142 Uiso 1 1 calc R U . . .
C33G C 0.3513(3) 0.2139(3) 0.17680(6) 0.117(9) Uani 1 1 d DG U . . .
C34G C 0.3418(2) 0.1926(2) 0.14387(7) 0.118(9) Uani 1 1 d DG U . . .
H119 H 0.367827 0.174723 0.139359 0.142 Uiso 1 1 calc DR U . . .
C35G C 0.29434(19) 0.19741(17) 0.11753(6) 0.118(9) Uani 1 1 d DG U . . .
C36G C 0.25633(17) 0.22357(18) 0.12412(5) 0.118(9) Uani 1 1 d DG U . . .
H120 H 0.223861 0.226856 0.106123 0.142 Uiso 1 1 calc DR U . . .
C37G C 0.28442(18) 0.17454(11) 0.08234(5) 0.119(9) Uani 1 1 d DG U . . .
C38G C 0.29203(19) 0.21342(10) 0.05945(6) 0.119(10) Uani 1 1 d DG U . . .
H121 H 0.302995 0.254476 0.066203 0.143 Uiso 1 1 calc R U . . .
C39G C 0.28361(19) 0.19225(9) 0.02667(5) 0.119(10) Uani 1 1 d DG U . . .
C40G C 0.2676(2) 0.13218(10) 0.01679(5) 0.119(10) Uani 1 1 d DG U . . .
H122 H 0.261811 0.117706 -0.005613 0.143 Uiso 1 1 calc R U . . .
C41G C 0.2600(2) 0.09329(10) 0.03968(6) 0.118(10) Uani 1 1 d DG U . . .
C42G C 0.2684(2) 0.11447(10) 0.07245(5) 0.119(10) Uani 1 1 d DG U . . .
H123 H 0.263186 0.087896 0.088100 0.142 Uiso 1 1 calc DR U . . .
C43G C 0.29206(9) 0.23567(8) 0.00110(5) 0.120(12) Uani 1 1 d D U . . .
C44G C 0.31831(18) 0.30083(8) 0.01954(7) 0.120(15) Uani 1 1 d D U . . .
H430 H 0.362908 0.314982 0.036869 0.180 Uiso 1 1 calc DR U . . .
H431 H 0.323425 0.328376 0.003474 0.180 Uiso 1 1 calc DR U . . .
H432 H 0.285294 0.300592 0.030014 0.180 Uiso 1 1 calc DR U . . .
C45G C 0.34418(11) 0.23548(16) -0.01501(7) 0.119(14) Uani 1 1 d D U . . .
H433 H 0.327247 0.193933 -0.026706 0.179 Uiso 1 1 calc DR U . . .
H434 H 0.349949 0.263059 -0.031066 0.179 Uiso 1 1 calc DR U . . .
H435 H 0.388501 0.249328 0.002484 0.179 Uiso 1 1 calc DR U . . .
C46G C 0.22196(10) 0.21308(15) -0.02618(7) 0.120(15) Uani 1 1 d D U . . .
H436 H 0.205488 0.171619 -0.037836 0.179 Uiso 1 1 calc R U . . .
H437 H 0.188821 0.212734 -0.015768 0.179 Uiso 1 1 calc R U . . .
H438 H 0.226952 0.240518 -0.042308 0.179 Uiso 1 1 calc R U . . .
C47G C 0.2416(2) 0.02862(9) 0.02881(6) 0.117(10) Uani 1 1 d DG U . . .
C48G C 0.2025(2) -0.00088(10) -0.00428(6) 0.117(11) Uani 1 1 d DG U . . .
H124 H 0.187659 0.020193 -0.019832 0.141 Uiso 1 1 calc R U . . .
C49G C 0.1850(3) -0.06122(13) -0.01461(6) 0.117(11) Uani 1 1 d DG U . . .
C50G C 0.2067(2) -0.09205(13) 0.00814(7) 0.117(11) Uani 1 1 d DG U . . .
H125 H 0.194750 -0.133293 0.001078 0.140 Uiso 1 1 calc R U . . .
C51G C 0.2458(2) -0.06255(12) 0.04123(7) 0.116(10) Uani 1 1 d DG U . . .
C52G C 0.2633(2) -0.00221(11) 0.05157(6) 0.117(10) Uani 1 1 d DG U . . .
H126 H 0.290061 0.017954 0.074187 0.140 Uiso 1 1 calc R U . . .
C53G C 0.1420(2) -0.09371(16) -0.05110(8) 0.118(12) Uani 1 1 d D U . . .
C54G C 0.1477(4) -0.1515(2) -0.05884(12) 0.117(15) Uani 1 1 d D U . . .
H439 H 0.120166 -0.172129 -0.082203 0.176 Uiso 1 1 calc DR U . . .
H440 H 0.195935 -0.139793 -0.055351 0.176 Uiso 1 1 calc DR U . . .
H441 H 0.130768 -0.179316 -0.043885 0.176 Uiso 1 1 calc DR U . . .
C55G C 0.1684(3) -0.0504(2) -0.07497(7) 0.120(16) Uani 1 1 d D U . . .
H442 H 0.140729 -0.071416 -0.098261 0.179 Uiso 1 1 calc DR U . . .
H443 H 0.164593 -0.013765 -0.070279 0.179 Uiso 1 1 calc R U . . .
H444 H 0.216611 -0.038556 -0.071498 0.179 Uiso 1 1 calc DR U . . .
C56G C 0.0658(2) -0.11259(16) -0.05696(11) 0.117(15) Uani 1 1 d D U . . .
H445 H 0.038625 -0.133345 -0.080332 0.175 Uiso 1 1 calc DR U . . .
H446 H 0.048713 -0.140349 -0.042010 0.175 Uiso 1 1 calc DR U . . .
H447 H 0.061837 -0.076068 -0.052250 0.175 Uiso 1 1 calc DR U . . .
C57G C 0.26964(13) -0.09578(11) 0.06544(6) 0.115(10) Uani 1 1 d DG U . . .
C58G C 0.30492(15) -0.12387(13) 0.05755(6) 0.115(10) Uani 1 1 d DG U . . .
H127 H 0.314856 -0.120994 0.037094 0.138 Uiso 1 1 calc R U . . .
C59G C 0.32566(18) -0.15616(16) 0.07959(7) 0.114(10) Uani 1 1 d DG U . . .
C60G C 0.3111(2) -0.1604(2) 0.10952(8) 0.114(10) Uani 1 1 d DG U . . .
H128 H 0.325301 -0.182434 0.124587 0.136 Uiso 1 1 calc DR U . . .
C61G C 0.2758(2) -0.1323(2) 0.11742(7) 0.113(10) Uani 1 1 d DG U . . .
C62G C 0.25511(17) -0.09999(17) 0.09538(7) 0.114(10) Uani 1 1 d DG U . . .
H129 H 0.230996 -0.080797 0.100773 0.137 Uiso 1 1 calc R U . . .
C63G C 0.36433(9) -0.18814(8) 0.07059(5) 0.114(11) Uani 1 1 d D U . . .
C64G C 0.40298(12) -0.15401(13) 0.04708(5) 0.114(14) Uani 1 1 d D U . . .
H448 H 0.436263 -0.111597 0.058452 0.171 Uiso 1 1 calc DR U . . .
H449 H 0.427227 -0.174202 0.041186 0.171 Uiso 1 1 calc DR U . . .
H450 H 0.370060 -0.154505 0.026634 0.171 Uiso 1 1 calc DR U . . .
C65G C 0.41584(12) -0.18678(12) 0.10300(5) 0.115(14) Uani 1 1 d D U . . .
H451 H 0.390998 -0.208548 0.117868 0.172 Uiso 1 1 calc DR U . . .
H452 H 0.440629 -0.206669 0.097436 0.172 Uiso 1 1 calc DR U . . .
H453 H 0.448676 -0.144255 0.114329 0.172 Uiso 1 1 calc DR U . . .
C66G C 0.31190(14) -0.25486(9) 0.05289(8) 0.114(15) Uani 1 1 d D U . . .
H454 H 0.287454 -0.276373 0.067941 0.172 Uiso 1 1 calc DR U . . .
H455 H 0.278865 -0.255486 0.032450 0.172 Uiso 1 1 calc DR U . . .
H456 H 0.336031 -0.275183 0.047002 0.172 Uiso 1 1 calc R U . . .
B1G B 0.28697(14) -0.1471(2) 0.20856(6) 0.111(9) Uani 1 1 d DG U . . .
O1G O 0.22641(14) -0.1495(2) 0.20962(6) 0.111(10) Uani 1 1 d DG U . . .
B2G B 0.18188(15) -0.1461(2) 0.18115(6) 0.111(9) Uani 1 1 d DG U . . .
O2G O 0.19790(19) -0.1404(2) 0.15161(6) 0.112(10) Uani 1 1 d DG U . . .
B3G B 0.2585(2) -0.1381(3) 0.15054(7) 0.112(9) Uani 1 1 d DG U . . .
O3G O 0.30299(17) -0.1414(2) 0.17902(7) 0.111(10) Uani 1 1 d DG U . . .
C1H C 0.4977(2) 0.1881(3) 0.22299(8) 0.116(9) Uani 1 1 d DG U . . .
C2H C 0.4861(3) 0.1781(4) 0.25335(10) 0.116(9) Uani 1 1 d DG U . . .
H130 H 0.514515 0.167702 0.269682 0.139 Uiso 1 1 calc R U . . .
C3H C 0.4329(3) 0.1831(4) 0.25980(10) 0.116(9) Uani 1 1 d DG U . . .
C4H C 0.3913(2) 0.1983(4) 0.23590(7) 0.117(9) Uani 1 1 d DG U . . .
H131 H 0.354981 0.201715 0.240318 0.140 Uiso 1 1 calc DR U . . .
C5H C 0.4029(3) 0.2083(4) 0.20554(9) 0.117(9) Uani 1 1 d DG U . . .
C6H C 0.4561(3) 0.2033(4) 0.19909(9) 0.117(9) Uani 1 1 d DG U . . .
H132 H 0.464048 0.210160 0.178337 0.140 Uiso 1 1 calc R U . . .

loop_
_atom_site_aniso_label
_atom_site_aniso_U_11
_atom_site_aniso_U_22
_atom_site_aniso_U_33
_atom_site_aniso_U_23
_atom_site_aniso_U_13
_atom_site_aniso_U_12
B1A 0.121(12) 0.134(13) 0.122(12) 0.014(11) 0.046(11) 0.061(11)
O1A 0.121(12) 0.134(13) 0.122(13) 0.014(12) 0.046(11) 0.061(11)
B2A 0.121(12) 0.135(13) 0.122(12) 0.015(11) 0.045(11) 0.061(11)
O2A 0.121(12) 0.134(13) 0.122(13) 0.014(12) 0.046(11) 0.061(11)
B3A 0.121(12) 0.134(13) 0.122(12) 0.014(11) 0.046(11) 0.061(11)
O3A 0.121(12) 0.134(13) 0.122(13) 0.014(12) 0.046(11) 0.061(11)
C1A 0.121(12) 0.134(13) 0.123(13) 0.015(12) 0.046(11) 0.060(11)
C2A 0.121(13) 0.134(14) 0.123(13) 0.015(12) 0.046(12) 0.060(11)
C3A 0.121(13) 0.134(14) 0.123(14) 0.015(13) 0.046(12) 0.060(12)
C4A 0.121(13) 0.134(14) 0.123(14) 0.015(12) 0.046(12) 0.060(12)
C5A 0.121(13) 0.134(13) 0.122(13) 0.015(12) 0.046(11) 0.060(11)
C6A 0.121(13) 0.134(13) 0.123(13) 0.015(12) 0.046(11) 0.060(11)
C7A 0.121(15) 0.134(15) 0.123(15) 0.015(14) 0.045(14) 0.059(13)
C8A 0.121(18) 0.13(2) 0.12(2) 0.015(19) 0.046(18) 0.060(16)
C9A 0.122(19) 0.134(19) 0.12(2) 0.016(18) 0.044(19) 0.058(18)
C10A 0.12(2) 0.13(2) 0.123(18) 0.016(18) 0.047(18) 0.059(18)
C11A 0.121(13) 0.133(13) 0.122(13) 0.015(12) 0.046(11) 0.060(11)
C12A 0.121(13) 0.133(14) 0.122(14) 0.015(13) 0.046(12) 0.060(12)
C13A 0.121(13) 0.133(14) 0.122(14) 0.015(13) 0.046(12) 0.060(12)
C14A 0.121(13) 0.133(14) 0.122(14) 0.015(12) 0.045(12) 0.060(12)
C15A 0.122(13) 0.133(13) 0.122(13) 0.015(12) 0.045(11) 0.060(11)
C16A 0.121(13) 0.133(13) 0.122(13) 0.015(12) 0.046(12) 0.060(11)
C17A 0.121(15) 0.133(15) 0.122(15) 0.015(14) 0.046(14) 0.059(13)
C18A 0.121(18) 0.13(2) 0.12(2) 0.015(18) 0.046(18) 0.059(17)
C19A 0.120(19) 0.13(2) 0.12(2) 0.015(19) 0.046(19) 0.059(17)
C20A 0.12(2) 0.13(2) 0.122(19) 0.015(18) 0.045(18) 0.059(18)
C21A 0.122(12) 0.132(13) 0.122(13) 0.014(11) 0.045(11) 0.060(11)
C22A 0.122(13) 0.132(13) 0.122(13) 0.014(12) 0.044(12) 0.060(11)
C23A 0.123(13) 0.132(14) 0.122(14) 0.014(12) 0.044(12) 0.059(11)
C24A 0.122(13) 0.132(13) 0.122(13) 0.014(12) 0.044(11) 0.060(11)
C25A 0.122(12) 0.132(12) 0.122(12) 0.014(11) 0.044(10) 0.060(10)
C26A 0.122(12) 0.132(13) 0.122(13) 0.014(11) 0.044(11) 0.060(11)
C27A 0.123(14) 0.132(15) 0.121(15) 0.014(14) 0.044(13) 0.059(13)
C28A 0.125(19) 0.13(2) 0.122(19) 0.014(18) 0.042(17) 0.057(18)
C29A 0.123(18) 0.13(2) 0.12(2) 0.014(18) 0.044(16) 0.059(17)
C30A 0.123(19) 0.132(19) 0.12(2) 0.014(18) 0.044(18) 0.059(16)
C31A 0.122(11) 0.131(12) 0.122(12) 0.014(10) 0.044(10) 0.061(10)
C32A 0.122(11) 0.131(12) 0.122(12) 0.014(10) 0.044(10) 0.061(10)
C33A 0.122(11) 0.131(12) 0.122(11) 0.013(10) 0.044(10) 0.061(9)
C34A 0.121(11) 0.131(12) 0.122(12) 0.013(10) 0.044(10) 0.062(10)
C35A 0.121(11) 0.130(12) 0.121(12) 0.013(10) 0.045(10) 0.062(9)
C36A 0.121(11) 0.131(12) 0.122(12) 0.013(10) 0.044(10) 0.061(10)
C37A 0.120(11) 0.129(12) 0.121(12) 0.012(10) 0.045(10) 0.063(9)
C38A 0.119(12) 0.129(13) 0.121(13) 0.012(11) 0.045(11) 0.064(10)
C39A 0.119(12) 0.128(13) 0.121(13) 0.012(11) 0.045(11) 0.064(10)
C40A 0.119(12) 0.128(13) 0.121(13) 0.011(11) 0.046(11) 0.064(10)
C41A 0.118(12) 0.128(12) 0.120(12) 0.011(10) 0.046(10) 0.064(10)
C42A 0.119(12) 0.129(12) 0.121(12) 0.012(10) 0.046(10) 0.064(10)
C43A 0.119(13) 0.128(14) 0.122(14) 0.012(13) 0.045(12) 0.064(12)
C44A 0.118(19) 0.128(18) 0.122(19) 0.012(17) 0.045(17) 0.065(16)
C45A 0.119(17) 0.128(19) 0.122(19) 0.012(17) 0.045(16) 0.064(17)
C46A 0.119(19) 0.127(18) 0.122(19) 0.012(17) 0.045(16) 0.064(16)
C47A 0.118(12) 0.128(13) 0.120(12) 0.010(11) 0.047(11) 0.065(10)
C48A 0.118(13) 0.128(13) 0.119(13) 0.009(12) 0.047(12) 0.065(11)
C49A 0.118(13) 0.128(14) 0.119(14) 0.009(12) 0.047(12) 0.065(12)
C50A 0.118(13) 0.128(14) 0.119(13) 0.009(12) 0.047(12) 0.065(11)
C51A 0.118(12) 0.128(13) 0.120(13) 0.009(11) 0.047(11) 0.065(11)
C52A 0.117(12) 0.128(13) 0.120(13) 0.009(11) 0.047(11) 0.065(11)
C53A 0.118(15) 0.128(15) 0.119(15) 0.009(13) 0.047(13) 0.065(13)
C54A 0.119(19) 0.13(2) 0.12(2) 0.009(18) 0.047(18) 0.065(18)
C55A 0.119(19) 0.13(2) 0.119(19) 0.010(17) 0.046(17) 0.064(18)
C56A 0.119(19) 0.128(19) 0.12(2) 0.010(18) 0.045(18) 0.065(16)
C57A 0.118(12) 0.129(13) 0.121(13) 0.010(11) 0.046(11) 0.064(11)
C58A 0.118(13) 0.129(14) 0.121(13) 0.010(12) 0.046(12) 0.064(12)
C59A 0.117(13) 0.130(14) 0.122(13) 0.010(12) 0.046(12) 0.064(12)
C60A 0.118(13) 0.130(14) 0.122(13) 0.011(12) 0.046(12) 0.064(12)
C61A 0.118(12) 0.130(13) 0.122(12) 0.011(11) 0.046(11) 0.063(11)
C62A 0.118(12) 0.130(13) 0.121(13) 0.010(12) 0.046(11) 0.064(11)
C63A 0.117(14) 0.130(15) 0.122(15) 0.011(14) 0.045(13) 0.064(13)
C64A 0.117(18) 0.13(2) 0.12(2) 0.011(18) 0.045(18) 0.064(18)
C65A 0.116(19) 0.13(2) 0.121(19) 0.010(17) 0.045(18) 0.064(17)
C66A 0.117(19) 0.130(19) 0.122(19) 0.011(18) 0.046(17) 0.064(17)
C1B 0.122(12) 0.135(13) 0.123(13) 0.015(12) 0.045(11) 0.060(11)
C2B 0.122(13) 0.135(14) 0.123(13) 0.016(13) 0.045(12) 0.060(12)
C3B 0.123(13) 0.135(14) 0.123(14) 0.016(13) 0.044(12) 0.059(12)
C4B 0.123(13) 0.135(14) 0.123(14) 0.016(13) 0.045(12) 0.059(12)
C5B 0.123(13) 0.135(13) 0.123(13) 0.015(12) 0.045(12) 0.060(11)
C6B 0.122(13) 0.135(14) 0.123(13) 0.015(12) 0.045(12) 0.060(11)
C7B 0.123(14) 0.135(16) 0.124(15) 0.016(14) 0.044(14) 0.059(13)
C8B 0.124(19) 0.14(2) 0.124(19) 0.017(18) 0.044(18) 0.058(18)
C9B 0.124(19) 0.14(2) 0.124(19) 0.016(19) 0.044(18) 0.059(18)
C10B 0.123(18) 0.14(2) 0.12(2) 0.016(18) 0.044(19) 0.059(17)
C11B 0.123(13) 0.135(13) 0.123(13) 0.015(12) 0.045(12) 0.060(11)
C12B 0.123(14) 0.135(14) 0.123(13) 0.014(13) 0.045(12) 0.060(12)
C13B 0.123(14) 0.135(14) 0.122(14) 0.014(13) 0.046(13) 0.060(12)
C14B 0.123(14) 0.134(14) 0.122(13) 0.014(13) 0.046(12) 0.060(12)
C15B 0.123(13) 0.134(13) 0.123(13) 0.014(12) 0.046(12) 0.060(11)
C16B 0.123(13) 0.134(14) 0.123(13) 0.014(12) 0.045(12) 0.060(12)
C17B 0.122(15) 0.135(16) 0.122(15) 0.014(14) 0.046(14) 0.061(14)
C18B 0.122(19) 0.13(2) 0.12(2) 0.013(18) 0.047(19) 0.061(19)
C19B 0.12(2) 0.14(2) 0.122(19) 0.014(18) 0.046(19) 0.061(17)
C20B 0.122(19) 0.13(2) 0.123(19) 0.014(19) 0.046(17) 0.061(17)
C21B 0.123(13) 0.134(13) 0.122(13) 0.014(12) 0.046(11) 0.060(11)
C22B 0.123(13) 0.134(14) 0.122(13) 0.014(12) 0.046(12) 0.061(12)
C23B 0.122(13) 0.133(14) 0.122(13) 0.013(12) 0.047(12) 0.061(12)
C24B 0.122(13) 0.133(14) 0.122(13) 0.013(12) 0.046(12) 0.061(12)
C25B 0.123(12) 0.133(13) 0.122(12) 0.013(11) 0.046(11) 0.061(11)
C26B 0.123(13) 0.134(13) 0.122(13) 0.014(12) 0.046(11) 0.060(11)
C27B 0.122(15) 0.133(15) 0.122(15) 0.013(14) 0.047(14) 0.061(13)
C28B 0.12(2) 0.134(19) 0.12(2) 0.014(18) 0.048(18) 0.061(18)
C29B 0.123(19) 0.13(2) 0.123(19) 0.013(18) 0.047(17) 0.060(17)
C30B 0.123(19) 0.13(2) 0.123(19) 0.014(18) 0.048(18) 0.061(18)
C31B 0.123(12) 0.133(12) 0.122(12) 0.013(11) 0.045(10) 0.061(10)
C32B 0.123(12) 0.133(12) 0.122(12) 0.013(11) 0.045(10) 0.061(10)
C33B 0.123(11) 0.132(12) 0.122(11) 0.013(10) 0.045(10) 0.061(10)
C34B 0.123(11) 0.132(12) 0.122(12) 0.013(11) 0.045(10) 0.061(10)
C35B 0.123(11) 0.132(12) 0.122(12) 0.013(11) 0.045(10) 0.061(10)
C36B 0.123(12) 0.133(13) 0.122(12) 0.013(11) 0.045(11) 0.061(11)
C37B 0.123(12) 0.132(13) 0.122(12) 0.013(11) 0.045(11) 0.061(11)
C38B 0.123(13) 0.132(14) 0.122(13) 0.013(12) 0.045(12) 0.061(11)
C39B 0.123(13) 0.132(14) 0.123(14) 0.014(12) 0.045(12) 0.061(12)
C40B 0.123(13) 0.132(14) 0.122(14) 0.014(12) 0.045(12) 0.061(12)
C41B 0.123(12) 0.132(13) 0.123(13) 0.013(12) 0.045(11) 0.061(11)
C42B 0.123(12) 0.132(13) 0.122(13) 0.013(12) 0.045(11) 0.061(11)
C43B 0.123(14) 0.132(15) 0.123(15) 0.014(14) 0.045(13) 0.061(13)
C44B 0.122(19) 0.13(2) 0.12(2) 0.013(18) 0.046(18) 0.062(18)
C45B 0.123(18) 0.13(2) 0.12(2) 0.014(18) 0.045(17) 0.061(17)
C46B 0.123(19) 0.132(19) 0.12(2) 0.014(18) 0.045(18) 0.061(16)
C47B 0.123(12) 0.132(13) 0.123(13) 0.013(12) 0.044(11) 0.061(11)
C48B 0.123(13) 0.132(14) 0.123(14) 0.013(13) 0.044(12) 0.061(12)
C49B 0.123(13) 0.132(14) 0.123(14) 0.013(13) 0.044(12) 0.061(12)
C50B 0.123(13) 0.132(14) 0.123(14) 0.013(13) 0.044(12) 0.061(12)
C51B 0.122(12) 0.132(13) 0.123(13) 0.013(12) 0.044(11) 0.061(11)
C52B 0.123(13) 0.132(14) 0.123(13) 0.013(12) 0.044(12) 0.061(11)
C53B 0.124(14) 0.132(16) 0.123(16) 0.013(14) 0.044(14) 0.060(13)
C54B 0.123(19) 0.13(2) 0.12(2) 0.013(19) 0.044(19) 0.061(17)
C55B 0.124(18) 0.13(2) 0.12(2) 0.013(19) 0.044(19) 0.061(17)
C56B 0.125(19) 0.13(2) 0.122(19) 0.014(18) 0.044(17) 0.059(18)
C57B 0.121(12) 0.132(13) 0.123(13) 0.013(12) 0.044(11) 0.062(11)
C58B 0.121(13) 0.132(14) 0.124(14) 0.013(12) 0.045(12) 0.062(12)
C59B 0.121(13) 0.132(14) 0.124(14) 0.013(13) 0.045(12) 0.062(12)
C60B 0.121(13) 0.132(14) 0.124(13) 0.013(12) 0.045(12) 0.062(12)
C61B 0.121(12) 0.132(13) 0.123(13) 0.012(11) 0.045(11) 0.062(11)
C62B 0.121(12) 0.132(13) 0.123(13) 0.013(12) 0.045(11) 0.062(11)
C63B 0.121(15) 0.132(16) 0.124(15) 0.012(14) 0.045(13) 0.063(14)
C64B 0.121(18) 0.13(2) 0.12(2) 0.013(19) 0.044(17) 0.062(18)
C65B 0.121(19) 0.131(19) 0.124(19) 0.013(18) 0.043(18) 0.063(17)
C66B 0.12(2) 0.131(19) 0.123(19) 0.011(18) 0.046(18) 0.065(18)
C1C 0.120(12) 0.134(13) 0.121(13) 0.013(12) 0.046(11) 0.062(11)
C2C 0.120(13) 0.134(14) 0.121(14) 0.013(13) 0.046(12) 0.062(12)
C3C 0.120(13) 0.133(14) 0.121(14) 0.012(13) 0.046(12) 0.062(12)
C4C 0.120(13) 0.133(14) 0.121(14) 0.012(13) 0.046(12) 0.062(12)
C5C 0.120(13) 0.133(13) 0.121(13) 0.012(12) 0.046(11) 0.062(11)
C6C 0.120(13) 0.134(14) 0.121(13) 0.013(12) 0.046(12) 0.062(11)
C7C 0.120(15) 0.133(16) 0.121(15) 0.012(14) 0.046(13) 0.063(13)
C8C 0.121(19) 0.13(2) 0.120(18) 0.012(19) 0.047(18) 0.063(18)
C9C 0.12(2) 0.134(19) 0.12(2) 0.012(18) 0.047(18) 0.063(17)
C10C 0.121(18) 0.13(2) 0.12(2) 0.011(19) 0.047(16) 0.062(18)
C11C 0.120(13) 0.133(13) 0.120(13) 0.012(12) 0.046(12) 0.062(11)
C12C 0.121(13) 0.133(14) 0.120(14) 0.012(13) 0.046(12) 0.062(12)
C13C 0.120(14) 0.133(14) 0.121(14) 0.012(13) 0.046(12) 0.062(12)
C14C 0.120(13) 0.133(14) 0.120(14) 0.012(13) 0.046(12) 0.062(11)
C15C 0.120(13) 0.133(13) 0.120(13) 0.012(12) 0.046(11) 0.062(11)
C16C 0.120(13) 0.133(14) 0.120(13) 0.012(12) 0.046(12) 0.062(11)
C17C 0.121(15) 0.132(15) 0.121(16) 0.012(14) 0.046(14) 0.061(13)
C18C 0.12(2) 0.132(19) 0.12(2) 0.011(19) 0.047(19) 0.061(17)
C19C 0.121(18) 0.13(2) 0.12(2) 0.012(19) 0.046(18) 0.061(17)
C20C 0.12(2) 0.13(2) 0.121(19) 0.012(17) 0.047(18) 0.061(18)
C21C 0.120(12) 0.133(13) 0.121(13) 0.012(12) 0.045(11) 0.062(11)
C22C 0.120(13) 0.133(14) 0.121(14) 0.012(12) 0.045(12) 0.062(11)
C23C 0.121(13) 0.133(14) 0.121(14) 0.012(12) 0.044(12) 0.061(11)
C24C 0.120(13) 0.132(14) 0.121(13) 0.012(12) 0.045(12) 0.062(11)
C25C 0.120(12) 0.132(13) 0.121(12) 0.012(11) 0.045(11) 0.062(10)
C26C 0.120(13) 0.132(13) 0.120(13) 0.012(12) 0.045(11) 0.062(11)
C27C 0.121(14) 0.133(15) 0.121(15) 0.013(14) 0.044(14) 0.061(13)
C28C 0.122(19) 0.13(2) 0.122(19) 0.013(18) 0.043(17) 0.060(18)
C29C 0.121(18) 0.13(2) 0.12(2) 0.013(19) 0.043(17) 0.061(18)
C30C 0.122(19) 0.133(19) 0.12(2) 0.013(18) 0.044(18) 0.061(17)
C31C 0.120(11) 0.132(12) 0.121(12) 0.011(11) 0.045(10) 0.062(10)
C32C 0.120(12) 0.132(12) 0.121(12) 0.012(11) 0.045(10) 0.062(10)
C33C 0.120(11) 0.132(12) 0.121(11) 0.012(10) 0.045(10) 0.062(10)
C34C 0.119(12) 0.132(12) 0.121(12) 0.011(11) 0.045(10) 0.062(10)
C35C 0.119(12) 0.132(12) 0.120(12) 0.011(11) 0.045(10) 0.062(10)
C36C 0.119(12) 0.132(12) 0.120(12) 0.011(11) 0.045(11) 0.062(10)
C37C 0.118(12) 0.132(13) 0.120(12) 0.011(11) 0.045(11) 0.062(10)
C38C 0.117(13) 0.132(13) 0.120(13) 0.010(12) 0.045(12) 0.063(11)
C39C 0.117(13) 0.132(14) 0.120(13) 0.010(12) 0.045(12) 0.062(12)
C40C 0.117(13) 0.132(14) 0.120(13) 0.010(12) 0.046(12) 0.062(12)
C41C 0.117(12) 0.132(13) 0.120(13) 0.010(11) 0.046(11) 0.062(11)
C42C 0.117(13) 0.132(13) 0.120(13) 0.010(12) 0.046(11) 0.062(11)
C43C 0.118(15) 0.132(15) 0.120(14) 0.010(14) 0.045(13) 0.062(13)
C44C 0.119(19) 0.133(19) 0.12(2) 0.010(18) 0.045(18) 0.060(18)
C45C 0.118(19) 0.13(2) 0.120(18) 0.011(18) 0.045(17) 0.061(18)
C46C 0.119(19) 0.13(2) 0.120(19) 0.011(18) 0.045(18) 0.061(17)
C47C 0.117(13) 0.132(13) 0.120(13) 0.009(12) 0.046(11) 0.062(11)
C48C 0.117(13) 0.132(14) 0.120(13) 0.009(12) 0.047(12) 0.062(12)
C49C 0.117(14) 0.132(14) 0.120(14) 0.008(12) 0.047(12) 0.062(12)
C50C 0.117(13) 0.132(14) 0.120(13) 0.009(12) 0.047(12) 0.062(12)
C51C 0.118(13) 0.132(13) 0.120(13) 0.009(12) 0.046(11) 0.061(11)
C52C 0.118(13) 0.132(13) 0.120(13) 0.009(12) 0.046(12) 0.062(11)
C53C 0.117(15) 0.132(15) 0.120(15) 0.008(14) 0.048(14) 0.063(13)
C54C 0.12(2) 0.13(2) 0.119(18) 0.006(18) 0.049(19) 0.064(18)
C55C 0.117(19) 0.13(2) 0.12(2) 0.007(18) 0.048(18) 0.063(17)
C56C 0.116(19) 0.13(2) 0.12(2) 0.007(18) 0.048(19) 0.063(18)
C57C 0.119(13) 0.132(13) 0.121(13) 0.010(12) 0.045(11) 0.061(11)
C58C 0.120(13) 0.132(14) 0.121(13) 0.011(12) 0.045(12) 0.060(12)
C59C 0.120(13) 0.132(14) 0.122(14) 0.011(12) 0.044(12) 0.060(12)
C60C 0.120(13) 0.132(14) 0.122(13) 0.011(12) 0.045(12) 0.060(11)
C61C 0.120(12) 0.132(13) 0.122(13) 0.011(11) 0.045(11) 0.060(11)
C62C 0.120(13) 0.132(13) 0.121(13) 0.011(12) 0.045(11) 0.061(11)
C63C 0.120(14) 0.132(15) 0.122(15) 0.011(14) 0.044(13) 0.059(13)
C64C 0.12(2) 0.133(19) 0.12(2) 0.012(18) 0.043(18) 0.058(17)
C65C 0.120(18) 0.13(2) 0.12(2) 0.012(19) 0.043(18) 0.058(17)
C66C 0.121(19) 0.13(2) 0.122(19) 0.011(18) 0.045(17) 0.059(17)
B1C 0.119(12) 0.131(13) 0.122(12) 0.011(11) 0.045(11) 0.062(10)
O1C 0.120(12) 0.131(13) 0.123(13) 0.012(11) 0.045(11) 0.062(11)
B2C 0.120(12) 0.132(13) 0.123(12) 0.012(11) 0.045(11) 0.062(10)
O2C 0.120(12) 0.132(13) 0.123(13) 0.012(11) 0.045(11) 0.061(11)
B3C 0.120(12) 0.132(13) 0.122(12) 0.011(11) 0.045(11) 0.061(10)
O3C 0.120(12) 0.131(13) 0.122(12) 0.011(11) 0.045(11) 0.061(11)
C1D 0.122(11) 0.131(11) 0.121(11) 0.013(10) 0.044(9) 0.061(9)
C2D 0.122(11) 0.132(12) 0.121(11) 0.013(10) 0.044(10) 0.061(10)
C3D 0.122(11) 0.132(12) 0.122(11) 0.013(10) 0.045(10) 0.061(10)
C4D 0.122(11) 0.132(12) 0.121(11) 0.013(10) 0.045(10) 0.061(10)
C5D 0.121(11) 0.132(12) 0.121(11) 0.013(10) 0.045(10) 0.061(9)
C6D 0.121(11) 0.132(12) 0.121(11) 0.013(10) 0.044(10) 0.061(10)
B1E 0.120(12) 0.124(13) 0.118(12) 0.013(11) 0.041(11) 0.057(11)
O1E 0.120(12) 0.124(13) 0.118(13) 0.013(11) 0.041(11) 0.057(11)
B2E 0.120(12) 0.123(13) 0.119(12) 0.013(11) 0.041(11) 0.057(10)
O2E 0.120(12) 0.124(13) 0.119(13) 0.013(11) 0.041(11) 0.057(11)
B3E 0.119(12) 0.124(13) 0.118(12) 0.013(11) 0.041(11) 0.057(10)
O3E 0.120(12) 0.124(13) 0.118(13) 0.013(11) 0.041(11) 0.057(11)
C1E 0.120(12) 0.124(13) 0.118(13) 0.012(11) 0.041(11) 0.057(11)
C2E 0.120(13) 0.124(14) 0.118(13) 0.012(12) 0.042(12) 0.058(11)
C3E 0.120(13) 0.124(14) 0.118(14) 0.012(12) 0.041(12) 0.058(12)
C4E 0.120(13) 0.124(14) 0.117(13) 0.012(12) 0.042(12) 0.058(11)
C5E 0.119(13) 0.124(13) 0.117(13) 0.012(12) 0.042(11) 0.058(11)
C6E 0.119(13) 0.124(13) 0.117(13) 0.012(12) 0.042(11) 0.058(11)
C7E 0.120(15) 0.124(15) 0.118(15) 0.012(14) 0.041(14) 0.058(13)
C8E 0.12(2) 0.12(2) 0.119(19) 0.013(17) 0.041(17) 0.057(18)
C9E 0.120(19) 0.12(2) 0.12(2) 0.013(18) 0.040(18) 0.057(17)
C10E 0.122(19) 0.12(2) 0.12(2) 0.012(18) 0.040(18) 0.057(16)
C11E 0.119(13) 0.124(13) 0.116(13) 0.011(12) 0.042(11) 0.057(11)
C12E 0.119(13) 0.124(14) 0.116(14) 0.010(12) 0.042(12) 0.057(12)
C13E 0.119(14) 0.124(14) 0.116(14) 0.010(13) 0.042(12) 0.057(12)
C14E 0.119(13) 0.124(14) 0.115(14) 0.010(12) 0.043(12) 0.057(12)
C15E 0.118(13) 0.124(13) 0.115(13) 0.010(12) 0.043(11) 0.057(11)
C16E 0.118(13) 0.124(13) 0.116(13) 0.010(12) 0.042(11) 0.057(11)
C17E 0.119(15) 0.124(15) 0.115(15) 0.010(14) 0.042(13) 0.057(14)
C18E 0.12(2) 0.123(19) 0.12(2) 0.010(17) 0.042(18) 0.057(17)
C19E 0.119(18) 0.12(2) 0.12(2) 0.008(19) 0.042(17) 0.057(18)
C20E 0.12(2) 0.12(2) 0.115(18) 0.009(18) 0.042(17) 0.056(19)
C21E 0.117(12) 0.124(13) 0.114(13) 0.010(11) 0.043(11) 0.057(11)
C22E 0.117(13) 0.124(14) 0.114(13) 0.010(12) 0.044(11) 0.057(12)
C23E 0.117(13) 0.124(14) 0.114(13) 0.010(12) 0.044(12) 0.057(12)
C24E 0.116(13) 0.124(13) 0.114(13) 0.009(12) 0.044(11) 0.057(11)
C25E 0.116(12) 0.124(13) 0.114(12) 0.009(11) 0.044(10) 0.058(11)
C26E 0.117(13) 0.124(13) 0.114(13) 0.009(11) 0.044(11) 0.057(11)
C27E 0.117(15) 0.124(15) 0.114(15) 0.010(14) 0.044(13) 0.057(13)
C28E 0.117(19) 0.12(2) 0.11(2) 0.010(18) 0.044(18) 0.056(18)
C29E 0.12(2) 0.12(2) 0.114(19) 0.010(18) 0.044(16) 0.057(18)
C30E 0.117(19) 0.12(2) 0.11(2) 0.010(18) 0.045(17) 0.057(16)
C31E 0.116(11) 0.123(12) 0.113(12) 0.008(11) 0.044(10) 0.058(10)
C32E 0.116(11) 0.123(12) 0.113(12) 0.008(11) 0.044(10) 0.058(10)
C33E 0.116(11) 0.123(12) 0.113(11) 0.009(10) 0.045(10) 0.059(9)
C34E 0.115(11) 0.123(12) 0.113(12) 0.008(11) 0.045(10) 0.059(10)
C35E 0.115(11) 0.123(12) 0.112(12) 0.007(11) 0.045(10) 0.059(10)
C36E 0.115(12) 0.123(12) 0.113(12) 0.008(11) 0.045(11) 0.058(10)
C37E 0.114(12) 0.123(13) 0.111(12) 0.007(11) 0.047(11) 0.059(10)
C38E 0.113(13) 0.123(13) 0.110(13) 0.006(12) 0.048(12) 0.060(11)
C39E 0.112(13) 0.123(14) 0.110(14) 0.005(12) 0.048(12) 0.061(11)
C40E 0.112(13) 0.123(14) 0.110(14) 0.006(12) 0.048(12) 0.060(11)
C41E 0.112(12) 0.123(13) 0.110(13) 0.006(12) 0.048(11) 0.060(11)
C42E 0.113(12) 0.123(13) 0.110(13) 0.006(12) 0.047(12) 0.060(11)
C43E 0.112(14) 0.122(15) 0.110(15) 0.005(14) 0.048(14) 0.061(13)
C44E 0.112(19) 0.123(19) 0.11(2) 0.004(18) 0.050(19) 0.062(17)
C45E 0.112(18) 0.122(19) 0.11(2) 0.005(19) 0.047(18) 0.061(16)
C46E 0.112(19) 0.12(2) 0.110(18) 0.005(18) 0.048(17) 0.061(18)
C47E 0.112(12) 0.123(13) 0.110(13) 0.007(12) 0.047(12) 0.060(11)
C48E 0.112(13) 0.123(14) 0.110(14) 0.007(13) 0.047(12) 0.060(12)
C49E 0.112(13) 0.124(14) 0.110(14) 0.007(13) 0.047(13) 0.060(12)
C50E 0.111(13) 0.124(14) 0.111(14) 0.007(13) 0.047(12) 0.060(12)
C51E 0.111(12) 0.124(13) 0.111(13) 0.007(12) 0.047(12) 0.060(11)
C52E 0.112(13) 0.123(13) 0.111(13) 0.007(12) 0.047(12) 0.060(11)
C53E 0.111(15) 0.124(15) 0.111(15) 0.007(14) 0.047(14) 0.060(13)
C54E 0.112(18) 0.12(2) 0.11(2) 0.007(19) 0.047(18) 0.060(16)
C55E 0.11(2) 0.12(2) 0.111(19) 0.008(18) 0.047(18) 0.060(18)
C56E 0.11(2) 0.124(19) 0.111(19) 0.008(18) 0.047(19) 0.060(17)
C57E 0.111(12) 0.124(13) 0.111(13) 0.007(12) 0.047(12) 0.060(11)
C58E 0.111(13) 0.123(14) 0.111(14) 0.007(12) 0.047(12) 0.060(12)
C59E 0.110(13) 0.123(14) 0.111(14) 0.007(13) 0.048(12) 0.060(12)
C60E 0.110(13) 0.123(14) 0.111(13) 0.007(12) 0.048(12) 0.060(12)
C61E 0.110(12) 0.123(13) 0.111(13) 0.007(12) 0.048(11) 0.060(11)
C62E 0.111(12) 0.123(13) 0.111(13) 0.007(12) 0.047(12) 0.060(11)
C63E 0.110(15) 0.123(16) 0.111(15) 0.007(14) 0.048(13) 0.060(14)
C64E 0.110(19) 0.12(2) 0.111(18) 0.006(18) 0.048(18) 0.060(19)
C65E 0.110(18) 0.12(2) 0.11(2) 0.007(19) 0.048(17) 0.061(17)
C66E 0.110(19) 0.123(19) 0.11(2) 0.006(17) 0.048(19) 0.061(17)
C1F 0.120(12) 0.123(13) 0.119(13) 0.013(11) 0.042(11) 0.057(11)
C2F 0.120(13) 0.123(14) 0.119(13) 0.013(12) 0.042(12) 0.057(11)
C3F 0.120(13) 0.123(14) 0.119(14) 0.013(12) 0.042(12) 0.057(12)
C4F 0.119(13) 0.122(14) 0.119(13) 0.013(12) 0.043(12) 0.057(12)
C5F 0.118(12) 0.122(13) 0.118(13) 0.013(11) 0.043(11) 0.058(11)
C6F 0.119(13) 0.123(13) 0.119(13) 0.013(11) 0.042(11) 0.058(11)
C7F 0.121(14) 0.123(15) 0.119(15) 0.013(14) 0.043(13) 0.056(13)
C8F 0.123(19) 0.12(2) 0.119(19) 0.012(18) 0.043(17) 0.056(18)
C9F 0.121(19) 0.123(19) 0.12(2) 0.012(17) 0.043(18) 0.056(17)
C10F 0.121(18) 0.12(2) 0.119(19) 0.013(18) 0.042(18) 0.055(18)
C11F 0.117(12) 0.121(13) 0.118(13) 0.013(11) 0.044(11) 0.060(11)
C12F 0.116(13) 0.121(14) 0.118(13) 0.013(12) 0.044(12) 0.060(11)
C13F 0.115(13) 0.121(14) 0.118(13) 0.013(12) 0.044(12) 0.061(12)
C14F 0.115(13) 0.121(14) 0.118(13) 0.013(12) 0.045(12) 0.061(11)
C15F 0.115(12) 0.121(13) 0.117(12) 0.013(11) 0.044(11) 0.061(10)
C16F 0.116(13) 0.121(13) 0.118(13) 0.013(11) 0.044(11) 0.060(11)
C17F 0.115(15) 0.121(15) 0.118(15) 0.013(14) 0.045(13) 0.061(13)
C18F 0.115(19) 0.12(2) 0.12(2) 0.013(19) 0.044(17) 0.061(17)
C19F 0.114(19) 0.12(2) 0.119(18) 0.014(18) 0.044(17) 0.062(18)
C20F 0.11(2) 0.121(19) 0.12(2) 0.013(18) 0.045(18) 0.062(17)
C21F 0.115(12) 0.121(12) 0.117(12) 0.012(11) 0.045(10) 0.060(10)
C22F 0.115(12) 0.121(13) 0.116(13) 0.013(11) 0.045(11) 0.060(10)
C23F 0.116(12) 0.121(13) 0.116(13) 0.013(11) 0.044(11) 0.060(10)
C24F 0.116(12) 0.121(13) 0.116(12) 0.012(11) 0.045(11) 0.060(10)
C25F 0.115(11) 0.121(12) 0.116(12) 0.012(10) 0.045(10) 0.060(10)
C26F 0.115(12) 0.121(12) 0.116(12) 0.012(11) 0.045(10) 0.060(10)
C27F 0.116(14) 0.121(14) 0.116(14) 0.013(12) 0.044(12) 0.059(12)
C28F 0.116(18) 0.121(19) 0.116(17) 0.012(17) 0.044(16) 0.059(16)
C29F 0.117(18) 0.121(19) 0.117(19) 0.013(17) 0.044(16) 0.059(15)
C30F 0.116(19) 0.120(18) 0.116(19) 0.012(16) 0.045(17) 0.060(17)
C31F 0.115(11) 0.122(12) 0.115(11) 0.011(10) 0.046(10) 0.059(10)
C32F 0.115(11) 0.122(12) 0.115(11) 0.010(10) 0.046(10) 0.059(10)
C33F 0.115(11) 0.122(12) 0.114(11) 0.010(10) 0.046(9) 0.059(10)
C34F 0.115(11) 0.122(12) 0.114(12) 0.010(11) 0.046(10) 0.059(10)
C35F 0.115(11) 0.122(12) 0.114(12) 0.009(10) 0.046(10) 0.059(10)
C36F 0.115(11) 0.122(12) 0.115(12) 0.010(11) 0.046(10) 0.059(10)
C37F 0.115(12) 0.123(13) 0.114(12) 0.008(11) 0.047(10) 0.059(11)
C38F 0.115(12) 0.123(13) 0.114(13) 0.008(12) 0.047(11) 0.059(11)
C39F 0.115(13) 0.123(14) 0.114(13) 0.007(12) 0.047(12) 0.059(12)
C40F 0.114(13) 0.123(14) 0.114(13) 0.007(12) 0.047(12) 0.059(12)
C41F 0.114(12) 0.123(13) 0.114(13) 0.007(12) 0.047(11) 0.059(11)
C42F 0.114(12) 0.123(13) 0.114(13) 0.008(12) 0.047(11) 0.059(11)
C43F 0.115(14) 0.123(15) 0.114(15) 0.007(14) 0.047(13) 0.059(13)
C44F 0.116(19) 0.123(18) 0.11(2) 0.006(17) 0.046(18) 0.058(17)
C45F 0.115(19) 0.12(2) 0.114(18) 0.006(18) 0.048(17) 0.059(18)
C46F 0.116(18) 0.12(2) 0.11(2) 0.006(19) 0.048(17) 0.059(17)
C47F 0.113(12) 0.123(13) 0.113(13) 0.007(12) 0.047(11) 0.060(11)
C48F 0.113(13) 0.123(14) 0.113(14) 0.007(13) 0.048(12) 0.060(12)
C49F 0.112(13) 0.123(14) 0.113(14) 0.006(13) 0.048(12) 0.060(12)
C50F 0.112(13) 0.123(14) 0.113(14) 0.006(13) 0.048(12) 0.060(12)
C51F 0.111(12) 0.123(13) 0.113(13) 0.006(12) 0.048(11) 0.060(11)
C52F 0.112(13) 0.123(14) 0.113(13) 0.006(12) 0.048(12) 0.060(12)
C53F 0.112(15) 0.123(16) 0.113(15) 0.006(14) 0.048(13) 0.060(14)
C54F 0.11(2) 0.12(2) 0.114(19) 0.005(19) 0.048(16) 0.060(18)
C55F 0.112(18) 0.12(2) 0.11(2) 0.006(19) 0.048(18) 0.060(18)
C56F 0.11(2) 0.123(19) 0.11(2) 0.006(18) 0.048(18) 0.060(17)
C57F 0.111(12) 0.123(13) 0.113(13) 0.006(12) 0.048(11) 0.061(11)
C58F 0.110(13) 0.123(14) 0.112(14) 0.006(13) 0.048(12) 0.061(12)
C59F 0.110(13) 0.123(14) 0.112(14) 0.006(13) 0.048(12) 0.061(12)
C60F 0.110(13) 0.123(14) 0.112(13) 0.006(12) 0.048(12) 0.061(12)
C61F 0.110(12) 0.123(13) 0.112(13) 0.006(12) 0.048(11) 0.061(11)
C62F 0.110(12) 0.123(14) 0.112(13) 0.006(12) 0.048(11) 0.061(11)
C63F 0.110(14) 0.123(16) 0.112(15) 0.005(14) 0.048(14) 0.062(13)
C64F 0.111(18) 0.12(2) 0.11(2) 0.005(19) 0.048(18) 0.062(16)
C65F 0.110(19) 0.123(19) 0.11(2) 0.005(19) 0.048(18) 0.062(17)
C66F 0.110(19) 0.12(2) 0.111(18) 0.005(19) 0.048(17) 0.062(18)
C1G 0.119(12) 0.124(13) 0.118(13) 0.013(12) 0.041(11) 0.057(11)
C2G 0.119(13) 0.124(14) 0.118(13) 0.013(12) 0.041(12) 0.057(12)
C3G 0.120(13) 0.124(14) 0.118(14) 0.013(13) 0.041(12) 0.057(12)
C4G 0.119(13) 0.124(14) 0.118(13) 0.013(13) 0.041(12) 0.057(12)
C5G 0.119(12) 0.124(13) 0.118(13) 0.012(12) 0.041(11) 0.057(11)
C6G 0.119(12) 0.124(14) 0.118(13) 0.013(12) 0.041(11) 0.057(11)
C7G 0.120(15) 0.124(16) 0.119(15) 0.013(14) 0.041(13) 0.056(14)
C8G 0.12(2) 0.124(19) 0.119(19) 0.014(18) 0.040(18) 0.056(17)
C9G 0.120(19) 0.12(2) 0.119(19) 0.013(19) 0.041(18) 0.056(18)
C10G 0.119(19) 0.12(2) 0.118(19) 0.013(19) 0.041(17) 0.056(17)
C11G 0.119(12) 0.124(13) 0.117(13) 0.012(12) 0.042(11) 0.057(11)
C12G 0.119(13) 0.124(14) 0.117(14) 0.012(13) 0.042(12) 0.057(12)
C13G 0.119(13) 0.124(14) 0.117(14) 0.012(13) 0.042(12) 0.056(12)
C14G 0.118(13) 0.124(14) 0.117(14) 0.012(12) 0.042(12) 0.057(11)
C15G 0.118(12) 0.124(13) 0.117(13) 0.012(12) 0.042(11) 0.057(11)
C16G 0.119(13) 0.124(14) 0.117(13) 0.012(12) 0.042(12) 0.057(11)
C17G 0.119(15) 0.124(15) 0.117(15) 0.012(14) 0.042(14) 0.056(13)
C18G 0.12(2) 0.12(2) 0.117(19) 0.012(18) 0.041(18) 0.055(18)
C19G 0.119(18) 0.12(2) 0.12(2) 0.012(19) 0.042(18) 0.055(17)
C20G 0.12(2) 0.124(19) 0.12(2) 0.012(18) 0.042(19) 0.056(17)
C21G 0.118(12) 0.123(13) 0.116(13) 0.011(12) 0.043(11) 0.057(11)
C22G 0.118(13) 0.124(14) 0.116(14) 0.011(12) 0.043(12) 0.057(11)
C23G 0.118(13) 0.124(14) 0.116(14) 0.012(13) 0.043(12) 0.057(11)
C24G 0.118(13) 0.124(14) 0.116(13) 0.011(12) 0.043(12) 0.057(11)
C25G 0.118(12) 0.124(13) 0.116(12) 0.011(11) 0.044(11) 0.057(10)
C26G 0.118(12) 0.124(13) 0.116(13) 0.011(12) 0.043(11) 0.057(11)
C27G 0.118(14) 0.124(15) 0.116(15) 0.012(14) 0.042(14) 0.056(13)
C28G 0.117(18) 0.125(19) 0.12(2) 0.012(19) 0.043(18) 0.056(16)
C29G 0.119(19) 0.12(2) 0.116(18) 0.012(18) 0.043(17) 0.055(18)
C30G 0.119(19) 0.124(19) 0.12(2) 0.013(18) 0.041(19) 0.055(17)
C31G 0.117(11) 0.124(12) 0.115(12) 0.011(11) 0.044(10) 0.057(10)
C32G 0.117(12) 0.123(12) 0.115(12) 0.011(11) 0.044(11) 0.058(10)
C33G 0.117(11) 0.123(12) 0.115(11) 0.010(10) 0.045(10) 0.058(9)
C34G 0.117(12) 0.124(12) 0.115(12) 0.011(11) 0.044(11) 0.057(10)
C35G 0.117(11) 0.124(12) 0.115(12) 0.011(11) 0.044(10) 0.057(10)
C36G 0.117(12) 0.124(12) 0.115(12) 0.011(11) 0.044(11) 0.057(10)
C37G 0.118(12) 0.124(13) 0.114(12) 0.011(11) 0.044(11) 0.056(11)
C38G 0.118(13) 0.124(13) 0.114(13) 0.011(12) 0.043(12) 0.056(12)
C39G 0.118(13) 0.124(14) 0.114(13) 0.011(12) 0.043(12) 0.056(12)
C40G 0.117(13) 0.124(14) 0.114(13) 0.011(12) 0.043(12) 0.056(12)
C41G 0.117(12) 0.124(13) 0.114(13) 0.011(11) 0.044(11) 0.056(11)
C42G 0.117(13) 0.124(13) 0.114(13) 0.011(12) 0.044(11) 0.056(11)
C43G 0.118(15) 0.124(15) 0.114(14) 0.011(14) 0.043(14) 0.056(13)
C44G 0.12(2) 0.124(18) 0.114(19) 0.011(18) 0.043(18) 0.056(18)
C45G 0.118(19) 0.12(2) 0.114(19) 0.011(18) 0.042(17) 0.056(18)
C46G 0.117(19) 0.12(2) 0.115(19) 0.012(18) 0.043(18) 0.055(18)
C47G 0.115(13) 0.124(13) 0.113(13) 0.010(12) 0.045(12) 0.056(11)
C48G 0.115(13) 0.124(14) 0.113(13) 0.010(12) 0.044(12) 0.056(12)
C49G 0.115(14) 0.124(14) 0.113(14) 0.010(12) 0.044(13) 0.056(12)
C50G 0.115(13) 0.124(14) 0.113(13) 0.010(12) 0.045(12) 0.056(12)
C51G 0.114(13) 0.124(13) 0.113(13) 0.009(12) 0.045(12) 0.057(11)
C52G 0.115(13) 0.124(13) 0.113(13) 0.010(12) 0.045(12) 0.057(11)
C53G 0.115(15) 0.125(16) 0.113(15) 0.010(14) 0.044(14) 0.056(14)
C54G 0.11(2) 0.125(19) 0.11(2) 0.009(17) 0.044(19) 0.056(18)
C55G 0.12(2) 0.13(2) 0.113(18) 0.011(18) 0.043(18) 0.054(19)
C56G 0.115(18) 0.12(2) 0.11(2) 0.010(19) 0.043(17) 0.057(18)
C57G 0.113(13) 0.124(13) 0.112(13) 0.009(12) 0.046(11) 0.058(11)
C58G 0.113(13) 0.124(14) 0.112(13) 0.008(12) 0.047(12) 0.058(12)
C59G 0.112(13) 0.124(14) 0.112(14) 0.008(13) 0.047(12) 0.058(12)
C60G 0.112(13) 0.124(14) 0.112(13) 0.008(12) 0.047(12) 0.059(11)
C61G 0.111(12) 0.124(13) 0.112(13) 0.008(12) 0.047(11) 0.059(11)
C62G 0.112(13) 0.124(13) 0.112(13) 0.008(12) 0.047(12) 0.059(11)
C63G 0.113(15) 0.124(15) 0.112(15) 0.007(14) 0.048(13) 0.058(13)
C64G 0.113(19) 0.12(2) 0.112(19) 0.007(18) 0.048(16) 0.058(17)
C65G 0.112(19) 0.12(2) 0.113(19) 0.008(18) 0.047(18) 0.058(16)
C66G 0.11(2) 0.125(19) 0.11(2) 0.007(18) 0.049(18) 0.058(17)
B1G 0.110(12) 0.123(13) 0.111(12) 0.007(11) 0.048(11) 0.061(11)
O1G 0.110(12) 0.123(13) 0.111(13) 0.006(12) 0.048(11) 0.061(11)
B2G 0.110(12) 0.123(13) 0.112(12) 0.006(11) 0.048(11) 0.061(10)
O2G 0.110(12) 0.124(13) 0.112(13) 0.007(12) 0.048(11) 0.060(11)
B3G 0.110(12) 0.124(13) 0.112(12) 0.007(11) 0.048(11) 0.060(11)
O3G 0.110(12) 0.123(13) 0.111(13) 0.007(12) 0.048(11) 0.061(11)
C1H 0.116(11) 0.123(11) 0.114(11) 0.009(10) 0.045(9) 0.058(9)
C2H 0.116(11) 0.123(12) 0.114(11) 0.009(10) 0.045(10) 0.058(10)
C3H 0.116(11) 0.123(11) 0.114(11) 0.010(10) 0.046(9) 0.059(9)
C4H 0.116(11) 0.123(12) 0.114(11) 0.010(10) 0.045(10) 0.059(10)
C5H 0.116(11) 0.123(11) 0.114(11) 0.010(10) 0.045(10) 0.058(9)
C6H 0.116(11) 0.123(12) 0.114(11) 0.009(10) 0.045(10) 0.058(10)

loop_
_atom_type_symbol
_atom_type_description
_atom_type_scat_dispersion_real
_atom_type_scat_dispersion_imag
_atom_type_scat_source
C C -0.0019 0.0000 'International Tables Vol C Tables 4.2.6.8 and 6.1.1.4'
H H 0.0000 0.0000 'International Tables Vol C Tables 4.2.6.8 and 6.1.1.4'
B B -0.0009 0.0000 'International Tables Vol C Tables 4.2.6.8 and 6.1.1.4'
O O -0.0036 0.0001 'International Tables Vol C Tables 4.2.6.8 and 6.1.1.4'

loop_
_geom_angle_atom_site_label_1
_geom_angle_atom_site_label_2
_geom_angle_atom_site_label_3
_geom_angle
_geom_angle_site_symmetry_1
_geom_angle_site_symmetry_3
_geom_angle_publ_flag
O1A B1A O3A 120.0 . . ?
O1A B1A C1A 119.94(11) . . ?
O3A B1A C1A 120.06(10) . . ?
B1A O1A B2A 120.0 . . ?
O2A B2A O1A 120.0 . . ?
O2A B2A C1B 120.00(10) . . ?
O1A B2A C1B 119.99(11) . . ?
B3A O2A B2A 120.0 . . ?
O2A B3A O3A 120.0 . . ?
O2A B3A C1C 119.91(10) . . ?
O3A B3A C1C 120.09(10) . . ?
B3A O3A B1A 120.0 . . ?
C2A C1A C6A 120.0 . . ?
C2A C1A B1A 120.02(10) . . ?
C6A C1A B1A 119.98(10) . . ?
C1A C2A C3A 120.0 . . ?
C1A C2A H16 120.0 . . ?
C3A C2A H16 120.0 . . ?
C4A C3A C2A 120.0 . . ?
C4A C3A C7A 120.46(7) . . ?
C2A C3A C7A 119.54(8) . . ?
C3A C4A C5A 120.0 . . ?
C3A C4A H17 120.0 . . ?
C5A C4A H17 120.0 . . ?
C4A C5A C6A 120.0 . . ?
C4A C5A C11A 120.05(11) . . ?
C6A C5A C11A 119.95(10) . . ?
C5A C6A C1A 120.0 . . ?
C5A C6A H18 120.0 . . ?
C1A C6A H18 120.0 . . ?
C3A C7A C10A 109.91(11) . . ?
C3A C7A C9A 109.76(12) . . ?
C10A C7A C9A 109.25(12) . . ?
C3A C7A C8A 109.67(10) . . ?
C10A C7A C8A 109.18(11) . . ?
C9A C7A C8A 109.05(12) . . ?
C7A C8A H133 109.5 . . ?
C7A C8A H134 109.5 . . ?
H133 C8A H134 109.5 . . ?
C7A C8A H135 109.5 . . ?
H133 C8A H135 109.5 . . ?
H134 C8A H135 109.5 . . ?
C7A C9A H136 109.5 . . ?
C7A C9A H137 109.5 . . ?
H136 C9A H137 109.5 . . ?
C7A C9A H138 109.5 . . ?
H136 C9A H138 109.5 . . ?
H137 C9A H138 109.5 . . ?
C7A C10A H139 109.5 . . ?
C7A C10A H140 109.5 . . ?
H139 C10A H140 109.5 . . ?
C7A C10A H141 109.5 . . ?
H139 C10A H141 109.5 . . ?
H140 C10A H141 109.5 . . ?
C12A C11A C16A 120.0 . . ?
C12A C11A C5A 119.99(12) . . ?
C16A C11A C5A 120.00(11) . . ?
C11A C12A C13A 120.0 . . ?
C11A C12A H19 120.0 . . ?
C13A C12A H19 120.0 . . ?
C14A C13A C12A 120.0 . . ?
C14A C13A C17A 120.01(7) . . ?
C12A C13A C17A 119.99(9) . . ?
C15A C14A C13A 120.0 . . ?
C15A C14A H20 120.0 . . ?
C13A C14A H20 120.0 . . ?
C16A C15A C14A 120.0 . . ?
C16A C15A C21A 120.00(10) . . ?
C14A C15A C21A 119.99(10) . . ?
C15A C16A C11A 120.0 . . ?
C15A C16A H21 120.0 . . ?
C11A C16A H21 120.0 . . ?
C13A C17A C20A 109.79(12) . . ?
C13A C17A C18A 109.80(12) . . ?
C20A C17A C18A 109.16(11) . . ?
C13A C17A C19A 109.78(12) . . ?
C20A C17A C19A 109.15(12) . . ?
C18A C17A C19A 109.15(12) . . ?
C17A C18A H142 109.5 . . ?
C17A C18A H143 109.5 . . ?
H142 C18A H143 109.5 . . ?
C17A C18A H144 109.5 . . ?
H142 C18A H144 109.5 . . ?
H143 C18A H144 109.5 . . ?
C17A C19A H145 109.5 . . ?
C17A C19A H146 109.5 . . ?
H145 C19A H146 109.5 . . ?
C17A C19A H147 109.5 . . ?
H145 C19A H147 109.5 . . ?
H146 C19A H147 109.5 . . ?
C17A C20A H148 109.5 . . ?
C17A C20A H149 109.5 . . ?
H148 C20A H149 109.5 . . ?
C17A C20A H150 109.5 . . ?
H148 C20A H150 109.5 . . ?
H149 C20A H150 109.5 . . ?
C22A C21A C26A 120.0 . . ?
C22A C21A C15A 120.04(10) . . ?
C26A C21A C15A 119.96(10) . . ?
C21A C22A C23A 120.0 . . ?
C21A C22A H22 120.0 . . ?
C23A C22A H22 120.0 . . ?
C24A C23A C22A 120.0 . . ?
C24A C23A C27A 120.00(11) . . ?
C22A C23A C27A 120.00(11) . . ?
C23A C24A C25A 120.0 . . ?
C23A C24A H23 120.0 . . ?
C25A C24A H23 120.0 . . ?
C26A C25A C24A 120.0 . . ?
C26A C25A C31A 119.94(10) . . ?
C24A C25A C31A 120.05(12) . . ?
C25A C26A C21A 120.0 . . ?
C25A C26A H24 120.0 . . ?
C21A C26A H24 120.0 . . ?
C28A C27A C29A 109.79(8) . . ?
C28A C27A C30A 109.79(8) . . ?
C29A C27A C30A 109.79(8) . . ?
C28A C27A C23A 109.15(8) . . ?
C29A C27A C23A 109.15(8) . . ?
C30A C27A C23A 109.15(7) . . ?
C27A C28A H151 109.5 . . ?
C27A C28A H152 109.5 . . ?
H151 C28A H152 109.5 . . ?
C27A C28A H153 109.5 . . ?
H151 C28A H153 109.5 . . ?
H152 C28A H153 109.5 . . ?
C27A C29A H154 109.5 . . ?
C27A C29A H155 109.5 . . ?
H154 C29A H155 109.5 . . ?
C27A C29A H156 109.5 . . ?
H154 C29A H156 109.5 . . ?
H155 C29A H156 109.5 . . ?
C27A C30A H157 109.5 . . ?
C27A C30A H158 109.5 . . ?
H157 C30A H158 109.5 . . ?
C27A C30A H159 109.5 . . ?
H157 C30A H159 109.5 . . ?
H158 C30A H159 109.5 . . ?
C32A C31A C36A 120.0 . . ?
C32A C31A C25A 119.94(11) . . ?
C36A C31A C25A 120.06(11) . . ?
C31A C32A C33A 120.0 . . ?
C31A C32A H25 120.0 . . ?
C33A C32A H25 120.0 . . ?
C34A C33A C32A 120.0 . . ?
C34A C33A C1D 120.24(10) . . ?
C32A C33A C1D 119.76(11) . . ?
C35A C34A C33A 120.0 . . ?
C35A C34A H26 120.0 . . ?
C33A C34A H26 120.0 . . ?
C36A C35A C34A 120.0 . . ?
C36A C35A C37A 119.87(11) . . ?
C34A C35A C37A 120.13(10) . . ?
C35A C36A C31A 120.0 . . ?
C35A C36A H27 120.0 . . ?
C31A C36A H27 120.0 . . ?
C38A C37A C42A 120.0 . . ?
C38A C37A C35A 119.95(11) . . ?
C42A C37A C35A 120.05(12) . . ?
C39A C38A C37A 120.0 . . ?
C39A C38A H52 120.0 . . ?
C37A C38A H52 120.0 . . ?
C38A C39A C40A 120.0 . . ?
C38A C39A C43A 120.0 . . ?
C40A C39A C43A 120.0 . . ?
C39A C40A C41A 120.0 . . ?
C39A C40A H53 120.0 . . ?
C41A C40A H53 120.0 . . ?
C42A C41A C40A 120.0 . . ?
C42A C41A C47A 119.98(11) . . ?
C40A C41A C47A 120.02(10) . . ?
C41A C42A C37A 120.0 . . ?
C41A C42A H54 120.0 . . ?
C37A C42A H54 120.0 . . ?
C45A C43A C46A 109.79(6) . . ?
C45A C43A C44A 109.79(6) . . ?
C46A C43A C44A 109.79(8) . . ?
C45A C43A C39A 109.15(8) . . ?
C46A C43A C39A 109.15(7) . . ?
C44A C43A C39A 109.15(7) . . ?
C43A C44A H160 109.5 . . ?
C43A C44A H161 109.5 . . ?
H160 C44A H161 109.5 . . ?
C43A C44A H162 109.5 . . ?
H160 C44A H162 109.5 . . ?
H161 C44A H162 109.5 . . ?
C43A C45A H163 109.5 . . ?
C43A C45A H164 109.5 . . ?
H163 C45A H164 109.5 . . ?
C43A C45A H165 109.5 . . ?
H163 C45A H165 109.5 . . ?
H164 C45A H165 109.5 . . ?
C43A C46A H166 109.5 . . ?
C43A C46A H167 109.5 . . ?
H166 C46A H167 109.5 . . ?
C43A C46A H168 109.5 . . ?
H166 C46A H168 109.5 . . ?
H167 C46A H168 109.5 . . ?
C48A C47A C52A 120.0 . . ?
C48A C47A C41A 120.07(11) . . ?
C52A C47A C41A 119.93(10) . . ?
C47A C48A C49A 120.0 . . ?
C47A C48A H55 120.0 . . ?
C49A C48A H55 120.0 . . ?
C48A C49A C50A 120.0 . . ?
C48A C49A C53A 120.01(11) . . ?
C50A C49A C53A 119.99(10) . . ?
C51A C50A C49A 120.0 . . ?
C51A C50A H56 120.0 . . ?
C49A C50A H56 120.0 . . ?
C52A C51A C50A 120.0 . . ?
C52A C51A C57A 119.91(11) . . ?
C50A C51A C57A 120.09(11) . . ?
C51A C52A C47A 120.0 . . ?
C51A C52A H57 120.0 . . ?
C47A C52A H57 120.0 . . ?
C56A C53A C54A 109.79(8) . . ?
C56A C53A C55A 109.79(8) . . ?
C54A C53A C55A 109.79(8) . . ?
C56A C53A C49A 109.15(7) . . ?
C54A C53A C49A 109.15(8) . . ?
C55A C53A C49A 109.15(7) . . ?
C53A C54A H169 109.5 . . ?
C53A C54A H170 109.5 . . ?
H169 C54A H170 109.5 . . ?
C53A C54A H171 109.5 . . ?
H169 C54A H171 109.5 . . ?
H170 C54A H171 109.5 . . ?
C53A C55A H172 109.5 . . ?
C53A C55A H173 109.5 . . ?
H172 C55A H173 109.5 . . ?
C53A C55A H174 109.5 . . ?
H172 C55A H174 109.5 . . ?
H173 C55A H174 109.5 . . ?
C53A C56A H175 109.5 . . ?
C53A C56A H176 109.5 . . ?
H175 C56A H176 109.5 . . ?
C53A C56A H177 109.5 . . ?
H175 C56A H177 109.5 . . ?
H176 C56A H177 109.5 . . ?
C58A C57A C62A 120.0 . . ?
C58A C57A C51A 120.09(11) . . ?
C62A C57A C51A 119.91(11) . . ?
C59A C58A C57A 120.0 . . ?
C59A C58A H58 120.0 . . ?
C57A C58A H58 120.0 . . ?
C60A C59A C58A 120.0 . . ?
C60A C59A C63A 119.97(9) . . ?
C58A C59A C63A 120.02(9) . . ?
C59A C60A C61A 120.0 . . ?
C59A C60A H59 120.0 . . ?
C61A C60A H59 120.0 . . ?
C62A C61A C60A 120.0 . . ?
C62A C61A B1C 119.82(10) . . ?
C60A C61A B1C 120.18(11) . . ?
C61A C62A C57A 120.0 . . ?
C61A C62A H60 120.0 . . ?
C57A C62A H60 120.0 . . ?
C59A C63A C66A 109.87(11) . . ?
C59A C63A C64A 109.75(12) . . ?
C66A C63A C64A 109.22(12) . . ?
C59A C63A C65A 109.71(11) . . ?
C66A C63A C65A 109.20(12) . . ?
C64A C63A C65A 109.07(12) . . ?
C63A C64A H178 109.5 . . ?
C63A C64A H179 109.5 . . ?
H178 C64A H179 109.5 . . ?
C63A C64A H180 109.5 . . ?
H178 C64A H180 109.5 . . ?
H179 C64A H180 109.5 . . ?
C63A C65A H181 109.5 . . ?
C63A C65A H182 109.5 . . ?
H181 C65A H182 109.5 . . ?
C63A C65A H183 109.5 . . ?
H181 C65A H183 109.5 . . ?
H182 C65A H183 109.5 . . ?
C63A C66A H184 109.5 . . ?
C63A C66A H185 109.5 . . ?
H184 C66A H185 109.5 . . ?
C63A C66A H186 109.5 . . ?
H184 C66A H186 109.5 . . ?
H185 C66A H186 109.5 . . ?
C2B C1B C6B 120.0 . . ?
C2B C1B B2A 119.97(11) . . ?
C6B C1B B2A 120.03(12) . . ?
C3B C2B C1B 120.0 . . ?
C3B C2B H1 120.0 . . ?
C1B C2B H1 120.0 . . ?
C4B C3B C2B 120.0 . . ?
C4B C3B C7B 119.54(8) . . ?
C2B C3B C7B 120.46(8) . . ?
C3B C4B C5B 120.0 . . ?
C3B C4B H2 120.0 . . ?
C5B C4B H2 120.0 . . ?
C6B C5B C4B 120.0 . . ?
C6B C5B C11B 120.02(12) . . ?
C4B C5B C11B 119.97(11) . . ?
C5B C6B C1B 120.0 . . ?
C5B C6B H3 120.0 . . ?
C1B C6B H3 120.0 . . ?
C3B C7B C8B 109.92(11) . . ?
C3B C7B C10B 109.72(12) . . ?
C8B C7B C10B 109.23(11) . . ?
C3B C7B C9B 109.69(11) . . ?
C8B C7B C9B 109.21(12) . . ?
C10B C7B C9B 109.05(11) . . ?
C7B C8B H187 109.5 . . ?
C7B C8B H188 109.5 . . ?
H187 C8B H188 109.5 . . ?
C7B C8B H189 109.5 . . ?
H187 C8B H189 109.5 . . ?
H188 C8B H189 109.5 . . ?
C7B C9B H190 109.5 . . ?
C7B C9B H191 109.5 . . ?
H190 C9B H191 109.5 . . ?
C7B C9B H192 109.5 . . ?
H190 C9B H192 109.5 . . ?
H191 C9B H192 109.5 . . ?
C7B C10B H193 109.5 . . ?
C7B C10B H194 109.5 . . ?
H193 C10B H194 109.5 . . ?
C7B C10B H195 109.5 . . ?
H193 C10B H195 109.5 . . ?
H194 C10B H195 109.5 . . ?
C12B C11B C16B 120.0 . . ?
C12B C11B C5B 119.94(12) . . ?
C16B C11B C5B 120.06(11) . . ?
C11B C12B C13B 120.0 . . ?
C11B C12B H4 120.0 . . ?
C13B C12B H4 120.0 . . ?
C14B C13B C12B 120.0 . . ?
C14B C13B C17B 119.99(11) . . ?
C12B C13B C17B 120.01(11) . . ?
C13B C14B C15B 120.0 . . ?
C13B C14B H5 120.0 . . ?
C15B C14B H5 120.0 . . ?
C16B C15B C14B 120.0 . . ?
C16B C15B C21B 120.07(11) . . ?
C14B C15B C21B 119.93(10) . . ?
C15B C16B C11B 120.0 . . ?
C15B C16B H6 120.0 . . ?
C11B C16B H6 120.0 . . ?
C19B C17B C20B 109.79(6) . . ?
C19B C17B C18B 109.79(9) . . ?
C20B C17B C18B 109.79(8) . . ?
C19B C17B C13B 109.15(7) . . ?
C20B C17B C13B 109.15(7) . . ?
C18B C17B C13B 109.15(8) . . ?
C17B C18B H196 109.5 . . ?
C17B C18B H197 109.5 . . ?
H196 C18B H197 109.5 . . ?
C17B C18B H198 109.5 . . ?
H196 C18B H198 109.5 . . ?
H197 C18B H198 109.5 . . ?
C17B C19B H199 109.5 . . ?
C17B C19B H200 109.5 . . ?
H199 C19B H200 109.5 . . ?
C17B C19B H201 109.5 . . ?
H199 C19B H201 109.5 . . ?
H200 C19B H201 109.5 . . ?
C17B C20B H202 109.5 . . ?
C17B C20B H203 109.5 . . ?
H202 C20B H203 109.5 . . ?
C17B C20B H204 109.5 . . ?
H202 C20B H204 109.5 . . ?
H203 C20B H204 109.5 . . ?
C22B C21B C26B 120.0 . . ?
C22B C21B C15B 119.97(10) . . ?
C26B C21B C15B 120.03(10) . . ?
C23B C22B C21B 120.0 . . ?
C23B C22B H7 120.0 . . ?
C21B C22B H7 120.0 . . ?
C22B C23B C24B 120.0 . . ?
C22B C23B C27B 120.0 . . ?
C24B C23B C27B 120.0 . . ?
C25B C24B C23B 120.0 . . ?
C25B C24B H8 120.0 . . ?
C23B C24B H8 120.0 . . ?
C24B C25B C26B 120.0 . . ?
C24B C25B C31B 119.97(12) . . ?
C26B C25B C31B 120.02(12) . . ?
C25B C26B C21B 120.0 . . ?
C25B C26B H9 120.0 . . ?
C21B C26B H9 120.0 . . ?
C29B C27B C30B 109.79(8) . . ?
C29B C27B C28B 109.79(7) . . ?
C30B C27B C28B 109.79(7) . . ?
C29B C27B C23B 109.15(6) . . ?
C30B C27B C23B 109.15(7) . . ?
C28B C27B C23B 109.15(8) . . ?
C27B C28B H205 109.5 . . ?
C27B C28B H206 109.5 . . ?
H205 C28B H206 109.5 . . ?
C27B C28B H207 109.5 . . ?
H205 C28B H207 109.5 . . ?
H206 C28B H207 109.5 . . ?
C27B C29B H208 109.5 . . ?
C27B C29B H209 109.5 . . ?
H208 C29B H209 109.5 . . ?
C27B C29B H210 109.5 . . ?
H208 C29B H210 109.5 . . ?
H209 C29B H210 109.5 . . ?
C27B C30B H211 109.5 . . ?
C27B C30B H212 109.5 . . ?
H211 C30B H212 109.5 . . ?
C27B C30B H213 109.5 . . ?
H211 C30B H213 109.5 . . ?
H212 C30B H213 109.5 . . ?
C32B C31B C36B 120.0 . . ?
C32B C31B C25B 120.03(12) . . ?
C36B C31B C25B 119.97(11) . . ?
C33B C32B C31B 120.0 . . ?
C33B C32B H10 120.0 . . ?
C31B C32B H10 120.0 . . ?
C34B C33B C32B 120.0 . . ?
C34B C33B C3D 119.89(11) . . ?
C32B C33B C3D 120.10(12) . . ?
C33B C34B C35B 120.0 . . ?
C33B C34B H11 120.0 . . ?
C35B C34B H11 120.0 . . ?
C36B C35B C34B 120.0 . . ?
C36B C35B C37B 120.06(11) . . ?
C34B C35B C37B 119.93(11) . . ?
C35B C36B C31B 120.0 . . ?
C35B C36B H12 120.0 . . ?
C31B C36B H12 120.0 . . ?
C38B C37B C42B 120.0 . . ?
C38B C37B C35B 120.02(12) . . ?
C42B C37B C35B 119.98(11) . . ?
C39B C38B C37B 120.0 . . ?
C39B C38B H43 120.0 . . ?
C37B C38B H43 120.0 . . ?
C38B C39B C40B 120.0 . . ?
C38B C39B C43B 119.7 . . ?
C40B C39B C43B 120.3 . . ?
C41B C40B C39B 120.0 . . ?
C41B C40B H44 120.0 . . ?
C39B C40B H44 120.0 . . ?
C42B C41B C40B 120.0 . . ?
C42B C41B C47B 119.98(10) . . ?
C40B C41B C47B 120.02(11) . . ?
C41B C42B C37B 120.0 . . ?
C41B C42B H45 120.0 . . ?
C37B C42B H45 120.0 . . ?
C46B C43B C45B 109.79(8) . . ?
C46B C43B C44B 109.79(8) . . ?
C45B C43B C44B 109.79(8) . . ?
C46B C43B C39B 109.15(7) . . ?
C45B C43B C39B 109.15(8) . . ?
C44B C43B C39B 109.15(8) . . ?
C43B C44B H214 109.5 . . ?
C43B C44B H215 109.5 . . ?
H214 C44B H215 109.5 . . ?
C43B C44B H216 109.5 . . ?
H214 C44B H216 109.5 . . ?
H215 C44B H216 109.5 . . ?
C43B C45B H217 109.5 . . ?
C43B C45B H218 109.5 . . ?
H217 C45B H218 109.5 . . ?
C43B C45B H219 109.5 . . ?
H217 C45B H219 109.5 . . ?
H218 C45B H219 109.5 . . ?
C43B C46B H220 109.5 . . ?
C43B C46B H221 109.5 . . ?
H220 C46B H221 109.5 . . ?
C43B C46B H222 109.5 . . ?
H220 C46B H222 109.5 . . ?
H221 C46B H222 109.5 . . ?
C48B C47B C52B 120.0 . . ?
C48B C47B C41B 120.06(10) . . ?
C52B C47B C41B 119.94(11) . . ?
C47B C48B C49B 120.0 . . ?
C47B C48B H46 120.0 . . ?
C49B C48B H46 120.0 . . ?
C50B C49B C48B 120.0 . . ?
C50B C49B C53B 119.98(11) . . ?
C48B C49B C53B 120.02(10) . . ?
C51B C50B C49B 120.0 . . ?
C51B C50B H47 120.0 . . ?
C49B C50B H47 120.0 . . ?
C50B C51B C52B 120.0 . . ?
C50B C51B C57B 120.07(11) . . ?
C52B C51B C57B 119.93(11) . . ?
C51B C52B C47B 120.0 . . ?
C51B C52B H48 120.0 . . ?
C47B C52B H48 120.0 . . ?
C56B C53B C55B 109.79(4) . . ?
C56B C53B C54B 109.79(7) . . ?
C55B C53B C54B 109.79(8) . . ?
C56B C53B C49B 109.15(6) . . ?
C55B C53B C49B 109.15(7) . . ?
C54B C53B C49B 109.15(7) . . ?
C53B C54B H223 109.5 . . ?
C53B C54B H224 109.5 . . ?
H223 C54B H224 109.5 . . ?
C53B C54B H225 109.5 . . ?
H223 C54B H225 109.5 . . ?
H224 C54B H225 109.5 . . ?
C53B C55B H226 109.5 . . ?
C53B C55B H227 109.5 . . ?
H226 C55B H227 109.5 . . ?
C53B C55B H228 109.5 . . ?
H226 C55B H228 109.5 . . ?
H227 C55B H228 109.5 . . ?
C53B C56B H229 109.5 . . ?
C53B C56B H230 109.5 . . ?
H229 C56B H230 109.5 . . ?
C53B C56B H231 109.5 . . ?
H229 C56B H231 109.5 . . ?
H230 C56B H231 109.5 . . ?
C58B C57B C62B 120.0 . . ?
C58B C57B C51B 120.11(11) . . ?
C62B C57B C51B 119.89(11) . . ?
C59B C58B C57B 120.0 . . ?
C59B C58B H49 120.0 . . ?
C57B C58B H49 120.0 . . ?
C58B C59B C60B 120.0 . . ?
C58B C59B C63B 119.8 . . ?
C60B C59B C63B 120.2 . . ?
C61B C60B C59B 120.0 . . ?
C61B C60B H50 120.0 . . ?
C59B C60B H50 120.0 . . ?
C60B C61B C62B 120.0 . . ?
C60B C61B B2C 120.10(10) . . ?
C62B C61B B2C 119.90(11) . . ?
C61B C62B C57B 120.0 . . ?
C61B C62B H51 120.0 . . ?
C57B C62B H51 120.0 . . ?
C65B C63B C64B 109.79(7) . . ?
C65B C63B C66B 109.79(7) . . ?
C64B C63B C66B 109.79(5) . . ?
C65B C63B C59B 109.15(6) . . ?
C64B C63B C59B 109.15(7) . . ?
C66B C63B C59B 109.14(8) . . ?
C63B C64B H232 109.5 . . ?
C63B C64B H233 109.5 . . ?
H232 C64B H233 109.5 . . ?
C63B C64B H234 109.5 . . ?
H232 C64B H234 109.5 . . ?
H233 C64B H234 109.5 . . ?
C63B C65B H235 109.5 . . ?
C63B C65B H236 109.5 . . ?
H235 C65B H236 109.5 . . ?
C63B C65B H237 109.5 . . ?
H235 C65B H237 109.5 . . ?
H236 C65B H237 109.5 . . ?
C63B C66B H238 109.5 . . ?
C63B C66B H239 109.5 . . ?
H238 C66B H239 109.5 . . ?
C63B C66B H240 109.5 . . ?
H238 C66B H240 109.5 . . ?
H239 C66B H240 109.5 . . ?
C2C C1C C6C 120.0 . . ?
C2C C1C B3A 119.89(10) . . ?
C6C C1C B3A 120.11(10) . . ?
C1C C2C C3C 120.0 . . ?
C1C C2C H28 120.0 . . ?
C3C C2C H28 120.0 . . ?
C2C C3C C4C 120.0 . . ?
C2C C3C C7C 119.5 . . ?
C4C C3C C7C 120.5 . . ?
C5C C4C C3C 120.0 . . ?
C5C C4C H29 120.0 . . ?
C3C C4C H29 120.0 . . ?
C4C C5C C6C 120.0 . . ?
C4C C5C C11C 119.91(12) . . ?
C6C C5C C11C 120.08(11) . . ?
C5C C6C C1C 120.0 . . ?
C5C C6C H30 120.0 . . ?
C1C C6C H30 120.0 . . ?
C9C C7C C10C 109.79(6) . . ?
C9C C7C C8C 109.79(7) . . ?
C10C C7C C8C 109.79(8) . . ?
C9C C7C C3C 109.15(6) . . ?
C10C C7C C3C 109.15(8) . . ?
C8C C7C C3C 109.15(7) . . ?
C7C C8C H241 109.5 . . ?
C7C C8C H242 109.5 . . ?
H241 C8C H242 109.5 . . ?
C7C C8C H243 109.5 . . ?
H241 C8C H243 109.5 . . ?
H242 C8C H243 109.5 . . ?
C7C C9C H244 109.5 . . ?
C7C C9C H245 109.5 . . ?
H244 C9C H245 109.5 . . ?
C7C C9C H246 109.5 . . ?
H244 C9C H246 109.5 . . ?
H245 C9C H246 109.5 . . ?
C7C C10C H247 109.5 . . ?
C7C C10C H248 109.5 . . ?
H247 C10C H248 109.5 . . ?
C7C C10C H249 109.5 . . ?
H247 C10C H249 109.5 . . ?
H248 C10C H249 109.5 . . ?
C12C C11C C16C 120.0 . . ?
C12C C11C C5C 119.85(11) . . ?
C16C C11C C5C 120.15(11) . . ?
C11C C12C C13C 120.0 . . ?
C11C C12C H61 120.0 . . ?
C13C C12C H61 120.0 . . ?
C14C C13C C12C 120.0 . . ?
C14C C13C C17C 119.89(9) . . ?
C12C C13C C17C 120.11(8) . . ?
C15C C14C C13C 120.0 . . ?
C15C C14C H62 120.0 . . ?
C13C C14C H62 120.0 . . ?
C14C C15C C16C 120.0 . . ?
C14C C15C C21C 119.82(11) . . ?
C16C C15C C21C 120.18(11) . . ?
C15C C16C C11C 120.0 . . ?
C15C C16C H63 120.0 . . ?
C11C C16C H63 120.0 . . ?
C13C C17C C18C 109.82(11) . . ?
C13C C17C C20C 109.77(10) . . ?
C18C C17C C20C 109.17(12) . . ?
C13C C17C C19C 109.77(12) . . ?
C18C C17C C19C 109.16(12) . . ?
C20C C17C C19C 109.13(11) . . ?
C17C C18C H250 109.5 . . ?
C17C C18C H251 109.5 . . ?
H250 C18C H251 109.5 . . ?
C17C C18C H252 109.5 . . ?
H250 C18C H252 109.5 . . ?
H251 C18C H252 109.5 . . ?
C17C C19C H253 109.5 . . ?
C17C C19C H254 109.5 . . ?
H253 C19C H254 109.5 . . ?
C17C C19C H255 109.5 . . ?
H253 C19C H255 109.5 . . ?
H254 C19C H255 109.5 . . ?
C17C C20C H256 109.5 . . ?
C17C C20C H257 109.5 . . ?
H256 C20C H257 109.5 . . ?
C17C C20C H258 109.5 . . ?
H256 C20C H258 109.5 . . ?
H257 C20C H258 109.5 . . ?
C22C C21C C26C 120.0 . . ?
C22C C21C C15C 119.86(10) . . ?
C26C C21C C15C 120.14(10) . . ?
C23C C22C C21C 120.0 . . ?
C23C C22C H64 120.0 . . ?
C21C C22C H64 120.0 . . ?
C22C C23C C24C 120.0 . . ?
C22C C23C C27C 120.2 . . ?
C24C C23C C27C 119.8 . . ?
C25C C24C C23C 120.0 . . ?
C25C C24C H65 120.0 . . ?
C23C C24C H65 120.0 . . ?
C24C C25C C26C 120.0 . . ?
C24C C25C C31C 119.91(12) . . ?
C26C C25C C31C 120.09(11) . . ?
C25C C26C C21C 120.0 . . ?
C25C C26C H66 120.0 . . ?
C21C C26C H66 120.0 . . ?
C28C C27C C30C 109.79(8) . . ?
C28C C27C C29C 109.79(5) . . ?
C30C C27C C29C 109.79(5) . . ?
C28C C27C C23C 109.15(7) . . ?
C30C C27C C23C 109.15(7) . . ?
C29C C27C C23C 109.15(9) . . ?
C27C C28C H259 109.5 . . ?
C27C C28C H260 109.5 . . ?
H259 C28C H260 109.5 . . ?
C27C C28C H261 109.5 . . ?
H259 C28C H261 109.5 . . ?
H260 C28C H261 109.5 . . ?
C27C C29C H262 109.5 . . ?
C27C C29C H263 109.5 . . ?
H262 C29C H263 109.5 . . ?
C27C C29C H264 109.5 . . ?
H262 C29C H264 109.5 . . ?
H263 C29C H264 109.5 . . ?
C27C C30C H265 109.5 . . ?
C27C C30C H266 109.5 . . ?
H265 C30C H266 109.5 . . ?
C27C C30C H267 109.5 . . ?
H265 C30C H267 109.5 . . ?
H266 C30C H267 109.5 . . ?
C32C C31C C36C 120.0 . . ?
C32C C31C C25C 120.05(10) . . ?
C36C C31C C25C 119.95(11) . . ?
C33C C32C C31C 120.0 . . ?
C33C C32C H31 120.0 . . ?
C31C C32C H31 120.0 . . ?
C32C C33C C34C 120.0 . . ?
C32C C33C C5D 120.04(10) . . ?
C34C C33C C5D 119.96(11) . . ?
C35C C34C C33C 120.0 . . ?
C35C C34C H32 120.0 . . ?
C33C C34C H32 120.0 . . ?
C36C C35C C34C 120.0 . . ?
C36C C35C C37C 120.06(11) . . ?
C34C C35C C37C 119.93(12) . . ?
C35C C36C C31C 120.0 . . ?
C35C C36C H33 120.0 . . ?
C31C C36C H33 120.0 . . ?
C38C C37C C42C 120.0 . . ?
C38C C37C C35C 120.14(12) . . ?
C42C C37C C35C 119.86(10) . . ?
C39C C38C C37C 120.0 . . ?
C39C C38C H34 120.0 . . ?
C37C C38C H34 120.0 . . ?
C40C C39C C38C 120.0 . . ?
C40C C39C C43C 120.01(10) . . ?
C38C C39C C43C 119.99(11) . . ?
C39C C40C C41C 120.0 . . ?
C39C C40C H35 120.0 . . ?
C41C C40C H35 120.0 . . ?
C42C C41C C40C 120.0 . . ?
C42C C41C C47C 119.82(10) . . ?
C40C C41C C47C 120.17(10) . . ?
C41C C42C C37C 120.0 . . ?
C41C C42C H36 120.0 . . ?
C37C C42C H36 120.0 . . ?
C45C C43C C46C 109.79(7) . . ?
C45C C43C C44C 109.79(8) . . ?
C46C C43C C44C 109.79(9) . . ?
C45C C43C C39C 109.15(8) . . ?
C46C C43C C39C 109.15(6) . . ?
C44C C43C C39C 109.15(8) . . ?
C43C C44C H268 109.5 . . ?
C43C C44C H269 109.5 . . ?
H268 C44C H269 109.5 . . ?
C43C C44C H270 109.5 . . ?
H268 C44C H270 109.5 . . ?
H269 C44C H270 109.5 . . ?
C43C C45C H271 109.5 . . ?
C43C C45C H272 109.5 . . ?
H271 C45C H272 109.5 . . ?
C43C C45C H273 109.5 . . ?
H271 C45C H273 109.5 . . ?
H272 C45C H273 109.5 . . ?
C43C C46C H274 109.5 . . ?
C43C C46C H275 109.5 . . ?
H274 C46C H275 109.5 . . ?
C43C C46C H276 109.5 . . ?
H274 C46C H276 109.5 . . ?
H275 C46C H276 109.5 . . ?
C48C C47C C52C 120.0 . . ?
C48C C47C C41C 120.17(9) . . ?
C52C C47C C41C 119.83(10) . . ?
C47C C48C C49C 120.0 . . ?
C47C C48C H37 120.0 . . ?
C49C C48C H37 120.0 . . ?
C50C C49C C48C 120.0 . . ?
C50C C49C C53C 120.01(10) . . ?
C48C C49C C53C 119.99(9) . . ?
C51C C50C C49C 120.0 . . ?
C51C C50C H38 120.0 . . ?
C49C C50C H38 120.0 . . ?
C52C C51C C50C 120.0 . . ?
C52C C51C C57C 119.88(10) . . ?
C50C C51C C57C 120.12(11) . . ?
C51C C52C C47C 120.0 . . ?
C51C C52C H39 120.0 . . ?
C47C C52C H39 120.0 . . ?
C55C C53C C56C 109.79(9) . . ?
C55C C53C C54C 109.79(5) . . ?
C56C C53C C54C 109.79(7) . . ?
C55C C53C C49C 109.15(6) . . ?
C56C C53C C49C 109.15(8) . . ?
C54C C53C C49C 109.15(8) . . ?
C53C C54C H277 109.5 . . ?
C53C C54C H278 109.5 . . ?
H277 C54C H278 109.5 . . ?
C53C C54C H279 109.5 . . ?
H277 C54C H279 109.5 . . ?
H278 C54C H279 109.5 . . ?
C53C C55C H280 109.5 . . ?
C53C C55C H281 109.5 . . ?
H280 C55C H281 109.5 . . ?
C53C C55C H282 109.5 . . ?
H280 C55C H282 109.5 . . ?
H281 C55C H282 109.5 . . ?
C53C C56C H283 109.5 . . ?
C53C C56C H284 109.5 . . ?
H283 C56C H284 109.5 . . ?
C53C C56C H285 109.5 . . ?
H283 C56C H285 109.5 . . ?
H284 C56C H285 109.5 . . ?
C58C C57C C62C 120.0 . . ?
C58C C57C C51C 120.03(10) . . ?
C62C C57C C51C 119.97(10) . . ?
C59C C58C C57C 120.0 . . ?
C59C C58C H40 120.0 . . ?
C57C C58C H40 120.0 . . ?
C60C C59C C58C 120.0 . . ?
C60C C59C C63C 119.9 . . ?
C58C C59C C63C 120.1 . . ?
C59C C60C C61C 120.0 . . ?
C59C C60C H41 120.0 . . ?
C61C C60C H41 120.0 . . ?
C60C C61C C62C 120.0 . . ?
C60C C61C B3C 119.99(10) . . ?
C62C C61C B3C 120.01(10) . . ?
C61C C62C C57C 120.0 . . ?
C61C C62C H42 120.0 . . ?
C57C C62C H42 120.0 . . ?
C66C C63C C65C 109.79(8) . . ?
C66C C63C C64C 109.79(8) . . ?
C65C C63C C64C 109.79(7) . . ?
C66C C63C C59C 109.15(5) . . ?
C65C C63C C59C 109.15(9) . . ?
C64C C63C C59C 109.15(7) . . ?
C63C C64C H286 109.5 . . ?
C63C C64C H287 109.5 . . ?
H286 C64C H287 109.5 . . ?
C63C C64C H288 109.5 . . ?
H286 C64C H288 109.5 . . ?
H287 C64C H288 109.5 . . ?
C63C C65C H289 109.5 . . ?
C63C C65C H290 109.5 . . ?
H289 C65C H290 109.5 . . ?
C63C C65C H291 109.5 . . ?
H289 C65C H291 109.5 . . ?
H290 C65C H291 109.5 . . ?
C63C C66C H292 109.5 . . ?
C63C C66C H293 109.5 . . ?
H292 C66C H293 109.5 . . ?
C63C C66C H294 109.5 . . ?
H292 C66C H294 109.5 . . ?
H293 C66C H294 109.5 . . ?
O1C B1C O3C 120.0 . . ?
O1C B1C C61A 120.11(10) . . ?
O3C B1C C61A 119.89(11) . . ?
B1C O1C B2C 120.0 . . ?
O2C B2C O1C 120.0 . . ?
O2C B2C C61B 120.06(11) . . ?
O1C B2C C61B 119.93(10) . . ?
B2C O2C B3C 120.0 . . ?
O3C B3C O2C 120.0 . . ?
O3C B3C C61C 119.94(11) . . ?
O2C B3C C61C 120.06(11) . . ?
B3C O3C B1C 120.0 . . ?
C2D C1D C6D 120.0 . . ?
C2D C1D C33A 120.23(11) . . ?
C6D C1D C33A 119.77(10) . . ?
C1D C2D C3D 120.0 . . ?
C1D C2D H13 120.0 . . ?
C3D C2D H13 120.0 . . ?
C2D C3D C4D 120.0 . . ?
C2D C3D C33B 120.17(11) . . ?
C4D C3D C33B 119.83(11) . . ?
C5D C4D C3D 120.0 . . ?
C5D C4D H14 120.0 . . ?
C3D C4D H14 120.0 . . ?
C4D C5D C6D 120.0 . . ?
C4D C5D C33C 120.01(11) . . ?
C6D C5D C33C 119.99(10) . . ?
C5D C6D C1D 120.0 . . ?
C5D C6D H15 120.0 . . ?
C1D C6D H15 120.0 . . ?
O1E B1E O3E 120.0 . . ?
O1E B1E C1E 120.12(10) . . ?
O3E B1E C1E 119.87(10) . . ?
B2E O1E B1E 120.0 . . ?
O2E B2E O1E 120.0 . . ?
O2E B2E C1F 119.87(11) . . ?
O1E B2E C1F 120.12(10) . . ?
B2E O2E B3E 120.0 . . ?
O3E B3E O2E 120.0 . . ?
O3E B3E C1G 119.82(10) . . ?
O2E B3E C1G 120.17(11) . . ?
B3E O3E B1E 120.0 . . ?
C2E C1E C6E 120.0 . . ?
C2E C1E B1E 119.98(9) . . ?
C6E C1E B1E 120.01(9) . . ?
C3E C2E C1E 120.0 . . ?
C3E C2E H67 120.0 . . ?
C1E C2E H67 120.0 . . ?
C2E C3E C4E 120.0 . . ?
C2E C3E C7E 120.09(8) . . ?
C4E C3E C7E 119.91(9) . . ?
C3E C4E C5E 120.0 . . ?
C3E C4E H68 120.0 . . ?
C5E C4E H68 120.0 . . ?
C6E C5E C4E 120.0 . . ?
C6E C5E C11E 119.99(10) . . ?
C4E C5E C11E 120.01(11) . . ?
C5E C6E C1E 120.0 . . ?
C5E C6E H69 120.0 . . ?
C1E C6E H69 120.0 . . ?
C10E C7E C9E 109.79(8) . . ?
C10E C7E C8E 109.79(8) . . ?
C9E C7E C8E 109.79(8) . . ?
C10E C7E C3E 109.15(7) . . ?
C9E C7E C3E 109.15(8) . . ?
C8E C7E C3E 109.15(7) . . ?
C7E C8E H295 109.5 . . ?
C7E C8E H296 109.5 . . ?
H295 C8E H296 109.5 . . ?
C7E C8E H297 109.5 . . ?
H295 C8E H297 109.5 . . ?
H296 C8E H297 109.5 . . ?
C7E C9E H298 109.5 . . ?
C7E C9E H299 109.5 . . ?
H298 C9E H299 109.5 . . ?
C7E C9E H300 109.5 . . ?
H298 C9E H300 109.5 . . ?
H299 C9E H300 109.5 . . ?
C7E C10E H301 109.5 . . ?
C7E C10E H302 109.5 . . ?
H301 C10E H302 109.5 . . ?
C7E C10E H303 109.5 . . ?
H301 C10E H303 109.5 . . ?
H302 C10E H303 109.5 . . ?
C12E C11E C16E 120.0 . . ?
C12E C11E C5E 120.13(11) . . ?
C16E C11E C5E 119.87(10) . . ?
C11E C12E C13E 120.0 . . ?
C11E C12E H70 120.0 . . ?
C13E C12E H70 120.0 . . ?
C14E C13E C12E 120.0 . . ?
C14E C13E C17E 120.00(10) . . ?
C12E C13E C17E 120.00(11) . . ?
C15E C14E C13E 120.0 . . ?
C15E C14E H71 120.0 . . ?
C13E C14E H71 120.0 . . ?
C14E C15E C16E 120.0 . . ?
C14E C15E C21E 120.15(10) . . ?
C16E C15E C21E 119.85(10) . . ?
C15E C16E C11E 120.0 . . ?
C15E C16E H72 120.0 . . ?
C11E C16E H72 120.0 . . ?
C20E C17E C18E 109.79(6) . . ?
C20E C17E C19E 109.79(7) . . ?
C18E C17E C19E 109.79(7) . . ?
C20E C17E C13E 109.15(8) . . ?
C18E C17E C13E 109.15(6) . . ?
C19E C17E C13E 109.15(7) . . ?
C17E C18E H304 109.5 . . ?
C17E C18E H305 109.5 . . ?
H304 C18E H305 109.5 . . ?
C17E C18E H306 109.5 . . ?
H304 C18E H306 109.5 . . ?
H305 C18E H306 109.5 . . ?
C17E C19E H307 109.5 . . ?
C17E C19E H308 109.5 . . ?
H307 C19E H308 109.5 . . ?
C17E C19E H309 109.5 . . ?
H307 C19E H309 109.5 . . ?
H308 C19E H309 109.5 . . ?
C17E C20E H310 109.5 . . ?
C17E C20E H311 109.5 . . ?
H310 C20E H311 109.5 . . ?
C17E C20E H312 109.5 . . ?
H310 C20E H312 109.5 . . ?
H311 C20E H312 109.5 . . ?
C22E C21E C26E 120.0 . . ?
C22E C21E C15E 120.14(10) . . ?
C26E C21E C15E 119.86(9) . . ?
C23E C22E C21E 120.0 . . ?
C23E C22E H73 120.0 . . ?
C21E C22E H73 120.0 . . ?
C22E C23E C24E 120.0 . . ?
C22E C23E C27E 120.00(10) . . ?
C24E C23E C27E 120.00(11) . . ?
C23E C24E C25E 120.0 . . ?
C23E C24E H74 120.0 . . ?
C25E C24E H74 120.0 . . ?
C26E C25E C24E 120.0 . . ?
C26E C25E C31E 119.93(10) . . ?
C24E C25E C31E 120.07(11) . . ?
C25E C26E C21E 120.0 . . ?
C25E C26E H75 120.0 . . ?
C21E C26E H75 120.0 . . ?
C30E C27E C28E 109.79(9) . . ?
C30E C27E C29E 109.79(7) . . ?
C28E C27E C29E 109.79(8) . . ?
C30E C27E C23E 109.15(7) . . ?
C28E C27E C23E 109.15(8) . . ?
C29E C27E C23E 109.15(8) . . ?
C27E C28E H313 109.5 . . ?
C27E C28E H314 109.5 . . ?
H313 C28E H314 109.5 . . ?
C27E C28E H315 109.5 . . ?
H313 C28E H315 109.5 . . ?
H314 C28E H315 109.5 . . ?
C27E C29E H316 109.5 . . ?
C27E C29E H317 109.5 . . ?
H316 C29E H317 109.5 . . ?
C27E C29E H318 109.5 . . ?
H316 C29E H318 109.5 . . ?
H317 C29E H318 109.5 . . ?
C27E C30E H319 109.5 . . ?
C27E C30E H320 109.5 . . ?
H319 C30E H320 109.5 . . ?
C27E C30E H321 109.5 . . ?
H319 C30E H321 109.5 . . ?
H320 C30E H321 109.5 . . ?
C32E C31E C36E 120.0 . . ?
C32E C31E C25E 120.02(10) . . ?
C36E C31E C25E 119.98(11) . . ?
C31E C32E C33E 120.0 . . ?
C31E C32E H76 120.0 . . ?
C33E C32E H76 120.0 . . ?
C34E C33E C32E 120.0 . . ?
C34E C33E C1H 120.19(11) . . ?
C32E C33E C1H 119.81(10) . . ?
C33E C34E C35E 120.0 . . ?
C33E C34E H77 120.0 . . ?
C35E C34E H77 120.0 . . ?
C36E C35E C34E 120.0 . . ?
C36E C35E C37E 119.86(11) . . ?
C34E C35E C37E 120.14(11) . . ?
C35E C36E C31E 120.0 . . ?
C35E C36E H78 120.0 . . ?
C31E C36E H78 120.0 . . ?
C38E C37E C42E 120.0 . . ?
C38E C37E C35E 119.97(12) . . ?
C42E C37E C35E 120.03(12) . . ?
C37E C38E C39E 120.0 . . ?
C37E C38E H79 120.0 . . ?
C39E C38E H79 120.0 . . ?
C38E C39E C40E 120.0 . . ?
C38E C39E C43E 119.98(9) . . ?
C40E C39E C43E 120.02(8) . . ?
C41E C40E C39E 120.0 . . ?
C41E C40E H80 120.0 . . ?
C39E C40E H80 120.0 . . ?
C40E C41E C42E 120.0 . . ?
C40E C41E C47E 120.00(10) . . ?
C42E C41E C47E 120.00(11) . . ?
C41E C42E C37E 120.0 . . ?
C41E C42E H81 120.0 . . ?
C37E C42E H81 120.0 . . ?
C44E C43E C46E 109.79(7) . . ?
C44E C43E C45E 109.79(7) . . ?
C46E C43E C45E 109.79(5) . . ?
C44E C43E C39E 109.15(6) . . ?
C46E C43E C39E 109.15(7) . . ?
C45E C43E C39E 109.15(8) . . ?
C43E C44E H322 109.5 . . ?
C43E C44E H323 109.5 . . ?
H322 C44E H323 109.5 . . ?
C43E C44E H324 109.5 . . ?
H322 C44E H324 109.5 . . ?
H323 C44E H324 109.5 . . ?
C43E C45E H325 109.5 . . ?
C43E C45E H326 109.5 . . ?
H325 C45E H326 109.5 . . ?
C43E C45E H327 109.5 . . ?
H325 C45E H327 109.5 . . ?
H326 C45E H327 109.5 . . ?
C43E C46E H328 109.5 . . ?
C43E C46E H329 109.5 . . ?
H328 C46E H329 109.5 . . ?
C43E C46E H330 109.5 . . ?
H328 C46E H330 109.5 . . ?
H329 C46E H330 109.5 . . ?
C48E C47E C52E 120.0 . . ?
C48E C47E C41E 120.05(11) . . ?
C52E C47E C41E 119.93(9) . . ?
C47E C48E C49E 120.0 . . ?
C47E C48E H82 120.0 . . ?
C49E C48E H82 120.0 . . ?
C48E C49E C50E 120.0 . . ?
C48E C49E C53E 119.8 . . ?
C50E C49E C53E 120.2 . . ?
C51E C50E C49E 120.0 . . ?
C51E C50E H83 120.0 . . ?
C49E C50E H83 120.0 . . ?
C50E C51E C52E 120.0 . . ?
C50E C51E C57E 119.92(10) . . ?
C52E C51E C57E 120.07(9) . . ?
C51E C52E C47E 120.0 . . ?
C51E C52E H84 120.0 . . ?
C47E C52E H84 120.0 . . ?
C55E C53E C56E 109.79(8) . . ?
C55E C53E C54E 109.79(6) . . ?
C56E C53E C54E 109.79(7) . . ?
C55E C53E C49E 109.15(5) . . ?
C56E C53E C49E 109.15(7) . . ?
C54E C53E C49E 109.15(8) . . ?
C53E C54E H331 109.5 . . ?
C53E C54E H332 109.5 . . ?
H331 C54E H332 109.5 . . ?
C53E C54E H333 109.5 . . ?
H331 C54E H333 109.5 . . ?
H332 C54E H333 109.5 . . ?
C53E C55E H334 109.5 . . ?
C53E C55E H335 109.5 . . ?
H334 C55E H335 109.5 . . ?
C53E C55E H336 109.5 . . ?
H334 C55E H336 109.5 . . ?
H335 C55E H336 109.5 . . ?
C53E C56E H337 109.5 . . ?
C53E C56E H338 109.5 . . ?
H337 C56E H338 109.5 . . ?
C53E C56E H339 109.5 . . ?
H337 C56E H339 109.5 . . ?
H338 C56E H339 109.5 . . ?
C58E C57E C62E 120.0 . . ?
C58E C57E C51E 119.65(8) . . ?
C62E C57E C51E 120.34(9) . . ?
C59E C58E C57E 120.0 . . ?
C59E C58E H85 120.0 . . ?
C57E C58E H85 120.0 . . ?
C58E C59E C60E 120.0 . . ?
C58E C59E C63E 120.7 . . ?
C60E C59E C63E 119.2 . . ?
C61E C60E C59E 120.0 . . ?
C61E C60E H86 120.0 . . ?
C59E C60E H86 120.0 . . ?
C62E C61E C60E 120.0 . . ?
C62E C61E B1G 119.42(10) . . ?
C60E C61E B1G 120.51(11) . . ?
C61E C62E C57E 120.0 . . ?
C61E C62E H87 120.0 . . ?
C57E C62E H87 120.0 . . ?
C64E C63E C66E 109.79(6) . . ?
C64E C63E C65E 109.79(7) . . ?
C66E C63E C65E 109.79(6) . . ?
C64E C63E C59E 109.16(8) . . ?
C66E C63E C59E 109.15(6) . . ?
C65E C63E C59E 109.14(5) . . ?
C63E C64E H340 109.5 . . ?
C63E C64E H341 109.5 . . ?
H340 C64E H341 109.5 . . ?
C63E C64E H342 109.5 . . ?
H340 C64E H342 109.5 . . ?
H341 C64E H342 109.5 . . ?
C63E C65E H343 109.5 . . ?
C63E C65E H344 109.5 . . ?
H343 C65E H344 109.5 . . ?
C63E C65E H345 109.5 . . ?
H343 C65E H345 109.5 . . ?
H344 C65E H345 109.5 . . ?
C63E C66E H346 109.5 . . ?
C63E C66E H347 109.5 . . ?
H346 C66E H347 109.5 . . ?
C63E C66E H348 109.5 . . ?
H346 C66E H348 109.5 . . ?
H347 C66E H348 109.5 . . ?
C2F C1F C6F 120.0 . . ?
C2F C1F B2E 120.21(11) . . ?
C6F C1F B2E 119.78(10) . . ?
C3F C2F C1F 120.0 . . ?
C3F C2F H88 120.0 . . ?
C1F C2F H88 120.0 . . ?
C4F C3F C2F 120.0 . . ?
C4F C3F C7F 120.1 . . ?
C2F C3F C7F 119.9 . . ?
C3F C4F C5F 120.0 . . ?
C3F C4F H89 120.0 . . ?
C5F C4F H89 120.0 . . ?
C4F C5F C6F 120.0 . . ?
C4F C5F C11F 120.22(10) . . ?
C6F C5F C11F 119.77(10) . . ?
C5F C6F C1F 120.0 . . ?
C5F C6F H90 120.0 . . ?
C1F C6F H90 120.0 . . ?
C10F C7F C9F 109.75(7) . . ?
C10F C7F C8F 109.75(7) . . ?
C9F C7F C8F 109.75(8) . . ?
C10F C7F C3F 109.19(8) . . ?
C9F C7F C3F 109.19(5) . . ?
C8F C7F C3F 109.19(7) . . ?
C7F C8F H349 109.5 . . ?
C7F C8F H350 109.5 . . ?
H349 C8F H350 109.5 . . ?
C7F C8F H351 109.5 . . ?
H349 C8F H351 109.5 . . ?
H350 C8F H351 109.5 . . ?
C7F C9F H352 109.5 . . ?
C7F C9F H353 109.5 . . ?
H352 C9F H353 109.5 . . ?
C7F C9F H354 109.5 . . ?
H352 C9F H354 109.5 . . ?
H353 C9F H354 109.5 . . ?
C7F C10F H355 109.5 . . ?
C7F C10F H356 109.5 . . ?
H355 C10F H356 109.5 . . ?
C7F C10F H357 109.5 . . ?
H355 C10F H357 109.5 . . ?
H356 C10F H357 109.5 . . ?
C12F C11F C16F 120.0 . . ?
C12F C11F C5F 120.20(11) . . ?
C16F C11F C5F 119.80(11) . . ?
C11F C12F C13F 120.0 . . ?
C11F C12F H91 120.0 . . ?
C13F C12F H91 120.0 . . ?
C14F C13F C12F 120.0 . . ?
C14F C13F C17F 120.0 . . ?
C12F C13F C17F 120.0 . . ?
C15F C14F C13F 120.0 . . ?
C15F C14F H92 120.0 . . ?
C13F C14F H92 120.0 . . ?
C14F C15F C16F 120.0 . . ?
C14F C15F C21F 120.11(10) . . ?
C16F C15F C21F 119.89(10) . . ?
C15F C16F C11F 120.0 . . ?
C15F C16F H93 120.0 . . ?
C11F C16F H93 120.0 . . ?
C20F C17F C19F 109.75(6) . . ?
C20F C17F C18F 109.75(8) . . ?
C19F C17F C18F 109.75(6) . . ?
C20F C17F C13F 109.19(7) . . ?
C19F C17F C13F 109.19(8) . . ?
C18F C17F C13F 109.19(6) . . ?
C17F C18F H358 109.5 . . ?
C17F C18F H359 109.5 . . ?
H358 C18F H359 109.5 . . ?
C17F C18F H360 109.5 . . ?
H358 C18F H360 109.5 . . ?
H359 C18F H360 109.5 . . ?
C17F C19F H361 109.5 . . ?
C17F C19F H362 109.5 . . ?
H361 C19F H362 109.5 . . ?
C17F C19F H363 109.5 . . ?
H361 C19F H363 109.5 . . ?
H362 C19F H363 109.5 . . ?
C17F C20F H364 109.5 . . ?
C17F C20F H365 109.5 . . ?
H364 C20F H365 109.5 . . ?
C17F C20F H366 109.5 . . ?
H364 C20F H366 109.5 . . ?
H365 C20F H366 109.5 . . ?
C22F C21F C26F 120.0 . . ?
C22F C21F C15F 120.02(10) . . ?
C26F C21F C15F 119.98(11) . . ?
C21F C22F C23F 120.0 . . ?
C21F C22F H94 120.0 . . ?
C23F C22F H94 120.0 . . ?
C24F C23F C22F 120.0 . . ?
C24F C23F C27F 120.01(10) . . ?
C22F C23F C27F 119.99(11) . . ?
C23F C24F C25F 120.0 . . ?
C23F C24F H95 120.0 . . ?
C25F C24F H95 120.0 . . ?
C26F C25F C24F 120.0 . . ?
C26F C25F C31F 120.09(12) . . ?
C24F C25F C31F 119.91(11) . . ?
C25F C26F C21F 120.0 . . ?
C25F C26F H96 120.0 . . ?
C21F C26F H96 120.0 . . ?
C28F C27F C30F 109.75(7) . . ?
C28F C27F C29F 109.75(7) . . ?
C30F C27F C29F 109.75(8) . . ?
C28F C27F C23F 109.19(7) . . ?
C30F C27F C23F 109.19(8) . . ?
C29F C27F C23F 109.19(5) . . ?
C27F C28F H367 109.5 . . ?
C27F C28F H368 109.5 . . ?
H367 C28F H368 109.5 . . ?
C27F C28F H369 109.5 . . ?
H367 C28F H369 109.5 . . ?
H368 C28F H369 109.5 . . ?
C27F C29F H370 109.5 . . ?
C27F C29F H371 109.5 . . ?
H370 C29F H371 109.5 . . ?
C27F C29F H372 109.5 . . ?
H370 C29F H372 109.5 . . ?
H371 C29F H372 109.5 . . ?
C27F C30F H373 109.5 . . ?
C27F C30F H374 109.5 . . ?
H373 C30F H374 109.5 . . ?
C27F C30F H375 109.5 . . ?
H373 C30F H375 109.5 . . ?
H374 C30F H375 109.5 . . ?
C32F C31F C36F 120.0 . . ?
C32F C31F C25F 120.05(12) . . ?
C36F C31F C25F 119.94(12) . . ?
C33F C32F C31F 120.0 . . ?
C33F C32F H97 120.0 . . ?
C31F C32F H97 120.0 . . ?
C32F C33F C34F 120.0 . . ?
C32F C33F C3H 120.22(12) . . ?
C34F C33F C3H 119.76(11) . . ?
C33F C34F C35F 120.0 . . ?
C33F C34F H98 120.0 . . ?
C35F C34F H98 120.0 . . ?
C34F C35F C36F 120.0 . . ?
C34F C35F C37F 120.02(11) . . ?
C36F C35F C37F 119.98(12) . . ?
C35F C36F C31F 120.0 . . ?
C35F C36F H99 120.0 . . ?
C31F C36F H99 120.0 . . ?
C38F C37F C42F 120.0 . . ?
C38F C37F C35F 119.87(12) . . ?
C42F C37F C35F 120.13(11) . . ?
C37F C38F C39F 120.0 . . ?
C37F C38F H100 120.0 . . ?
C39F C38F H100 120.0 . . ?
C40F C39F C38F 120.0 . . ?
C40F C39F C43F 120.05(10) . . ?
C38F C39F C43F 119.95(10) . . ?
C39F C40F C41F 120.0 . . ?
C39F C40F H101 120.0 . . ?
C41F C40F H101 120.0 . . ?
C42F C41F C40F 120.0 . . ?
C42F C41F C47F 120.26(10) . . ?
C40F C41F C47F 119.74(11) . . ?
C41F C42F C37F 120.0 . . ?
C41F C42F H102 120.0 . . ?
C37F C42F H102 120.0 . . ?
C46F C43F C44F 109.36(6) . . ?
C46F C43F C45F 109.36(6) . . ?
C44F C43F C45F 109.36(7) . . ?
C46F C43F C39F 109.59(7) . . ?
C44F C43F C39F 109.59(7) . . ?
C45F C43F C39F 109.59(7) . . ?
C43F C44F H376 109.5 . . ?
C43F C44F H377 109.5 . . ?
H376 C44F H377 109.5 . . ?
C43F C44F H378 109.5 . . ?
H376 C44F H378 109.5 . . ?
H377 C44F H378 109.5 . . ?
C43F C45F H379 109.5 . . ?
C43F C45F H380 109.5 . . ?
H379 C45F H380 109.5 . . ?
C43F C45F H381 109.5 . . ?
H379 C45F H381 109.5 . . ?
H380 C45F H381 109.5 . . ?
C43F C46F H382 109.5 . . ?
C43F C46F H383 109.5 . . ?
H382 C46F H383 109.5 . . ?
C43F C46F H384 109.5 . . ?
H382 C46F H384 109.5 . . ?
H383 C46F H384 109.5 . . ?
C48F C47F C52F 120.0 . . ?
C48F C47F C41F 119.72(10) . . ?
C52F C47F C41F 120.28(10) . . ?
C47F C48F C49F 120.0 . . ?
C47F C48F H103 120.0 . . ?
C49F C48F H103 120.0 . . ?
C48F C49F C50F 120.0 . . ?
C48F C49F C53F 120.06(8) . . ?
C50F C49F C53F 119.94(9) . . ?
C51F C50F C49F 120.0 . . ?
C51F C50F H104 120.0 . . ?
C49F C50F H104 120.0 . . ?
C52F C51F C50F 120.0 . . ?
C52F C51F C57F 120.02(11) . . ?
C50F C51F C57F 119.97(11) . . ?
C51F C52F C47F 120.0 . . ?
C51F C52F H105 120.0 . . ?
C47F C52F H105 120.0 . . ?
C49F C53F C54F 110.27(11) . . ?
C49F C53F C55F 110.24(11) . . ?
C54F C53F C55F 108.70(10) . . ?
C49F C53F C56F 110.22(10) . . ?
C54F C53F C56F 108.68(10) . . ?
C55F C53F C56F 108.68(10) . . ?
C53F C54F H385 109.5 . . ?
C53F C54F H386 109.5 . . ?
H385 C54F H386 109.5 . . ?
C53F C54F H387 109.5 . . ?
H385 C54F H387 109.5 . . ?
H386 C54F H387 109.5 . . ?
C53F C55F H388 109.5 . . ?
C53F C55F H389 109.5 . . ?
H388 C55F H389 109.5 . . ?
C53F C55F H390 109.5 . . ?
H388 C55F H390 109.5 . . ?
H389 C55F H390 109.5 . . ?
C53F C56F H391 109.5 . . ?
C53F C56F H392 109.5 . . ?
H391 C56F H392 109.5 . . ?
C53F C56F H393 109.5 . . ?
H391 C56F H393 109.5 . . ?
H392 C56F H393 109.5 . . ?
C58F C57F C62F 120.0 . . ?
C58F C57F C51F 120.22(12) . . ?
C62F C57F C51F 119.78(10) . . ?
C57F C58F C59F 120.0 . . ?
C57F C58F H106 120.0 . . ?
C59F C58F H106 120.0 . . ?
C60F C59F C58F 120.0 . . ?
C60F C59F C63F 119.98(10) . . ?
C58F C59F C63F 120.02(11) . . ?
C59F C60F C61F 120.0 . . ?
C59F C60F H107 120.0 . . ?
C61F C60F H107 120.0 . . ?
C62F C61F C60F 120.0 . . ?
C62F C61F B2G 119.80(10) . . ?
C60F C61F B2G 120.18(11) . . ?
C61F C62F C57F 120.0 . . ?
C61F C62F H108 120.0 . . ?
C57F C62F H108 120.0 . . ?
C65F C63F C64F 109.75(8) . . ?
C65F C63F C66F 109.75(6) . . ?
C64F C63F C66F 109.75(5) . . ?
C65F C63F C59F 109.19(7) . . ?
C64F C63F C59F 109.19(7) . . ?
C66F C63F C59F 109.19(8) . . ?
C63F C64F H394 109.5 . . ?
C63F C64F H395 109.5 . . ?
H394 C64F H395 109.5 . . ?
C63F C64F H396 109.5 . . ?
H394 C64F H396 109.5 . . ?
H395 C64F H396 109.5 . . ?
C63F C65F H397 109.5 . . ?
C63F C65F H398 109.5 . . ?
H397 C65F H398 109.5 . . ?
C63F C65F H399 109.5 . . ?
H397 C65F H399 109.5 . . ?
H398 C65F H399 109.5 . . ?
C63F C66F H400 109.5 . . ?
C63F C66F H401 109.5 . . ?
H400 C66F H401 109.5 . . ?
C63F C66F H402 109.5 . . ?
H400 C66F H402 109.5 . . ?
H401 C66F H402 109.5 . . ?
C2G C1G C6G 120.0 . . ?
C2G C1G B3E 120.31(10) . . ?
C6G C1G B3E 119.69(11) . . ?
C3G C2G C1G 120.0 . . ?
C3G C2G H109 120.0 . . ?
C1G C2G H109 120.0 . . ?
C2G C3G C4G 120.0 . . ?
C2G C3G C7G 119.9 . . ?
C4G C3G C7G 120.1 . . ?
C5G C4G C3G 120.0 . . ?
C5G C4G H110 120.0 . . ?
C3G C4G H110 120.0 . . ?
C6G C5G C4G 120.0 . . ?
C6G C5G C11G 119.94(11) . . ?
C4G C5G C11G 120.05(10) . . ?
C5G C6G C1G 120.0 . . ?
C5G C6G H111 120.0 . . ?
C1G C6G H111 120.0 . . ?
C10G C7G C8G 109.79(6) . . ?
C10G C7G C9G 109.79(9) . . ?
C8G C7G C9G 109.79(7) . . ?
C10G C7G C3G 109.15(5) . . ?
C8G C7G C3G 109.15(7) . . ?
C9G C7G C3G 109.15(7) . . ?
C7G C8G H403 109.5 . . ?
C7G C8G H404 109.5 . . ?
H403 C8G H404 109.5 . . ?
C7G C8G H405 109.5 . . ?
H403 C8G H405 109.5 . . ?
H404 C8G H405 109.5 . . ?
C7G C9G H406 109.5 . . ?
C7G C9G H407 109.5 . . ?
H406 C9G H407 109.5 . . ?
C7G C9G H408 109.5 . . ?
H406 C9G H408 109.5 . . ?
H407 C9G H408 109.5 . . ?
C7G C10G H409 109.5 . . ?
C7G C10G H410 109.5 . . ?
H409 C10G H410 109.5 . . ?
C7G C10G H411 109.5 . . ?
H409 C10G H411 109.5 . . ?
H410 C10G H411 109.5 . . ?
C12G C11G C16G 120.0 . . ?
C12G C11G C5G 120.03(11) . . ?
C16G C11G C5G 119.96(10) . . ?
C13G C12G C11G 120.0 . . ?
C13G C12G H112 120.0 . . ?
C11G C12G H112 120.0 . . ?
C14G C13G C12G 120.0 . . ?
C14G C13G C17G 120.0 . . ?
C12G C13G C17G 120.0 . . ?
C13G C14G C15G 120.0 . . ?
C13G C14G H113 120.0 . . ?
C15G C14G H113 120.0 . . ?
C16G C15G C14G 120.0 . . ?
C16G C15G C21G 119.96(10) . . ?
C14G C15G C21G 120.04(10) . . ?
C15G C16G C11G 120.0 . . ?
C15G C16G H114 120.0 . . ?
C11G C16G H114 120.0 . . ?
C18G C17G C19G 109.79(7) . . ?
C18G C17G C20G 109.79(8) . . ?
C19G C17G C20G 109.79(6) . . ?
C18G C17G C13G 109.15(6) . . ?
C19G C17G C13G 109.15(9) . . ?
C20G C17G C13G 109.15(6) . . ?
C17G C18G H412 109.5 . . ?
C17G C18G H413 109.5 . . ?
H412 C18G H413 109.5 . . ?
C17G C18G H414 109.5 . . ?
H412 C18G H414 109.5 . . ?
H413 C18G H414 109.5 . . ?
C17G C19G H415 109.5 . . ?
C17G C19G H416 109.5 . . ?
H415 C19G H416 109.5 . . ?
C17G C19G H417 109.5 . . ?
H415 C19G H417 109.5 . . ?
H416 C19G H417 109.5 . . ?
C17G C20G H418 109.5 . . ?
C17G C20G H419 109.5 . . ?
H418 C20G H419 109.5 . . ?
C17G C20G H420 109.5 . . ?
H418 C20G H420 109.5 . . ?
H419 C20G H420 109.5 . . ?
C22G C21G C26G 120.0 . . ?
C22G C21G C15G 119.94(9) . . ?
C26G C21G C15G 120.06(9) . . ?
C23G C22G C21G 120.0 . . ?
C23G C22G H115 120.0 . . ?
C21G C22G H115 120.0 . . ?
C22G C23G C24G 120.0 . . ?
C22G C23G C27G 120.2 . . ?
C24G C23G C27G 119.8 . . ?
C25G C24G C23G 120.0 . . ?
C25G C24G H116 120.0 . . ?
C23G C24G H116 120.0 . . ?
C24G C25G C26G 120.0 . . ?
C24G C25G C31G 120.15(11) . . ?
C26G C25G C31G 119.83(11) . . ?
C25G C26G C21G 120.0 . . ?
C25G C26G H117 120.0 . . ?
C21G C26G H117 120.0 . . ?
C29G C27G C28G 109.79(5) . . ?
C29G C27G C30G 109.79(7) . . ?
C28G C27G C30G 109.79(8) . . ?
C29G C27G C23G 109.15(7) . . ?
C28G C27G C23G 109.15(8) . . ?
C30G C27G C23G 109.15(7) . . ?
C27G C28G H421 109.5 . . ?
C27G C28G H422 109.5 . . ?
H421 C28G H422 109.5 . . ?
C27G C28G H423 109.5 . . ?
H421 C28G H423 109.5 . . ?
H422 C28G H423 109.5 . . ?
C27G C29G H424 109.5 . . ?
C27G C29G H425 109.5 . . ?
H424 C29G H425 109.5 . . ?
C27G C29G H426 109.5 . . ?
H424 C29G H426 109.5 . . ?
H425 C29G H426 109.5 . . ?
C27G C30G H427 109.5 . . ?
C27G C30G H428 109.5 . . ?
H427 C30G H428 109.5 . . ?
C27G C30G H429 109.5 . . ?
H427 C30G H429 109.5 . . ?
H428 C30G H429 109.5 . . ?
C32G C31G C36G 120.0 . . ?
C32G C31G C25G 119.79(11) . . ?
C36G C31G C25G 120.21(10) . . ?
C33G C32G C31G 120.0 . . ?
C33G C32G H118 120.0 . . ?
C31G C32G H118 120.0 . . ?
C32G C33G C34G 120.0 . . ?
C32G C33G C5H 120.05(11) . . ?
C34G C33G C5H 119.95(11) . . ?
C33G C34G C35G 120.0 . . ?
C33G C34G H119 120.0 . . ?
C35G C34G H119 120.0 . . ?
C36G C35G C34G 120.0 . . ?
C36G C35G C37G 120.21(11) . . ?
C34G C35G C37G 119.79(11) . . ?
C35G C36G C31G 120.0 . . ?
C35G C36G H120 120.0 . . ?
C31G C36G H120 120.0 . . ?
C38G C37G C42G 120.0 . . ?
C38G C37G C35G 120.02(12) . . ?
C42G C37G C35G 119.98(11) . . ?
C39G C38G C37G 120.0 . . ?
C39G C38G H121 120.0 . . ?
C37G C38G H121 120.0 . . ?
C38G C39G C40G 120.0 . . ?
C38G C39G C43G 119.99(11) . . ?
C40G C39G C43G 120.00(11) . . ?
C41G C40G C39G 120.0 . . ?
C41G C40G H122 120.0 . . ?
C39G C40G H122 120.0 . . ?
C40G C41G C42G 120.0 . . ?
C40G C41G C47G 119.80(11) . . ?
C42G C41G C47G 120.19(10) . . ?
C41G C42G C37G 120.0 . . ?
C41G C42G H123 120.0 . . ?
C37G C42G H123 120.0 . . ?
C44G C43G C46G 109.79(7) . . ?
C44G C43G C45G 109.79(6) . . ?
C46G C43G C45G 109.79(8) . . ?
C44G C43G C39G 109.15(8) . . ?
C46G C43G C39G 109.15(7) . . ?
C45G C43G C39G 109.15(6) . . ?
C43G C44G H430 109.5 . . ?
C43G C44G H431 109.5 . . ?
H430 C44G H431 109.5 . . ?
C43G C44G H432 109.5 . . ?
H430 C44G H432 109.5 . . ?
H431 C44G H432 109.5 . . ?
C43G C45G H433 109.5 . . ?
C43G C45G H434 109.5 . . ?
H433 C45G H434 109.5 . . ?
C43G C45G H435 109.5 . . ?
H433 C45G H435 109.5 . . ?
H434 C45G H435 109.5 . . ?
C43G C46G H436 109.5 . . ?
C43G C46G H437 109.5 . . ?
H436 C46G H437 109.5 . . ?
C43G C46G H438 109.5 . . ?
H436 C46G H438 109.5 . . ?
H437 C46G H438 109.5 . . ?
C48G C47G C52G 120.0 . . ?
C48G C47G C41G 119.61(10) . . ?
C52G C47G C41G 120.39(11) . . ?
C49G C48G C47G 120.0 . . ?
C49G C48G H124 120.0 . . ?
C47G C48G H124 120.0 . . ?
C48G C49G C50G 120.0 . . ?
C48G C49G C53G 120.03(9) . . ?
C50G C49G C53G 119.97(10) . . ?
C49G C50G C51G 120.0 . . ?
C49G C50G H125 120.0 . . ?
C51G C50G H125 120.0 . . ?
C52G C51G C50G 120.0 . . ?
C52G C51G C57G 120.33(12) . . ?
C50G C51G C57G 119.67(12) . . ?
C51G C52G C47G 120.0 . . ?
C51G C52G H126 120.0 . . ?
C47G C52G H126 120.0 . . ?
C49G C53G C55G 109.83(14) . . ?
C49G C53G C54G 109.80(13) . . ?
C55G C53G C54G 109.10(13) . . ?
C49G C53G C56G 109.88(13) . . ?
C55G C53G C56G 109.11(13) . . ?
C54G C53G C56G 109.10(13) . . ?
C53G C54G H439 109.5 . . ?
C53G C54G H440 109.5 . . ?
H439 C54G H440 109.5 . . ?
C53G C54G H441 109.5 . . ?
H439 C54G H441 109.5 . . ?
H440 C54G H441 109.5 . . ?
C53G C55G H442 109.5 . . ?
C53G C55G H443 109.5 . . ?
H442 C55G H443 109.5 . . ?
C53G C55G H444 109.5 . . ?
H442 C55G H444 109.5 . . ?
H443 C55G H444 109.5 . . ?
C53G C56G H445 109.5 . . ?
C53G C56G H446 109.5 . . ?
H445 C56G H446 109.5 . . ?
C53G C56G H447 109.5 . . ?
H445 C56G H447 109.5 . . ?
H446 C56G H447 109.5 . . ?
C58G C57G C62G 120.0 . . ?
C58G C57G C51G 119.75(11) . . ?
C62G C57G C51G 120.24(11) . . ?
C59G C58G C57G 120.0 . . ?
C59G C58G H127 120.0 . . ?
C57G C58G H127 120.0 . . ?
C58G C59G C60G 120.0 . . ?
C58G C59G C63G 119.99(11) . . ?
C60G C59G C63G 120.01(10) . . ?
C61G C60G C59G 120.0 . . ?
C61G C60G H128 120.0 . . ?
C59G C60G H128 120.0 . . ?
C62G C61G C60G 120.0 . . ?
C62G C61G B3G 120.07(10) . . ?
C60G C61G B3G 119.92(10) . . ?
C61G C62G C57G 120.0 . . ?
C61G C62G H129 120.0 . . ?
C57G C62G H129 120.0 . . ?
C64G C63G C66G 109.79(7) . . ?
C64G C63G C65G 109.79(8) . . ?
C66G C63G C65G 109.79(8) . . ?
C64G C63G C59G 109.15(7) . . ?
C66G C63G C59G 109.15(8) . . ?
C65G C63G C59G 109.15(7) . . ?
C63G C64G H448 109.5 . . ?
C63G C64G H449 109.5 . . ?
H448 C64G H449 109.5 . . ?
C63G C64G H450 109.5 . . ?
H448 C64G H450 109.5 . . ?
H449 C64G H450 109.5 . . ?
C63G C65G H451 109.5 . . ?
C63G C65G H452 109.5 . . ?
H451 C65G H452 109.5 . . ?
C63G C65G H453 109.5 . . ?
H451 C65G H453 109.5 . . ?
H452 C65G H453 109.5 . . ?
C63G C66G H454 109.5 . . ?
C63G C66G H455 109.5 . . ?
H454 C66G H455 109.5 . . ?
C63G C66G H456 109.5 . . ?
H454 C66G H456 109.5 . . ?
H455 C66G H456 109.5 . . ?
O1G B1G O3G 120.0 . . ?
O1G B1G C61E 120.46(10) . . ?
O3G B1G C61E 119.54(11) . . ?
B2G O1G B1G 120.0 . . ?
O1G B2G O2G 120.0 . . ?
O1G B2G C61F 120.27(11) . . ?
O2G B2G C61F 119.72(10) . . ?
B3G O2G B2G 120.0 . . ?
O2G B3G O3G 120.0 . . ?
O2G B3G C61G 119.85(10) . . ?
O3G B3G C61G 120.15(11) . . ?
B3G O3G B1G 120.0 . . ?
C2H C1H C6H 120.0 . . ?
C2H C1H C33E 120.10(10) . . ?
C6H C1H C33E 119.61(11) . . ?
C3H C2H C1H 120.0 . . ?
C3H C2H H130 120.0 . . ?
C1H C2H H130 120.0 . . ?
C4H C3H C2H 120.0 . . ?
C4H C3H C33F 119.57(11) . . ?
C2H C3H C33F 120.32(10) . . ?
C3H C4H C5H 120.0 . . ?
C3H C4H H131 120.0 . . ?
C5H C4H H131 120.0 . . ?
C6H C5H C4H 120.0 . . ?
C6H C5H C33G 118.19(9) . . ?
C4H C5H C33G 120.96(10) . . ?
C5H C6H C1H 120.0 . . ?
C5H C6H H132 120.0 . . ?
C1H C6H H132 120.0 . . ?

loop_
_geom_bond_atom_site_label_1
_geom_bond_atom_site_label_2
_geom_bond_distance
_geom_bond_site_symmetry_2
_geom_bond_publ_flag
B1A O1A 1.3900 . ?
B1A O3A 1.3900 . ?
B1A C1A 1.550(3) . ?
O1A B2A 1.3900 . ?
B2A O2A 1.3900 . ?
B2A C1B 1.550(3) . ?
O2A B3A 1.3900 . ?
B3A O3A 1.3900 . ?
B3A C1C 1.550(3) . ?
C1A C2A 1.3900 . ?
C1A C6A 1.3900 . ?
C2A C3A 1.3900 . ?
C2A H16 0.9500 . ?
C3A C4A 1.3900 . ?
C3A C7A 1.534(2) . ?
C4A C5A 1.3900 . ?
C4A H17 0.9500 . ?
C5A C6A 1.3900 . ?
C5A C11A 1.491(3) . ?
C6A H18 0.9500 . ?
C7A C10A 1.5440(19) . ?
C7A C9A 1.546(2) . ?
C7A C8A 1.547(2) . ?
C8A H133 0.9800 . ?
C8A H134 0.9800 . ?
C8A H135 0.9800 . ?
C9A H136 0.9800 . ?
C9A H137 0.9800 . ?
C9A H138 0.9800 . ?
C10A H139 0.9800 . ?
C10A H140 0.9800 . ?
C10A H141 0.9800 . ?
C11A C12A 1.3900 . ?
C11A C16A 1.3900 . ?
C12A C13A 1.3900 . ?
C12A H19 0.9500 . ?
C13A C14A 1.3900 . ?
C13A C17A 1.534(2) . ?
C14A C15A 1.3900 . ?
C14A H20 0.9500 . ?
C15A C16A 1.3900 . ?
C15A C21A 1.490(3) . ?
C16A H21 0.9500 . ?
C17A C20A 1.5458(18) . ?
C17A C18A 1.5458(17) . ?
C17A C19A 1.546(2) . ?
C18A H142 0.9800 . ?
C18A H143 0.9800 . ?
C18A H144 0.9800 . ?
C19A H145 0.9800 . ?
C19A H146 0.9800 . ?
C19A H147 0.9800 . ?
C20A H148 0.9800 . ?
C20A H149 0.9800 . ?
C20A H150 0.9800 . ?
C21A C22A 1.3900 . ?
C21A C26A 1.3900 . ?
C22A C23A 1.3900 . ?
C22A H22 0.9500 . ?
C23A C24A 1.3900 . ?
C23A C27A 1.5524 . ?
C24A C25A 1.3900 . ?
C24A H23 0.9500 . ?
C25A C26A 1.3900 . ?
C25A C31A 1.489(3) . ?
C26A H24 0.9500 . ?
C27A C28A 1.5401(18) . ?
C27A C29A 1.5401(14) . ?
C27A C30A 1.5401(12) . ?
C28A H151 0.9800 . ?
C28A H152 0.9800 . ?
C28A H153 0.9800 . ?
C29A H154 0.9800 . ?
C29A H155 0.9800 . ?
C29A H156 0.9800 . ?
C30A H157 0.9800 . ?
C30A H158 0.9800 . ?
C30A H159 0.9800 . ?
C31A C32A 1.3900 . ?
C31A C36A 1.3900 . ?
C32A C33A 1.3900 . ?
C32A H25 0.9500 . ?
C33A C34A 1.3900 . ?
C33A C1D 1.491(3) . ?
C34A C35A 1.3900 . ?
C34A H26 0.9500 . ?
C35A C36A 1.3900 . ?
C35A C37A 1.491(3) . ?
C36A H27 0.9500 . ?
C37A C38A 1.3900 . ?
C37A C42A 1.3900 . ?
C38A C39A 1.3900 . ?
C38A H52 0.9500 . ?
C39A C40A 1.3900 . ?
C39A C43A 1.5524 . ?
C40A C41A 1.3900 . ?
C40A H53 0.9500 . ?
C41A C42A 1.3900 . ?
C41A C47A 1.489(2) . ?
C42A H54 0.9500 . ?
C43A C45A 1.5401(13) . ?
C43A C46A 1.5401(13) . ?
C43A C44A 1.5401(16) . ?
C44A H160 0.9800 . ?
C44A H161 0.9800 . ?
C44A H162 0.9800 . ?
C45A H163 0.9800 . ?
C45A H164 0.9800 . ?
C45A H165 0.9800 . ?
C46A H166 0.9800 . ?
C46A H167 0.9800 . ?
C46A H168 0.9800 . ?
C47A C48A 1.3900 . ?
C47A C52A 1.3900 . ?
C48A C49A 1.3900 . ?
C48A H55 0.9500 . ?
C49A C50A 1.3900 . ?
C49A C53A 1.5524 . ?
C50A C51A 1.3900 . ?
C50A H56 0.9500 . ?
C51A C52A 1.3900 . ?
C51A C57A 1.488(3) . ?
C52A H57 0.9500 . ?
C53A C56A 1.5401(13) . ?
C53A C54A 1.5401(18) . ?
C53A C55A 1.5401(13) . ?
C54A H169 0.9800 . ?
C54A H170 0.9800 . ?
C54A H171 0.9800 . ?
C55A H172 0.9800 . ?
C55A H173 0.9800 . ?
C55A H174 0.9800 . ?
C56A H175 0.9800 . ?
C56A H176 0.9800 . ?
C56A H177 0.9800 . ?
C57A C58A 1.3900 . ?
C57A C62A 1.3900 . ?
C58A C59A 1.3900 . ?
C58A H58 0.9500 . ?
C59A C60A 1.3900 . ?
C59A C63A 1.534(2) . ?
C60A C61A 1.3900 . ?
C60A H59 0.9500 . ?
C61A C62A 1.3900 . ?
C61A B1C 1.550(3) . ?
C62A H60 0.9500 . ?
C63A C66A 1.5441(18) . ?
C63A C64A 1.546(2) . ?
C63A C65A 1.5468(17) . ?
C64A H178 0.9800 . ?
C64A H179 0.9800 . ?
C64A H180 0.9800 . ?
C65A H181 0.9800 . ?
C65A H182 0.9800 . ?
C65A H183 0.9800 . ?
C66A H184 0.9800 . ?
C66A H185 0.9800 . ?
C66A H186 0.9800 . ?
C1B C2B 1.3900 . ?
C1B C6B 1.3900 . ?
C2B C3B 1.3900 . ?
C2B H1 0.9500 . ?
C3B C4B 1.3900 . ?
C3B C7B 1.533(3) . ?
C4B C5B 1.3900 . ?
C4B H2 0.9500 . ?
C5B C6B 1.3900 . ?
C5B C11B 1.490(3) . ?
C6B H3 0.9500 . ?
C7B C8B 1.5439(18) . ?
C7B C10B 1.5466(18) . ?
C7B C9B 1.547(2) . ?
C8B H187 0.9800 . ?
C8B H188 0.9800 . ?
C8B H189 0.9800 . ?
C9B H190 0.9800 . ?
C9B H191 0.9800 . ?
C9B H192 0.9800 . ?
C10B H193 0.9800 . ?
C10B H194 0.9800 . ?
C10B H195 0.9800 . ?
C11B C12B 1.3900 . ?
C11B C16B 1.3900 . ?
C12B C13B 1.3900 . ?
C12B H4 0.9500 . ?
C13B C14B 1.3900 . ?
C13B C17B 1.5524 . ?
C14B C15B 1.3900 . ?
C14B H5 0.9500 . ?
C15B C16B 1.3900 . ?
C15B C21B 1.490(3) . ?
C16B H6 0.9500 . ?
C17B C19B 1.5401(12) . ?
C17B C20B 1.5401(13) . ?
C17B C18B 1.5401(17) . ?
C18B H196 0.9800 . ?
C18B H197 0.9800 . ?
C18B H198 0.9800 . ?
C19B H199 0.9800 . ?
C19B H200 0.9800 . ?
C19B H201 0.9800 . ?
C20B H202 0.9800 . ?
C20B H203 0.9800 . ?
C20B H204 0.9800 . ?
C21B C22B 1.3900 . ?
C21B C26B 1.3900 . ?
C22B C23B 1.3900 . ?
C22B H7 0.9500 . ?
C23B C24B 1.3900 . ?
C23B C27B 1.5524 . ?
C24B C25B 1.3900 . ?
C24B H8 0.9500 . ?
C25B C26B 1.3900 . ?
C25B C31B 1.490(3) . ?
C26B H9 0.9500 . ?
C27B C29B 1.5401(12) . ?
C27B C30B 1.5401(15) . ?
C27B C28B 1.5401(18) . ?
C28B H205 0.9800 . ?
C28B H206 0.9800 . ?
C28B H207 0.9800 . ?
C29B H208 0.9800 . ?
C29B H209 0.9800 . ?
C29B H210 0.9800 . ?
C30B H211 0.9800 . ?
C30B H212 0.9800 . ?
C30B H213 0.9800 . ?
C31B C32B 1.3900 . ?
C31B C36B 1.3900 . ?
C32B C33B 1.3900 . ?
C32B H10 0.9500 . ?
C33B C34B 1.3900 . ?
C33B C3D 1.490(3) . ?
C34B C35B 1.3900 . ?
C34B H11 0.9500 . ?
C35B C36B 1.3900 . ?
C35B C37B 1.492(3) . ?
C36B H12 0.9500 . ?
C37B C38B 1.3900 . ?
C37B C42B 1.3900 . ?
C38B C39B 1.3900 . ?
C38B H43 0.9500 . ?
C39B C40B 1.3900 . ?
C39B C43B 1.5523 . ?
C40B C41B 1.3900 . ?
C40B H44 0.9500 . ?
C41B C42B 1.3900 . ?
C41B C47B 1.490(3) . ?
C42B H45 0.9500 . ?
C43B C46B 1.5401(12) . ?
C43B C45B 1.5401(13) . ?
C43B C44B 1.5401(18) . ?
C44B H214 0.9800 . ?
C44B H215 0.9800 . ?
C44B H216 0.9800 . ?
C45B H217 0.9800 . ?
C45B H218 0.9800 . ?
C45B H219 0.9800 . ?
C46B H220 0.9800 . ?
C46B H221 0.9800 . ?
C46B H222 0.9800 . ?
C47B C48B 1.3900 . ?
C47B C52B 1.3900 . ?
C48B C49B 1.3900 . ?
C48B H46 0.9500 . ?
C49B C50B 1.3900 . ?
C49B C53B 1.5524 . ?
C50B C51B 1.3900 . ?
C50B H47 0.9500 . ?
C51B C52B 1.3900 . ?
C51B C57B 1.489(2) . ?
C52B H48 0.9500 . ?
C53B C56B 1.5401(15) . ?
C53B C55B 1.5401(12) . ?
C53B C54B 1.5401(17) . ?
C54B H223 0.9800 . ?
C54B H224 0.9800 . ?
C54B H225 0.9800 . ?
C55B H226 0.9800 . ?
C55B H227 0.9800 . ?
C55B H228 0.9800 . ?
C56B H229 0.9800 . ?
C56B H230 0.9800 . ?
C56B H231 0.9800 . ?
C57B C58B 1.3900 . ?
C57B C62B 1.3900 . ?
C58B C59B 1.3900 . ?
C58B H49 0.9500 . ?
C59B C60B 1.3900 . ?
C59B C63B 1.5524 . ?
C60B C61B 1.3900 . ?
C60B H50 0.9500 . ?
C61B C62B 1.3900 . ?
C61B B2C 1.549(3) . ?
C62B H51 0.9500 . ?
C63B C65B 1.5401(12) . ?
C63B C64B 1.5401(18) . ?
C63B C66B 1.5401(14) . ?
C64B H232 0.9800 . ?
C64B H233 0.9800 . ?
C64B H234 0.9800 . ?
C65B H235 0.9800 . ?
C65B H236 0.9800 . ?
C65B H237 0.9800 . ?
C66B H238 0.9800 . ?
C66B H239 0.9800 . ?
C66B H240 0.9800 . ?
C1C C2C 1.3900 . ?
C1C C6C 1.3900 . ?
C2C C3C 1.3900 . ?
C2C H28 0.9500 . ?
C3C C4C 1.3900 . ?
C3C C7C 1.5524 . ?
C4C C5C 1.3900 . ?
C4C H29 0.9500 . ?
C5C C6C 1.3900 . ?
C5C C11C 1.491(3) . ?
C6C H30 0.9500 . ?
C7C C9C 1.5401(17) . ?
C7C C10C 1.5401(17) . ?
C7C C8C 1.5401(13) . ?
C8C H241 0.9800 . ?
C8C H242 0.9800 . ?
C8C H243 0.9800 . ?
C9C H244 0.9800 . ?
C9C H245 0.9800 . ?
C9C H246 0.9800 . ?
C10C H247 0.9800 . ?
C10C H248 0.9800 . ?
C10C H249 0.9800 . ?
C11C C12C 1.3900 . ?
C11C C16C 1.3900 . ?
C12C C13C 1.3900 . ?
C12C H61 0.9500 . ?
C13C C14C 1.3900 . ?
C13C C17C 1.534(2) . ?
C14C C15C 1.3900 . ?
C14C H62 0.9500 . ?
C15C C16C 1.3900 . ?
C15C C21C 1.490(3) . ?
C16C H63 0.9500 . ?
C17C C18C 1.545(2) . ?
C17C C20C 1.5461(19) . ?
C17C C19C 1.546(2) . ?
C18C H250 0.9800 . ?
C18C H251 0.9800 . ?
C18C H252 0.9800 . ?
C19C H253 0.9800 . ?
C19C H254 0.9800 . ?
C19C H255 0.9800 . ?
C20C H256 0.9800 . ?
C20C H257 0.9800 . ?
C20C H258 0.9800 . ?
C21C C22C 1.3900 . ?
C21C C26C 1.3900 . ?
C22C C23C 1.3900 . ?
C22C H64 0.9500 . ?
C23C C24C 1.3900 . ?
C23C C27C 1.5524 . ?
C24C C25C 1.3900 . ?
C24C H65 0.9500 . ?
C25C C26C 1.3900 . ?
C25C C31C 1.489(3) . ?
C26C H66 0.9500 . ?
C27C C28C 1.5401(13) . ?
C27C C30C 1.5401(16) . ?
C27C C29C 1.5401(13) . ?
C28C H259 0.9800 . ?
C28C H260 0.9800 . ?
C28C H261 0.9800 . ?
C29C H262 0.9800 . ?
C29C H263 0.9800 . ?
C29C H264 0.9800 . ?
C30C H265 0.9800 . ?
C30C H266 0.9800 . ?
C30C H267 0.9800 . ?
C31C C32C 1.3900 . ?
C31C C36C 1.3900 . ?
C32C C33C 1.3900 . ?
C32C H31 0.9500 . ?
C33C C34C 1.3900 . ?
C33C C5D 1.489(3) . ?
C34C C35C 1.3900 . ?
C34C H32 0.9500 . ?
C35C C36C 1.3900 . ?
C35C C37C 1.489(3) . ?
C36C H33 0.9500 . ?
C37C C38C 1.3900 . ?
C37C C42C 1.3900 . ?
C38C C39C 1.3900 . ?
C38C H34 0.9500 . ?
C39C C40C 1.3900 . ?
C39C C43C 1.5524 . ?
C40C C41C 1.3900 . ?
C40C H35 0.9500 . ?
C41C C42C 1.3900 . ?
C41C C47C 1.489(3) . ?
C42C H36 0.9500 . ?
C43C C45C 1.5401(12) . ?
C43C C46C 1.5401(13) . ?
C43C C44C 1.5401(18) . ?
C44C H268 0.9800 . ?
C44C H269 0.9800 . ?
C44C H270 0.9800 . ?
C45C H271 0.9800 . ?
C45C H272 0.9800 . ?
C45C H273 0.9800 . ?
C46C H274 0.9800 . ?
C46C H275 0.9800 . ?
C46C H276 0.9800 . ?
C47C C48C 1.3900 . ?
C47C C52C 1.3900 . ?
C48C C49C 1.3900 . ?
C48C H37 0.9500 . ?
C49C C50C 1.3900 . ?
C49C C53C 1.5524 . ?
C50C C51C 1.3900 . ?
C50C H38 0.9500 . ?
C51C C52C 1.3900 . ?
C51C C57C 1.490(2) . ?
C52C H39 0.9500 . ?
C53C C55C 1.5401(13) . ?
C53C C56C 1.5401(18) . ?
C53C C54C 1.5401(13) . ?
C54C H277 0.9800 . ?
C54C H278 0.9800 . ?
C54C H279 0.9800 . ?
C55C H280 0.9800 . ?
C55C H281 0.9800 . ?
C55C H282 0.9800 . ?
C56C H283 0.9800 . ?
C56C H284 0.9800 . ?
C56C H285 0.9800 . ?
C57C C58C 1.3900 . ?
C57C C62C 1.3900 . ?
C58C C59C 1.3900 . ?
C58C H40 0.9500 . ?
C59C C60C 1.3900 . ?
C59C C63C 1.5524 . ?
C60C C61C 1.3900 . ?
C60C H41 0.9500 . ?
C61C C62C 1.3900 . ?
C61C B3C 1.551(3) . ?
C62C H42 0.9500 . ?
C63C C66C 1.5401(14) . ?
C63C C65C 1.5401(18) . ?
C63C C64C 1.5401(13) . ?
C64C H286 0.9800 . ?
C64C H287 0.9800 . ?
C64C H288 0.9800 . ?
C65C H289 0.9800 . ?
C65C H290 0.9800 . ?
C65C H291 0.9800 . ?
C66C H292 0.9800 . ?
C66C H293 0.9800 . ?
C66C H294 0.9800 . ?
B1C O1C 1.3900 . ?
B1C O3C 1.3900 . ?
O1C B2C 1.3900 . ?
B2C O2C 1.3900 . ?
O2C B3C 1.3900 . ?
B3C O3C 1.3900 . ?
C1D C2D 1.3900 . ?
C1D C6D 1.3900 . ?
C2D C3D 1.3900 . ?
C2D H13 0.9500 . ?
C3D C4D 1.3900 . ?
C4D C5D 1.3900 . ?
C4D H14 0.9500 . ?
C5D C6D 1.3900 . ?
C6D H15 0.9500 . ?
B1E O1E 1.3900 . ?
B1E O3E 1.3900 . ?
B1E C1E 1.551(3) . ?
O1E B2E 1.3900 . ?
B2E O2E 1.3900 . ?
B2E C1F 1.549(2) . ?
O2E B3E 1.3900 . ?
B3E O3E 1.3900 . ?
B3E C1G 1.549(3) . ?
C1E C2E 1.3900 . ?
C1E C6E 1.3900 . ?
C2E C3E 1.3900 . ?
C2E H67 0.9500 . ?
C3E C4E 1.3900 . ?
C3E C7E 1.5524 . ?
C4E C5E 1.3900 . ?
C4E H68 0.9500 . ?
C5E C6E 1.3900 . ?
C5E C11E 1.489(2) . ?
C6E H69 0.9500 . ?
C7E C10E 1.5401(12) . ?
C7E C9E 1.5401(18) . ?
C7E C8E 1.5401(12) . ?
C8E H295 0.9800 . ?
C8E H296 0.9800 . ?
C8E H297 0.9800 . ?
C9E H298 0.9800 . ?
C9E H299 0.9800 . ?
C9E H300 0.9800 . ?
C10E H301 0.9800 . ?
C10E H302 0.9800 . ?
C10E H303 0.9800 . ?
C11E C12E 1.3900 . ?
C11E C16E 1.3900 . ?
C12E C13E 1.3900 . ?
C12E H70 0.9500 . ?
C13E C14E 1.3900 . ?
C13E C17E 1.5524 . ?
C14E C15E 1.3900 . ?
C14E H71 0.9500 . ?
C15E C16E 1.3900 . ?
C15E C21E 1.488(3) . ?
C16E H72 0.9500 . ?
C17E C20E 1.5401(16) . ?
C17E C18E 1.5401(14) . ?
C17E C19E 1.5401(17) . ?
C18E H304 0.9800 . ?
C18E H305 0.9800 . ?
C18E H306 0.9800 . ?
C19E H307 0.9800 . ?
C19E H308 0.9800 . ?
C19E H309 0.9800 . ?
C20E H310 0.9800 . ?
C20E H311 0.9800 . ?
C20E H312 0.9800 . ?
C21E C22E 1.3900 . ?
C21E C26E 1.3900 . ?
C22E C23E 1.3900 . ?
C22E H73 0.9500 . ?
C23E C24E 1.3900 . ?
C23E C27E 1.5524 . ?
C24E C25E 1.3900 . ?
C24E H74 0.9500 . ?
C25E C26E 1.3900 . ?
C25E C31E 1.489(3) . ?
C26E H75 0.9500 . ?
C27E C30E 1.5401(12) . ?
C27E C28E 1.5401(18) . ?
C27E C29E 1.5401(13) . ?
C28E H313 0.9800 . ?
C28E H314 0.9800 . ?
C28E H315 0.9800 . ?
C29E H316 0.9800 . ?
C29E H317 0.9800 . ?
C29E H318 0.9800 . ?
C30E H319 0.9800 . ?
C30E H320 0.9800 . ?
C30E H321 0.9800 . ?
C31E C32E 1.3900 . ?
C31E C36E 1.3900 . ?
C32E C33E 1.3900 . ?
C32E H76 0.9500 . ?
C33E C34E 1.3900 . ?
C33E C1H 1.492(3) . ?
C34E C35E 1.3900 . ?
C34E H77 0.9500 . ?
C35E C36E 1.3900 . ?
C35E C37E 1.489(3) . ?
C36E H78 0.9500 . ?
C37E C38E 1.3900 . ?
C37E C42E 1.3900 . ?
C38E C39E 1.3900 . ?
C38E H79 0.9500 . ?
C39E C40E 1.3900 . ?
C39E C43E 1.5524 . ?
C40E C41E 1.3900 . ?
C40E H80 0.9500 . ?
C41E C42E 1.3900 . ?
C41E C47E 1.488(2) . ?
C42E H81 0.9500 . ?
C43E C44E 1.5401(15) . ?
C43E C46E 1.5401(16) . ?
C43E C45E 1.5401(11) . ?
C44E H322 0.9800 . ?
C44E H323 0.9800 . ?
C44E H324 0.9800 . ?
C45E H325 0.9800 . ?
C45E H326 0.9800 . ?
C45E H327 0.9800 . ?
C46E H328 0.9800 . ?
C46E H329 0.9800 . ?
C46E H330 0.9800 . ?
C47E C48E 1.3900 . ?
C47E C52E 1.3900 . ?
C48E C49E 1.3900 . ?
C48E H82 0.9500 . ?
C49E C50E 1.3900 . ?
C49E C53E 1.5524 . ?
C50E C51E 1.3900 . ?
C50E H83 0.9500 . ?
C51E C52E 1.3900 . ?
C51E C57E 1.481(2) . ?
C52E H84 0.9500 . ?
C53E C55E 1.5401(14) . ?
C53E C56E 1.5401(17) . ?
C53E C54E 1.5401(17) . ?
C54E H331 0.9800 . ?
C54E H332 0.9800 . ?
C54E H333 0.9800 . ?
C55E H334 0.9800 . ?
C55E H335 0.9800 . ?
C55E H336 0.9800 . ?
C56E H337 0.9800 . ?
C56E H338 0.9800 . ?
C56E H339 0.9800 . ?
C57E C58E 1.3900 . ?
C57E C62E 1.3900 . ?
C58E C59E 1.3900 . ?
C58E H85 0.9500 . ?
C59E C60E 1.3900 . ?
C59E C63E 1.5524 . ?
C60E C61E 1.3900 . ?
C60E H86 0.9500 . ?
C61E C62E 1.3900 . ?
C61E B1G 1.561(2) . ?
C62E H87 0.9500 . ?
C63E C64E 1.5401(17) . ?
C63E C66E 1.5401(16) . ?
C63E C65E 1.5401(16) . ?
C64E H340 0.9800 . ?
C64E H341 0.9800 . ?
C64E H342 0.9800 . ?
C65E H343 0.9800 . ?
C65E H344 0.9800 . ?
C65E H345 0.9800 . ?
C66E H346 0.9800 . ?
C66E H347 0.9800 . ?
C66E H348 0.9800 . ?
C1F C2F 1.3900 . ?
C1F C6F 1.3900 . ?
C2F C3F 1.3900 . ?
C2F H88 0.9500 . ?
C3F C4F 1.3900 . ?
C3F C7F 1.5511 . ?
C4F C5F 1.3900 . ?
C4F H89 0.9500 . ?
C5F C6F 1.3900 . ?
C5F C11F 1.488(2) . ?
C6F H90 0.9500 . ?
C7F C10F 1.5404(15) . ?
C7F C9F 1.5404(15) . ?
C7F C8F 1.5404(14) . ?
C8F H349 0.9800 . ?
C8F H350 0.9800 . ?
C8F H351 0.9800 . ?
C9F H352 0.9800 . ?
C9F H353 0.9800 . ?
C9F H354 0.9800 . ?
C10F H355 0.9800 . ?
C10F H356 0.9800 . ?
C10F H357 0.9800 . ?
C11F C12F 1.3900 . ?
C11F C16F 1.3900 . ?
C12F C13F 1.3900 . ?
C12F H91 0.9500 . ?
C13F C14F 1.3900 . ?
C13F C17F 1.5511 . ?
C14F C15F 1.3900 . ?
C14F H92 0.9500 . ?
C15F C16F 1.3900 . ?
C15F C21F 1.489(3) . ?
C16F H93 0.9500 . ?
C17F C20F 1.5404(18) . ?
C17F C19F 1.5404(13) . ?
C17F C18F 1.5404(12) . ?
C18F H358 0.9800 . ?
C18F H359 0.9800 . ?
C18F H360 0.9800 . ?
C19F H361 0.9800 . ?
C19F H362 0.9800 . ?
C19F H363 0.9800 . ?
C20F H364 0.9800 . ?
C20F H365 0.9800 . ?
C20F H366 0.9800 . ?
C21F C22F 1.3900 . ?
C21F C26F 1.3900 . ?
C22F C23F 1.3900 . ?
C22F H94 0.9500 . ?
C23F C24F 1.3900 . ?
C23F C27F 1.5511 . ?
C24F C25F 1.3900 . ?
C24F H95 0.9500 . ?
C25F C26F 1.3900 . ?
C25F C31F 1.492(3) . ?
C26F H96 0.9500 . ?
C27F C28F 1.5404(12) . ?
C27F C30F 1.5404(18) . ?
C27F C29F 1.5404(16) . ?
C28F H367 0.9800 . ?
C28F H368 0.9800 . ?
C28F H369 0.9800 . ?
C29F H370 0.9800 . ?
C29F H371 0.9800 . ?
C29F H372 0.9800 . ?
C30F H373 0.9800 . ?
C30F H374 0.9800 . ?
C30F H375 0.9800 . ?
C31F C32F 1.3900 . ?
C31F C36F 1.3900 . ?
C32F C33F 1.3900 . ?
C32F H97 0.9500 . ?
C33F C34F 1.3900 . ?
C33F C3H 1.489(3) . ?
C34F C35F 1.3900 . ?
C34F H98 0.9500 . ?
C35F C36F 1.3900 . ?
C35F C37F 1.491(2) . ?
C36F H99 0.9500 . ?
C37F C38F 1.3900 . ?
C37F C42F 1.3900 . ?
C38F C39F 1.3900 . ?
C38F H100 0.9500 . ?
C39F C40F 1.3900 . ?
C39F C43F 1.5390 . ?
C40F C41F 1.3900 . ?
C40F H101 0.9500 . ?
C41F C42F 1.3900 . ?
C41F C47F 1.491(2) . ?
C42F H102 0.9500 . ?
C43F C46F 1.5434(18) . ?
C43F C44F 1.5434(17) . ?
C43F C45F 1.5434(15) . ?
C44F H376 0.9800 . ?
C44F H377 0.9800 . ?
C44F H378 0.9800 . ?
C45F H379 0.9800 . ?
C45F H380 0.9800 . ?
C45F H381 0.9800 . ?
C46F H382 0.9800 . ?
C46F H383 0.9800 . ?
C46F H384 0.9800 . ?
C47F C48F 1.3900 . ?
C47F C52F 1.3900 . ?
C48F C49F 1.3900 . ?
C48F H103 0.9500 . ?
C49F C50F 1.3900 . ?
C49F C53F 1.5205(18) . ?
C50F C51F 1.3900 . ?
C50F H104 0.9500 . ?
C51F C52F 1.3900 . ?
C51F C57F 1.4907(18) . ?
C52F H105 0.9500 . ?
C53F C54F 1.5498(19) . ?
C53F C55F 1.550(2) . ?
C53F C56F 1.550(2) . ?
C54F H385 0.9800 . ?
C54F H386 0.9800 . ?
C54F H387 0.9800 . ?
C55F H388 0.9800 . ?
C55F H389 0.9800 . ?
C55F H390 0.9800 . ?
C56F H391 0.9800 . ?
C56F H392 0.9800 . ?
C56F H393 0.9800 . ?
C57F C58F 1.3900 . ?
C57F C62F 1.3900 . ?
C58F C59F 1.3900 . ?
C58F H106 0.9500 . ?
C59F C60F 1.3900 . ?
C59F C63F 1.5511 . ?
C60F C61F 1.3900 . ?
C60F H107 0.9500 . ?
C61F C62F 1.3900 . ?
C61F B2G 1.550(3) . ?
C62F H108 0.9500 . ?
C63F C65F 1.5404(16) . ?
C63F C64F 1.5404(12) . ?
C63F C66F 1.5404(13) . ?
C64F H394 0.9800 . ?
C64F H395 0.9800 . ?
C64F H396 0.9800 . ?
C65F H397 0.9800 . ?
C65F H398 0.9800 . ?
C65F H399 0.9800 . ?
C66F H400 0.9800 . ?
C66F H401 0.9800 . ?
C66F H402 0.9800 . ?
C1G C2G 1.3900 . ?
C1G C6G 1.3900 . ?
C2G C3G 1.3900 . ?
C2G H109 0.9500 . ?
C3G C4G 1.3900 . ?
C3G C7G 1.5524 . ?
C4G C5G 1.3900 . ?
C4G H110 0.9500 . ?
C5G C6G 1.3900 . ?
C5G C11G 1.477(2) . ?
C6G H111 0.9500 . ?
C7G C10G 1.5401(12) . ?
C7G C8G 1.5401(14) . ?
C7G C9G 1.5401(18) . ?
C8G H403 0.9800 . ?
C8G H404 0.9800 . ?
C8G H405 0.9800 . ?
C9G H406 0.9800 . ?
C9G H407 0.9800 . ?
C9G H408 0.9800 . ?
C10G H409 0.9800 . ?
C10G H410 0.9800 . ?
C10G H411 0.9800 . ?
C11G C12G 1.3900 . ?
C11G C16G 1.3900 . ?
C12G C13G 1.3900 . ?
C12G H112 0.9500 . ?
C13G C14G 1.3900 . ?
C13G C17G 1.5524 . ?
C14G C15G 1.3900 . ?
C14G H113 0.9500 . ?
C15G C16G 1.3900 . ?
C15G C21G 1.506(2) . ?
C16G H114 0.9500 . ?
C17G C18G 1.5401(17) . ?
C17G C19G 1.5401(18) . ?
C17G C20G 1.5401(13) . ?
C18G H412 0.9800 . ?
C18G H413 0.9800 . ?
C18G H414 0.9800 . ?
C19G H415 0.9800 . ?
C19G H416 0.9800 . ?
C19G H417 0.9800 . ?
C20G H418 0.9800 . ?
C20G H419 0.9800 . ?
C20G H420 0.9800 . ?
C21G C22G 1.3900 . ?
C21G C26G 1.3900 . ?
C22G C23G 1.3900 . ?
C22G H115 0.9500 . ?
C23G C24G 1.3900 . ?
C23G C27G 1.5524 . ?
C24G C25G 1.3900 . ?
C24G H116 0.9500 . ?
C25G C26G 1.3900 . ?
C25G C31G 1.492(2) . ?
C26G H117 0.9500 . ?
C27G C29G 1.5401(16) . ?
C27G C28G 1.5401(11) . ?
C27G C30G 1.5401(16) . ?
C28G H421 0.9800 . ?
C28G H422 0.9800 . ?
C28G H423 0.9800 . ?
C29G H424 0.9800 . ?
C29G H425 0.9800 . ?
C29G H426 0.9800 . ?
C30G H427 0.9800 . ?
C30G H428 0.9800 . ?
C30G H429 0.9800 . ?
C31G C32G 1.3900 . ?
C31G C36G 1.3900 . ?
C32G C33G 1.3900 . ?
C32G H118 0.9500 . ?
C33G C34G 1.3900 . ?
C33G C5H 1.518(2) . ?
C34G C35G 1.3900 . ?
C34G H119 0.9500 . ?
C35G C36G 1.3900 . ?
C35G C37G 1.487(3) . ?
C36G H120 0.9500 . ?
C37G C38G 1.3900 . ?
C37G C42G 1.3900 . ?
C38G C39G 1.3900 . ?
C38G H121 0.9500 . ?
C39G C40G 1.3900 . ?
C39G C43G 1.5524 . ?
C40G C41G 1.3900 . ?
C40G H122 0.9500 . ?
C41G C42G 1.3900 . ?
C41G C47G 1.491(3) . ?
C42G H123 0.9500 . ?
C43G C44G 1.5401(17) . ?
C43G C46G 1.5401(17) . ?
C43G C45G 1.5401(13) . ?
C44G H430 0.9800 . ?
C44G H431 0.9800 . ?
C44G H432 0.9800 . ?
C45G H433 0.9800 . ?
C45G H434 0.9800 . ?
C45G H435 0.9800 . ?
C46G H436 0.9800 . ?
C46G H437 0.9800 . ?
C46G H438 0.9800 . ?
C47G C48G 1.3900 . ?
C47G C52G 1.3900 . ?
C48G C49G 1.3900 . ?
C48G H124 0.9500 . ?
C49G C50G 1.3900 . ?
C49G C53G 1.532(3) . ?
C50G C51G 1.3900 . ?
C50G H125 0.9500 . ?
C51G C52G 1.3900 . ?
C51G C57G 1.494(3) . ?
C52G H126 0.9500 . ?
C53G C55G 1.5453(18) . ?
C53G C54G 1.5455(19) . ?
C53G C56G 1.545(2) . ?
C54G H439 0.9800 . ?
C54G H440 0.9800 . ?
C54G H441 0.9800 . ?
C55G H442 0.9800 . ?
C55G H443 0.9800 . ?
C55G H444 0.9800 . ?
C56G H445 0.9800 . ?
C56G H446 0.9800 . ?
C56G H447 0.9800 . ?
C57G C58G 1.3900 . ?
C57G C62G 1.3900 . ?
C58G C59G 1.3900 . ?
C58G H127 0.9500 . ?
C59G C60G 1.3900 . ?
C59G C63G 1.5524 . ?
C60G C61G 1.3900 . ?
C60G H128 0.9500 . ?
C61G C62G 1.3900 . ?
C61G B3G 1.552(3) . ?
C62G H129 0.9500 . ?
C63G C64G 1.5401(13) . ?
C63G C66G 1.5401(18) . ?
C63G C65G 1.5401(14) . ?
C64G H448 0.9800 . ?
C64G H449 0.9800 . ?
C64G H450 0.9800 . ?
C65G H451 0.9800 . ?
C65G H452 0.9800 . ?
C65G H453 0.9800 . ?
C66G H454 0.9800 . ?
C66G H455 0.9800 . ?
C66G H456 0.9800 . ?
B1G O1G 1.3900 . ?
B1G O3G 1.3900 . ?
O1G B2G 1.3900 . ?
B2G O2G 1.3900 . ?
O2G B3G 1.3900 . ?
B3G O3G 1.3900 . ?
C1H C2H 1.3900 . ?
C1H C6H 1.3900 . ?
C2H C3H 1.3900 . ?
C2H H130 0.9500 . ?
C3H C4H 1.3900 . ?
C4H C5H 1.3900 . ?
C4H H131 0.9500 . ?
C5H C6H 1.3900 . ?
C6H H132 0.9500 . ?

loop_
_geom_torsion_atom_site_label_1
_geom_torsion_atom_site_label_2
_geom_torsion_atom_site_label_3
_geom_torsion_atom_site_label_4
_geom_torsion
_geom_torsion_site_symmetry_1
_geom_torsion_site_symmetry_2
_geom_torsion_site_symmetry_3
_geom_torsion_site_symmetry_4
_geom_torsion_publ_flag
O3A B1A O1A B2A 0.0 . . . . ?
C1A B1A O1A B2A 179.5(3) . . . . ?
B1A O1A B2A O2A 0.0 . . . . ?
B1A O1A B2A C1B -179.5(3) . . . . ?
O1A B2A O2A B3A 0.0 . . . . ?
C1B B2A O2A B3A 179.5(3) . . . . ?
B2A O2A B3A O3A 0.0 . . . . ?
B2A O2A B3A C1C -179.5(3) . . . . ?
O2A B3A O3A B1A 0.0 . . . . ?
C1C B3A O3A B1A 179.5(3) . . . . ?
O1A B1A O3A B3A 0.0 . . . . ?
C1A B1A O3A B3A -179.5(3) . . . . ?
O1A B1A C1A C2A -150.2(2) . . . . ?
O3A B1A C1A C2A 29.3(3) . . . . ?
O1A B1A C1A C6A 29.2(3) . . . . ?
O3A B1A C1A C6A -151.3(2) . . . . ?
C6A C1A C2A C3A 0.0 . . . . ?
B1A C1A C2A C3A 179.36(18) . . . . ?
C1A C2A C3A C4A 0.0 . . . . ?
C1A C2A C3A C7A -179.4(2) . . . . ?
C2A C3A C4A C5A 0.0 . . . . ?
C7A C3A C4A C5A 179.4(2) . . . . ?
C3A C4A C5A C6A 0.0 . . . . ?
C3A C4A C5A C11A -179.4(2) . . . . ?
C4A C5A C6A C1A 0.0 . . . . ?
C11A C5A C6A C1A 179.4(2) . . . . ?
C2A C1A C6A C5A 0.0 . . . . ?
B1A C1A C6A C5A -179.36(18) . . . . ?
C4A C3A C7A C10A 31.5(2) . . . . ?
C2A C3A C7A C10A -149.05(9) . . . . ?
C4A C3A C7A C9A -88.7(2) . . . . ?
C2A C3A C7A C9A 90.77(13) . . . . ?
C4A C3A C7A C8A 151.6(2) . . . . ?
C2A C3A C7A C8A -29.01(12) . . . . ?
C4A C5A C11A C12A 50.4(3) . . . . ?
C6A C5A C11A C12A -128.93(19) . . . . ?
C4A C5A C11A C16A -130.1(2) . . . . ?
C6A C5A C11A C16A 50.5(3) . . . . ?
C16A C11A C12A C13A 0.0 . . . . ?
C5A C11A C12A C13A 179.4(2) . . . . ?
C11A C12A C13A C14A 0.0 . . . . ?
C11A C12A C13A C17A -179.8(3) . . . . ?
C12A C13A C14A C15A 0.0 . . . . ?
C17A C13A C14A C15A 179.8(3) . . . . ?
C13A C14A C15A C16A 0.0 . . . . ?
C13A C14A C15A C21A -179.7(3) . . . . ?
C14A C15A C16A C11A 0.0 . . . . ?
C21A C15A C16A C11A 179.7(3) . . . . ?
C12A C11A C16A C15A 0.0 . . . . ?
C5A C11A C16A C15A -179.4(2) . . . . ?
C14A C13A C17A C20A 120.7(3) . . . . ?
C12A C13A C17A C20A -59.49(16) . . . . ?
C14A C13A C17A C18A 0.7(3) . . . . ?
C12A C13A C17A C18A -179.50(12) . . . . ?
C14A C13A C17A C19A -119.3(3) . . . . ?
C12A C13A C17A C19A 60.50(15) . . . . ?
C16A C15A C21A C22A 155.95(19) . . . . ?
C14A C15A C21A C22A -24.4(3) . . . . ?
C16A C15A C21A C26A -24.2(3) . . . . ?
C14A C15A C21A C26A 155.4(2) . . . . ?
C26A C21A C22A C23A 0.0 . . . . ?
C15A C21A C22A C23A 179.8(2) . . . . ?
C21A C22A C23A C24A 0.0 . . . . ?
C21A C22A C23A C27A 180.0(2) . . . . ?
C22A C23A C24A C25A 0.0 . . . . ?
C27A C23A C24A C25A -180.0(2) . . . . ?
C23A C24A C25A C26A 0.0 . . . . ?
C23A C24A C25A C31A 179.8(2) . . . . ?
C24A C25A C26A C21A 0.0 . . . . ?
C31A C25A C26A C21A -179.8(2) . . . . ?
C22A C21A C26A C25A 0.0 . . . . ?
C15A C21A C26A C25A -179.8(2) . . . . ?
C24A C23A C27A C28A 78.0(2) . . . . ?
C22A C23A C27A C28A -102.0(2) . . . . ?
C24A C23A C27A C29A -162.0(2) . . . . ?
C22A C23A C27A C29A 18.03(18) . . . . ?
C24A C23A C27A C30A -42.0(2) . . . . ?
C22A C23A C27A C30A 138.03(19) . . . . ?
C26A C25A C31A C32A 49.8(3) . . . . ?
C24A C25A C31A C32A -130.0(3) . . . . ?
C26A C25A C31A C36A -130.1(2) . . . . ?
C24A C25A C31A C36A 50.1(3) . . . . ?
C36A C31A C32A C33A 0.0 . . . . ?
C25A C31A C32A C33A -179.9(3) . . . . ?
C31A C32A C33A C34A 0.0 . . . . ?
C31A C32A C33A C1D -179.7(3) . . . . ?
C32A C33A C34A C35A 0.0 . . . . ?
C1D C33A C34A C35A 179.7(3) . . . . ?
C33A C34A C35A C36A 0.0 . . . . ?
C33A C34A C35A C37A -179.9(3) . . . . ?
C34A C35A C36A C31A 0.0 . . . . ?
C37A C35A C36A C31A 179.9(3) . . . . ?
C32A C31A C36A C35A 0.0 . . . . ?
C25A C31A C36A C35A 179.9(3) . . . . ?
C36A C35A C37A C38A 40.8(3) . . . . ?
C34A C35A C37A C38A -139.3(2) . . . . ?
C36A C35A C37A C42A -138.7(2) . . . . ?
C34A C35A C37A C42A 41.2(3) . . . . ?
C42A C37A C38A C39A 0.0 . . . . ?
C35A C37A C38A C39A -179.49(17) . . . . ?
C37A C38A C39A C40A 0.0 . . . . ?
C37A C38A C39A C43A 179.99(12) . . . . ?
C38A C39A C40A C41A 0.0 . . . . ?
C43A C39A C40A C41A -179.99(12) . . . . ?
C39A C40A C41A C42A 0.0 . . . . ?
C39A C40A C41A C47A 179.9(2) . . . . ?
C40A C41A C42A C37A 0.0 . . . . ?
C47A C41A C42A C37A -179.9(2) . . . . ?
C38A C37A C42A C41A 0.0 . . . . ?
C35A C37A C42A C41A 179.49(17) . . . . ?
C38A C39A C43A C45A -55.43(12) . . . . ?
C40A C39A C43A C45A 124.56(14) . . . . ?
C38A C39A C43A C46A -175.43(11) . . . . ?
C40A C39A C43A C46A 4.56(13) . . . . ?
C38A C39A C43A C44A 64.57(13) . . . . ?
C40A C39A C43A C44A -115.44(15) . . . . ?
C42A C41A C47A C48A 163.51(15) . . . . ?
C40A C41A C47A C48A -16.4(2) . . . . ?
C42A C41A C47A C52A -16.3(2) . . . . ?
C40A C41A C47A C52A 163.76(17) . . . . ?
C52A C47A C48A C49A 0.0 . . . . ?
C41A C47A C48A C49A -179.8(2) . . . . ?
C47A C48A C49A C50A 0.0 . . . . ?
C47A C48A C49A C53A 179.9(2) . . . . ?
C48A C49A C50A C51A 0.0 . . . . ?
C53A C49A C50A C51A -179.9(2) . . . . ?
C49A C50A C51A C52A 0.0 . . . . ?
C49A C50A C51A C57A 179.6(2) . . . . ?
C50A C51A C52A C47A 0.0 . . . . ?
C57A C51A C52A C47A -179.6(2) . . . . ?
C48A C47A C52A C51A 0.0 . . . . ?
C41A C47A C52A C51A 179.8(2) . . . . ?
C48A C49A C53A C56A -93.83(18) . . . . ?
C50A C49A C53A C56A 86.1(2) . . . . ?
C48A C49A C53A C54A 26.17(17) . . . . ?
C50A C49A C53A C54A -153.94(19) . . . . ?
C48A C49A C53A C55A 146.17(17) . . . . ?
C50A C49A C53A C55A -33.94(19) . . . . ?
C52A C51A C57A C58A -129.34(19) . . . . ?
C50A C51A C57A C58A 51.0(2) . . . . ?
C52A C51A C57A C62A 50.4(2) . . . . ?
C50A C51A C57A C62A -129.19(18) . . . . ?
C62A C57A C58A C59A 0.0 . . . . ?
C51A C57A C58A C59A 179.8(2) . . . . ?
C57A C58A C59A C60A 0.0 . . . . ?
C57A C58A C59A C63A 179.3(2) . . . . ?
C58A C59A C60A C61A 0.0 . . . . ?
C63A C59A C60A C61A -179.3(2) . . . . ?
C59A C60A C61A C62A 0.0 . . . . ?
C59A C60A C61A B1C 179.4(2) . . . . ?
C60A C61A C62A C57A 0.0 . . . . ?
B1C C61A C62A C57A -179.4(2) . . . . ?
C58A C57A C62A C61A 0.0 . . . . ?
C51A C57A C62A C61A -179.8(2) . . . . ?
C60A C59A C63A C66A -96.26(12) . . . . ?
C58A C59A C63A C66A 84.4(2) . . . . ?
C60A C59A C63A C64A 23.85(12) . . . . ?
C58A C59A C63A C64A -155.5(2) . . . . ?
C60A C59A C63A C65A 143.68(10) . . . . ?
C58A C59A C63A C65A -35.6(2) . . . . ?
O2A B2A C1B C2B -149.0(2) . . . . ?
O1A B2A C1B C2B 30.5(3) . . . . ?
O2A B2A C1B C6B 30.6(3) . . . . ?
O1A B2A C1B C6B -149.9(2) . . . . ?
C6B C1B C2B C3B 0.0 . . . . ?
B2A C1B C2B C3B 179.6(2) . . . . ?
C1B C2B C3B C4B 0.0 . . . . ?
C1B C2B C3B C7B -179.7(2) . . . . ?
C2B C3B C4B C5B 0.0 . . . . ?
C7B C3B C4B C5B 179.7(2) . . . . ?
C3B C4B C5B C6B 0.0 . . . . ?
C3B C4B C5B C11B -179.5(2) . . . . ?
C4B C5B C6B C1B 0.0 . . . . ?
C11B C5B C6B C1B 179.5(2) . . . . ?
C2B C1B C6B C5B 0.0 . . . . ?
B2A C1B C6B C5B -179.6(2) . . . . ?
C4B C3B C7B C8B -177.59(8) . . . . ?
C2B C3B C7B C8B 2.1(2) . . . . ?
C4B C3B C7B C10B 62.28(12) . . . . ?
C2B C3B C7B C10B -118.0(2) . . . . ?
C4B C3B C7B C9B -57.49(13) . . . . ?
C2B C3B C7B C9B 122.2(2) . . . . ?
C6B C5B C11B C12B -136.04(17) . . . . ?
C4B C5B C11B C12B 43.5(2) . . . . ?
C6B C5B C11B C16B 43.7(2) . . . . ?
C4B C5B C11B C16B -136.8(2) . . . . ?
C16B C11B C12B C13B 0.0 . . . . ?
C5B C11B C12B C13B 179.7(2) . . . . ?
C11B C12B C13B C14B 0.0 . . . . ?
C11B C12B C13B C17B -179.79(17) . . . . ?
C12B C13B C14B C15B 0.0 . . . . ?
C17B C13B C14B C15B 179.79(17) . . . . ?
C13B C14B C15B C16B 0.0 . . . . ?
C13B C14B C15B C21B -179.6(3) . . . . ?
C14B C15B C16B C11B 0.0 . . . . ?
C21B C15B C16B C11B 179.6(3) . . . . ?
C12B C11B C16B C15B 0.0 . . . . ?
C5B C11B C16B C15B -179.7(2) . . . . ?
C14B C13B C17B C19B 62.37(19) . . . . ?
C12B C13B C17B C19B -117.8(2) . . . . ?
C14B C13B C17B C20B -57.63(19) . . . . ?
C12B C13B C17B C20B 122.2(2) . . . . ?
C14B C13B C17B C18B -177.63(18) . . . . ?
C12B C13B C17B C18B 2.16(18) . . . . ?
C16B C15B C21B C22B 160.92(17) . . . . ?
C14B C15B C21B C22B -19.5(3) . . . . ?
C16B C15B C21B C26B -19.8(3) . . . . ?
C14B C15B C21B C26B 159.7(2) . . . . ?
C26B C21B C22B C23B 0.0 . . . . ?
C15B C21B C22B C23B 179.3(2) . . . . ?
C21B C22B C23B C24B 0.0 . . . . ?
C21B C22B C23B C27B -179.89(19) . . . . ?
C22B C23B C24B C25B 0.0 . . . . ?
C27B C23B C24B C25B 179.89(19) . . . . ?
C23B C24B C25B C26B 0.0 . . . . ?
C23B C24B C25B C31B -179.4(2) . . . . ?
C24B C25B C26B C21B 0.0 . . . . ?
C31B C25B C26B C21B 179.4(2) . . . . ?
C22B C21B C26B C25B 0.0 . . . . ?
C15B C21B C26B C25B -179.3(2) . . . . ?
C22B C23B C27B C29B 92.13(18) . . . . ?
C24B C23B C27B C29B -87.8(2) . . . . ?
C22B C23B C27B C30B -27.87(16) . . . . ?
C24B C23B C27B C30B 152.25(19) . . . . ?
C22B C23B C27B C28B -147.87(16) . . . . ?
C24B C23B C27B C28B 32.25(19) . . . . ?
C24B C25B C31B C32B -127.5(3) . . . . ?
C26B C25B C31B C32B 53.1(3) . . . . ?
C24B C25B C31B C36B 52.8(3) . . . . ?
C26B C25B C31B C36B -126.6(2) . . . . ?
C36B C31B C32B C33B 0.0 . . . . ?
C25B C31B C32B C33B -179.7(2) . . . . ?
C31B C32B C33B C34B 0.0 . . . . ?
C31B C32B C33B C3D 179.4(3) . . . . ?
C32B C33B C34B C35B 0.0 . . . . ?
C3D C33B C34B C35B -179.4(3) . . . . ?
C33B C34B C35B C36B 0.0 . . . . ?
C33B C34B C35B C37B 179.7(2) . . . . ?
C34B C35B C36B C31B 0.0 . . . . ?
C37B C35B C36B C31B -179.7(2) . . . . ?
C32B C31B C36B C35B 0.0 . . . . ?
C25B C31B C36B C35B 179.7(2) . . . . ?
C36B C35B C37B C38B 50.9(3) . . . . ?
C34B C35B C37B C38B -128.8(3) . . . . ?
C36B C35B C37B C42B -129.7(3) . . . . ?
C34B C35B C37B C42B 50.7(3) . . . . ?
C42B C37B C38B C39B 0.0 . . . . ?
C35B C37B C38B C39B 179.42(18) . . . . ?
C37B C38B C39B C40B 0.0 . . . . ?
C37B C38B C39B C43B -179.9(2) . . . . ?
C38B C39B C40B C41B 0.0 . . . . ?
C43B C39B C40B C41B 179.9(2) . . . . ?
C39B C40B C41B C42B 0.0 . . . . ?
C39B C40B C41B C47B -179.8(3) . . . . ?
C40B C41B C42B C37B 0.0 . . . . ?
C47B C41B C42B C37B 179.8(3) . . . . ?
C38B C37B C42B C41B 0.0 . . . . ?
C35B C37B C42B C41B -179.42(18) . . . . ?
C38B C39B C43B C46B 110.39(18) . . . . ?
C40B C39B C43B C46B -69.5(2) . . . . ?
C38B C39B C43B C45B -129.61(18) . . . . ?
C40B C39B C43B C45B 50.5(2) . . . . ?
C38B C39B C43B C44B -9.61(17) . . . . ?
C40B C39B C43B C44B 170.50(19) . . . . ?
C42B C41B C47B C48B 160.21(18) . . . . ?
C40B C41B C47B C48B -20.0(3) . . . . ?
C42B C41B C47B C52B -19.7(3) . . . . ?
C40B C41B C47B C52B 160.1(2) . . . . ?
C52B C47B C48B C49B 0.0 . . . . ?
C41B C47B C48B C49B -179.9(2) . . . . ?
C47B C48B C49B C50B 0.0 . . . . ?
C47B C48B C49B C53B 179.88(19) . . . . ?
C48B C49B C50B C51B 0.0 . . . . ?
C53B C49B C50B C51B -179.88(19) . . . . ?
C49B C50B C51B C52B 0.0 . . . . ?
C49B C50B C51B C57B 179.6(2) . . . . ?
C50B C51B C52B C47B 0.0 . . . . ?
C57B C51B C52B C47B -179.6(2) . . . . ?
C48B C47B C52B C51B 0.0 . . . . ?
C41B C47B C52B C51B 179.9(2) . . . . ?
C50B C49B C53B C56B 126.01(19) . . . . ?
C48B C49B C53B C56B -53.87(18) . . . . ?
C50B C49B C53B C55B -113.99(19) . . . . ?
C48B C49B C53B C55B 66.13(19) . . . . ?
C50B C49B C53B C54B 6.01(18) . . . . ?
C48B C49B C53B C54B -173.87(17) . . . . ?
C50B C51B C57B C58B 44.5(2) . . . . ?
C52B C51B C57B C58B -135.85(18) . . . . ?
C50B C51B C57B C62B -135.7(2) . . . . ?
C52B C51B C57B C62B 44.0(2) . . . . ?
C62B C57B C58B C59B 0.0 . . . . ?
C51B C57B C58B C59B 179.81(19) . . . . ?
C57B C58B C59B C60B 0.0 . . . . ?
C57B C58B C59B C63B -176.93(7) . . . . ?
C58B C59B C60B C61B 0.0 . . . . ?
C63B C59B C60B C61B 176.92(7) . . . . ?
C59B C60B C61B C62B 0.0 . . . . ?
C59B C60B C61B B2C -179.9(2) . . . . ?
C60B C61B C62B C57B 0.0 . . . . ?
B2C C61B C62B C57B 179.9(2) . . . . ?
C58B C57B C62B C61B 0.0 . . . . ?
C51B C57B C62B C61B -179.81(19) . . . . ?
C58B C59B C63B C65B -153.85(14) . . . . ?
C60B C59B C63B C65B 29.23(17) . . . . ?
C58B C59B C63B C64B -33.85(15) . . . . ?
C60B C59B C63B C64B 149.23(17) . . . . ?
C58B C59B C63B C66B 86.15(16) . . . . ?
C60B C59B C63B C66B -90.77(18) . . . . ?
O2A B3A C1C C2C 25.9(3) . . . . ?
O3A B3A C1C C2C -153.6(2) . . . . ?
O2A B3A C1C C6C -154.12(18) . . . . ?
O3A B3A C1C C6C 26.4(3) . . . . ?
C6C C1C C2C C3C 0.0 . . . . ?
B3A C1C C2C C3C 179.98(19) . . . . ?
C1C C2C C3C C4C 0.0 . . . . ?
C1C C2C C3C C7C 179.4(2) . . . . ?
C2C C3C C4C C5C 0.0 . . . . ?
C7C C3C C4C C5C -179.4(2) . . . . ?
C3C C4C C5C C6C 0.0 . . . . ?
C3C C4C C5C C11C -178.99(17) . . . . ?
C4C C5C C6C C1C 0.0 . . . . ?
C11C C5C C6C C1C 178.99(17) . . . . ?
C2C C1C C6C C5C 0.0 . . . . ?
B3A C1C C6C C5C -179.98(19) . . . . ?
C2C C3C C7C C9C 97.28(16) . . . . ?
C4C C3C C7C C9C -83.35(9) . . . . ?
C2C C3C C7C C10C -142.72(16) . . . . ?
C4C C3C C7C C10C 36.65(8) . . . . ?
C2C C3C C7C C8C -22.72(15) . . . . ?
C4C C3C C7C C8C 156.65(6) . . . . ?
C4C C5C C11C C12C 47.4(2) . . . . ?
C6C C5C C11C C12C -131.60(18) . . . . ?
C4C C5C C11C C16C -132.61(16) . . . . ?
C6C C5C C11C C16C 48.4(2) . . . . ?
C16C C11C C12C C13C 0.0 . . . . ?
C5C C11C C12C C13C 180.0(2) . . . . ?
C11C C12C C13C C14C 0.0 . . . . ?
C11C C12C C13C C17C 180.0(3) . . . . ?
C12C C13C C14C C15C 0.0 . . . . ?
C17C C13C C14C C15C 180.0(3) . . . . ?
C13C C14C C15C C16C 0.0 . . . . ?
C13C C14C C15C C21C 179.8(2) . . . . ?
C14C C15C C16C C11C 0.0 . . . . ?
C21C C15C C16C C11C -179.8(2) . . . . ?
C12C C11C C16C C15C 0.0 . . . . ?
C5C C11C C16C C15C 180.0(2) . . . . ?
C14C C13C C17C C18C 176.19(11) . . . . ?
C12C C13C C17C C18C -3.8(3) . . . . ?
C14C C13C C17C C20C -63.78(14) . . . . ?
C12C C13C C17C C20C 116.2(3) . . . . ?
C14C C13C C17C C19C 56.17(15) . . . . ?
C12C C13C C17C C19C -123.8(3) . . . . ?
C14C C15C C21C C22C -19.2(2) . . . . ?
C16C C15C C21C C22C 160.64(18) . . . . ?
C14C C15C C21C C26C 160.61(19) . . . . ?
C16C C15C C21C C26C -19.6(3) . . . . ?
C26C C21C C22C C23C 0.0 . . . . ?
C15C C21C C22C C23C 179.8(2) . . . . ?
C21C C22C C23C C24C 0.0 . . . . ?
C21C C22C C23C C27C 179.92(17) . . . . ?
C22C C23C C24C C25C 0.0 . . . . ?
C27C C23C C24C C25C -179.92(17) . . . . ?
C23C C24C C25C C26C 0.0 . . . . ?
C23C C24C C25C C31C -179.9(2) . . . . ?
C24C C25C C26C C21C 0.0 . . . . ?
C31C C25C C26C C21C 179.9(2) . . . . ?
C22C C21C C26C C25C 0.0 . . . . ?
C15C C21C C26C C25C -179.8(2) . . . . ?
C22C C23C C27C C28C 70.69(17) . . . . ?
C24C C23C C27C C28C -109.39(19) . . . . ?
C22C C23C C27C C30C -169.31(15) . . . . ?
C24C C23C C27C C30C 10.61(17) . . . . ?
C22C C23C C27C C29C -49.31(16) . . . . ?
C24C C23C C27C C29C 130.61(18) . . . . ?
C24C C25C C31C C32C -133.8(3) . . . . ?
C26C C25C C31C C32C 46.3(3) . . . . ?
C24C C25C C31C C36C 45.7(3) . . . . ?
C26C C25C C31C C36C -134.2(2) . . . . ?
C36C C31C C32C C33C 0.0 . . . . ?
C25C C31C C32C C33C 179.5(3) . . . . ?
C31C C32C C33C C34C 0.0 . . . . ?
C31C C32C C33C C5D -179.7(3) . . . . ?
C32C C33C C34C C35C 0.0 . . . . ?
C5D C33C C34C C35C 179.7(3) . . . . ?
C33C C34C C35C C36C 0.0 . . . . ?
C33C C34C C35C C37C -179.2(3) . . . . ?
C34C C35C C36C C31C 0.0 . . . . ?
C37C C35C C36C C31C 179.2(3) . . . . ?
C32C C31C C36C C35C 0.0 . . . . ?
C25C C31C C36C C35C -179.5(3) . . . . ?
C36C C35C C37C C38C 50.3(3) . . . . ?
C34C C35C C37C C38C -130.4(3) . . . . ?
C36C C35C C37C C42C -129.7(2) . . . . ?
C34C C35C C37C C42C 49.5(3) . . . . ?
C42C C37C C38C C39C 0.0 . . . . ?
C35C C37C C38C C39C 179.93(19) . . . . ?
C37C C38C C39C C40C 0.0 . . . . ?
C37C C38C C39C C43C -179.9(2) . . . . ?
C38C C39C C40C C41C 0.0 . . . . ?
C43C C39C C40C C41C 179.9(2) . . . . ?
C39C C40C C41C C42C 0.0 . . . . ?
C39C C40C C41C C47C -179.7(3) . . . . ?
C40C C41C C42C C37C 0.0 . . . . ?
C47C C41C C42C C37C 179.7(3) . . . . ?
C38C C37C C42C C41C 0.0 . . . . ?
C35C C37C C42C C41C -179.93(19) . . . . ?
C40C C39C C43C C45C -1.23(17) . . . . ?
C38C C39C C43C C45C 178.68(18) . . . . ?
C40C C39C C43C C46C 118.77(18) . . . . ?
C38C C39C C43C C46C -61.32(19) . . . . ?
C40C C39C C43C C44C -121.23(18) . . . . ?
C38C C39C C43C C44C 58.7(2) . . . . ?
C42C C41C C47C C48C 161.02(17) . . . . ?
C40C C41C C47C C48C -19.3(3) . . . . ?
C42C C41C C47C C52C -18.9(3) . . . . ?
C40C C41C C47C C52C 160.82(16) . . . . ?
C52C C47C C48C C49C 0.0 . . . . ?
C41C C47C C48C C49C -179.9(2) . . . . ?
C47C C48C C49C C50C 0.0 . . . . ?
C47C C48C C49C C53C -179.96(18) . . . . ?
C48C C49C C50C C51C 0.0 . . . . ?
C53C C49C C50C C51C 179.96(18) . . . . ?
C49C C50C C51C C52C 0.0 . . . . ?
C49C C50C C51C C57C -179.86(19) . . . . ?
C50C C51C C52C C47C 0.0 . . . . ?
C57C C51C C52C C47C 179.86(19) . . . . ?
C48C C47C C52C C51C 0.0 . . . . ?
C41C C47C C52C C51C 179.9(2) . . . . ?
C50C C49C C53C C55C -56.74(14) . . . . ?
C48C C49C C53C C55C 123.22(17) . . . . ?
C50C C49C C53C C56C 63.26(15) . . . . ?
C48C C49C C53C C56C -116.78(18) . . . . ?
C50C C49C C53C C54C -176.74(13) . . . . ?
C48C C49C C53C C54C 3.22(17) . . . . ?
C52C C51C C57C C58C -131.64(17) . . . . ?
C50C C51C C57C C58C 48.2(2) . . . . ?
C52C C51C C57C C62C 47.7(2) . . . . ?
C50C C51C C57C C62C -132.48(17) . . . . ?
C62C C57C C58C C59C 0.0 . . . . ?
C51C C57C C58C C59C 179.30(17) . . . . ?
C57C C58C C59C C60C 0.0 . . . . ?
C57C C58C C59C C63C -179.9(2) . . . . ?
C58C C59C C60C C61C 0.0 . . . . ?
C63C C59C C60C C61C 179.9(2) . . . . ?
C59C C60C C61C C62C 0.0 . . . . ?
C59C C60C C61C B3C -179.2(2) . . . . ?
C60C C61C C62C C57C 0.0 . . . . ?
B3C C61C C62C C57C 179.2(2) . . . . ?
C58C C57C C62C C61C 0.0 . . . . ?
C51C C57C C62C C61C -179.30(17) . . . . ?
C60C C59C C63C C66C 148.56(14) . . . . ?
C58C C59C C63C C66C -31.57(18) . . . . ?
C60C C59C C63C C65C -91.44(16) . . . . ?
C58C C59C C63C C65C 88.43(19) . . . . ?
C60C C59C C63C C64C 28.56(14) . . . . ?
C58C C59C C63C C64C -151.57(17) . . . . ?
C62A C61A B1C O1C -158.1(2) . . . . ?
C60A C61A B1C O1C 22.5(3) . . . . ?
C62A C61A B1C O3C 21.6(3) . . . . ?
C60A C61A B1C O3C -157.7(2) . . . . ?
O3C B1C O1C B2C 0.0 . . . . ?
C61A B1C O1C B2C 179.8(3) . . . . ?
B1C O1C B2C O2C 0.0 . . . . ?
B1C O1C B2C C61B -179.5(3) . . . . ?
C60B C61B B2C O2C 26.9(3) . . . . ?
C62B C61B B2C O2C -153.0(2) . . . . ?
C60B C61B B2C O1C -153.6(2) . . . . ?
C62B C61B B2C O1C 26.6(3) . . . . ?
O1C B2C O2C B3C 0.0 . . . . ?
C61B B2C O2C B3C 179.5(3) . . . . ?
B2C O2C B3C O3C 0.0 . . . . ?
B2C O2C B3C C61C -179.5(3) . . . . ?
C60C C61C B3C O3C 28.1(3) . . . . ?
C62C C61C B3C O3C -151.1(2) . . . . ?
C60C C61C B3C O2C -152.4(2) . . . . ?
C62C C61C B3C O2C 28.4(3) . . . . ?
O2C B3C O3C B1C 0.0 . . . . ?
C61C B3C O3C B1C 179.5(3) . . . . ?
O1C B1C O3C B3C 0.0 . . . . ?
C61A B1C O3C B3C -179.8(3) . . . . ?
C34A C33A C1D C2D 28.7(3) . . . . ?
C32A C33A C1D C2D -151.6(3) . . . . ?
C34A C33A C1D C6D -151.7(3) . . . . ?
C32A C33A C1D C6D 27.9(3) . . . . ?
C6D C1D C2D C3D 0.0 . . . . ?
C33A C1D C2D C3D 179.5(3) . . . . ?
C1D C2D C3D C4D 0.0 . . . . ?
C1D C2D C3D C33B -179.8(3) . . . . ?
C34B C33B C3D C2D -157.7(3) . . . . ?
C32B C33B C3D C2D 22.9(3) . . . . ?
C34B C33B C3D C4D 22.5(3) . . . . ?
C32B C33B C3D C4D -156.9(3) . . . . ?
C2D C3D C4D C5D 0.0 . . . . ?
C33B C3D C4D C5D 179.8(3) . . . . ?
C3D C4D C5D C6D 0.0 . . . . ?
C3D C4D C5D C33C 179.9(3) . . . . ?
C32C C33C C5D C4D 26.0(3) . . . . ?
C34C C33C C5D C4D -153.7(3) . . . . ?
C32C C33C C5D C6D -154.1(3) . . . . ?
C34C C33C C5D C6D 26.2(3) . . . . ?
C4D C5D C6D C1D 0.0 . . . . ?
C33C C5D C6D C1D -179.9(3) . . . . ?
C2D C1D C6D C5D 0.0 . . . . ?
C33A C1D C6D C5D -179.5(3) . . . . ?
O3E B1E O1E B2E 0.0 . . . . ?
C1E B1E O1E B2E -178.9(3) . . . . ?
B1E O1E B2E O2E 0.0 . . . . ?
B1E O1E B2E C1F 178.7(3) . . . . ?
O1E B2E O2E B3E 0.0 . . . . ?
C1F B2E O2E B3E -178.7(3) . . . . ?
B2E O2E B3E O3E 0.0 . . . . ?
B2E O2E B3E C1G 178.9(3) . . . . ?
O2E B3E O3E B1E 0.0 . . . . ?
C1G B3E O3E B1E -178.9(3) . . . . ?
O1E B1E O3E B3E 0.0 . . . . ?
C1E B1E O3E B3E 178.9(3) . . . . ?
O1E B1E C1E C2E -157.15(19) . . . . ?
O3E B1E C1E C2E 24.0(3) . . . . ?
O1E B1E C1E C6E 24.1(3) . . . . ?
O3E B1E C1E C6E -154.7(2) . . . . ?
C6E C1E C2E C3E 0.0 . . . . ?
B1E C1E C2E C3E -178.74(18) . . . . ?
C1E C2E C3E C4E 0.0 . . . . ?
C1E C2E C3E C7E 179.71(19) . . . . ?
C2E C3E C4E C5E 0.0 . . . . ?
C7E C3E C4E C5E -179.71(18) . . . . ?
C3E C4E C5E C6E 0.0 . . . . ?
C3E C4E C5E C11E 179.1(2) . . . . ?
C4E C5E C6E C1E 0.0 . . . . ?
C11E C5E C6E C1E -179.1(2) . . . . ?
C2E C1E C6E C5E 0.0 . . . . ?
B1E C1E C6E C5E 178.74(18) . . . . ?
C2E C3E C7E C10E 23.95(10) . . . . ?
C4E C3E C7E C10E -156.34(17) . . . . ?
C2E C3E C7E C9E -96.05(12) . . . . ?
C4E C3E C7E C9E 83.66(19) . . . . ?
C2E C3E C7E C8E 143.95(10) . . . . ?
C4E C3E C7E C8E -36.34(18) . . . . ?
C6E C5E C11E C12E -131.52(16) . . . . ?
C4E C5E C11E C12E 49.4(2) . . . . ?
C6E C5E C11E C16E 48.7(2) . . . . ?
C4E C5E C11E C16E -130.35(19) . . . . ?
C16E C11E C12E C13E 0.0 . . . . ?
C5E C11E C12E C13E -179.74(18) . . . . ?
C11E C12E C13E C14E 0.0 . . . . ?
C11E C12E C13E C17E 180.0(2) . . . . ?
C12E C13E C14E C15E 0.0 . . . . ?
C17E C13E C14E C15E -180.0(2) . . . . ?
C13E C14E C15E C16E 0.0 . . . . ?
C13E C14E C15E C21E -179.9(3) . . . . ?
C14E C15E C16E C11E 0.0 . . . . ?
C21E C15E C16E C11E 179.9(3) . . . . ?
C12E C11E C16E C15E 0.0 . . . . ?
C5E C11E C16E C15E 179.74(18) . . . . ?
C14E C13E C17E C20E 49.41(18) . . . . ?
C12E C13E C17E C20E -130.5(2) . . . . ?
C14E C13E C17E C18E 169.41(17) . . . . ?
C12E C13E C17E C18E -10.5(2) . . . . ?
C14E C13E C17E C19E -70.59(19) . . . . ?
C12E C13E C17E C19E 109.5(2) . . . . ?
C14E C15E C21E C22E -16.3(3) . . . . ?
C16E C15E C21E C22E 163.77(17) . . . . ?
C14E C15E C21E C26E 163.88(19) . . . . ?
C16E C15E C21E C26E -16.1(3) . . . . ?
C26E C21E C22E C23E 0.0 . . . . ?
C15E C21E C22E C23E -179.8(2) . . . . ?
C21E C22E C23E C24E 0.0 . . . . ?
C21E C22E C23E C27E 180.0(2) . . . . ?
C22E C23E C24E C25E 0.0 . . . . ?
C27E C23E C24E C25E 180.0(2) . . . . ?
C23E C24E C25E C26E 0.0 . . . . ?
C23E C24E C25E C31E -179.9(2) . . . . ?
C24E C25E C26E C21E 0.0 . . . . ?
C31E C25E C26E C21E 179.9(2) . . . . ?
C22E C21E C26E C25E 0.0 . . . . ?
C15E C21E C26E C25E 179.8(2) . . . . ?
C22E C23E C27E C30E 125.44(18) . . . . ?
C24E C23E C27E C30E -54.6(2) . . . . ?
C22E C23E C27E C28E -114.56(18) . . . . ?
C24E C23E C27E C28E 65.4(2) . . . . ?
C22E C23E C27E C29E 5.44(17) . . . . ?
C24E C23E C27E C29E -174.56(19) . . . . ?
C26E C25E C31E C32E 46.5(3) . . . . ?
C24E C25E C31E C32E -133.6(2) . . . . ?
C26E C25E C31E C36E -133.3(2) . . . . ?
C24E C25E C31E C36E 46.6(3) . . . . ?
C36E C31E C32E C33E 0.0 . . . . ?
C25E C31E C32E C33E -179.8(3) . . . . ?
C31E C32E C33E C34E 0.0 . . . . ?
C31E C32E C33E C1H -179.6(3) . . . . ?
C32E C33E C34E C35E 0.0 . . . . ?
C1H C33E C34E C35E 179.6(3) . . . . ?
C33E C34E C35E C36E 0.0 . . . . ?
C33E C34E C35E C37E -180.0(2) . . . . ?
C34E C35E C36E C31E 0.0 . . . . ?
C37E C35E C36E C31E 180.0(2) . . . . ?
C32E C31E C36E C35E 0.0 . . . . ?
C25E C31E C36E C35E 179.8(3) . . . . ?
C36E C35E C37E C38E 51.4(3) . . . . ?
C34E C35E C37E C38E -128.6(2) . . . . ?
C36E C35E C37E C42E -128.2(2) . . . . ?
C34E C35E C37E C42E 51.8(3) . . . . ?
C42E C37E C38E C39E 0.0 . . . . ?
C35E C37E C38E C39E -179.60(19) . . . . ?
C37E C38E C39E C40E 0.0 . . . . ?
C37E C38E C39E C43E -179.86(16) . . . . ?
C38E C39E C40E C41E 0.0 . . . . ?
C43E C39E C40E C41E 179.86(16) . . . . ?
C39E C40E C41E C42E 0.0 . . . . ?
C39E C40E C41E C47E -179.2(2) . . . . ?
C40E C41E C42E C37E 0.0 . . . . ?
C47E C41E C42E C37E 179.2(2) . . . . ?
C38E C37E C42E C41E 0.0 . . . . ?
C35E C37E C42E C41E 179.60(19) . . . . ?
C38E C39E C43E C44E -7.39(15) . . . . ?
C40E C39E C43E C44E 172.75(11) . . . . ?
C38E C39E C43E C46E 112.61(16) . . . . ?
C40E C39E C43E C46E -67.25(12) . . . . ?
C38E C39E C43E C45E -127.39(16) . . . . ?
C40E C39E C43E C45E 52.75(13) . . . . ?
C40E C41E C47E C48E -27.6(2) . . . . ?
C42E C41E C47E C48E 153.27(14) . . . . ?
C40E C41E C47E C52E 150.99(11) . . . . ?
C42E C41E C47E C52E -28.2(2) . . . . ?
C52E C47E C48E C49E 0.0 . . . . ?
C41E C47E C48E C49E 178.55(16) . . . . ?
C47E C48E C49E C50E 0.0 . . . . ?
C47E C48E C49E C53E 179.83(17) . . . . ?
C48E C49E C50E C51E 0.0 . . . . ?
C53E C49E C50E C51E -179.83(17) . . . . ?
C49E C50E C51E C52E 0.0 . . . . ?
C49E C50E C51E C57E 178.70(7) . . . . ?
C50E C51E C52E C47E 0.0 . . . . ?
C57E C51E C52E C47E -178.70(7) . . . . ?
C48E C47E C52E C51E 0.0 . . . . ?
C41E C47E C52E C51E -178.55(16) . . . . ?
C48E C49E C53E C55E 120.37(14) . . . . ?
C50E C49E C53E C55E -59.80(16) . . . . ?
C48E C49E C53E C56E -119.62(15) . . . . ?
C50E C49E C53E C56E 60.20(16) . . . . ?
C48E C49E C53E C54E 0.38(13) . . . . ?
C50E C49E C53E C54E -179.80(14) . . . . ?
C50E C51E C57E C58E 53.04(15) . . . . ?
C52E C51E C57E C58E -128.26(10) . . . . ?
C50E C51E C57E C62E -127.46(13) . . . . ?
C52E C51E C57E C62E 51.25(12) . . . . ?
C62E C57E C58E C59E 0.0 . . . . ?
C51E C57E C58E C59E 179.51(11) . . . . ?
C57E C58E C59E C60E 0.0 . . . . ?
C57E C58E C59E C63E 177.19(9) . . . . ?
C58E C59E C60E C61E 0.0 . . . . ?
C63E C59E C60E C61E -177.23(9) . . . . ?
C59E C60E C61E C62E 0.0 . . . . ?
C59E C60E C61E B1G 177.0(2) . . . . ?
C60E C61E C62E C57E 0.0 . . . . ?
B1G C61E C62E C57E -177.0(2) . . . . ?
C58E C57E C62E C61E 0.0 . . . . ?
C51E C57E C62E C61E -179.50(12) . . . . ?
C58E C59E C63E C64E 42.13(8) . . . . ?
C60E C59E C63E C64E -140.66(14) . . . . ?
C58E C59E C63E C66E -77.88(10) . . . . ?
C60E C59E C63E C66E 99.34(15) . . . . ?
C58E C59E C63E C65E 162.13(7) . . . . ?
C60E C59E C63E C65E -20.66(14) . . . . ?
O2E B2E C1F C2F -155.28(19) . . . . ?
O1E B2E C1F C2F 26.0(3) . . . . ?
O2E B2E C1F C6F 25.3(3) . . . . ?
O1E B2E C1F C6F -153.4(2) . . . . ?
C6F C1F C2F C3F 0.0 . . . . ?
B2E C1F C2F C3F -179.4(2) . . . . ?
C1F C2F C3F C4F 0.0 . . . . ?
C1F C2F C3F C7F 179.65(18) . . . . ?
C2F C3F C4F C5F 0.0 . . . . ?
C7F C3F C4F C5F -179.65(18) . . . . ?
C3F C4F C5F C6F 0.0 . . . . ?
C3F C4F C5F C11F 179.4(2) . . . . ?
C4F C5F C6F C1F 0.0 . . . . ?
C11F C5F C6F C1F -179.4(2) . . . . ?
C2F C1F C6F C5F 0.0 . . . . ?
B2E C1F C6F C5F 179.4(2) . . . . ?
C4F C3F C7F C10F -22.37(17) . . . . ?
C2F C3F C7F C10F 157.98(16) . . . . ?
C4F C3F C7F C9F -142.37(17) . . . . ?
C2F C3F C7F C9F 37.98(16) . . . . ?
C4F C3F C7F C8F 97.63(19) . . . . ?
C2F C3F C7F C8F -82.02(18) . . . . ?
C4F C5F C11F C12F 46.1(2) . . . . ?
C6F C5F C11F C12F -134.53(16) . . . . ?
C4F C5F C11F C16F -134.66(15) . . . . ?
C6F C5F C11F C16F 44.7(2) . . . . ?
C16F C11F C12F C13F 0.0 . . . . ?
C5F C11F C12F C13F 179.25(17) . . . . ?
C11F C12F C13F C14F 0.0 . . . . ?
C11F C12F C13F C17F -179.80(13) . . . . ?
C12F C13F C14F C15F 0.0 . . . . ?
C17F C13F C14F C15F 179.80(13) . . . . ?
C13F C14F C15F C16F 0.0 . . . . ?
C13F C14F C15F C21F -179.8(2) . . . . ?
C14F C15F C16F C11F 0.0 . . . . ?
C21F C15F C16F C11F 179.8(2) . . . . ?
C12F C11F C16F C15F 0.0 . . . . ?
C5F C11F C16F C15F -179.25(17) . . . . ?
C14F C13F C17F C20F -150.25(5) . . . . ?
C12F C13F C17F C20F 29.55(10) . . . . ?
C14F C13F C17F C19F -30.25(5) . . . . ?
C12F C13F C17F C19F 149.55(10) . . . . ?
C14F C13F C17F C18F 89.75(9) . . . . ?
C12F C13F C17F C18F -90.45(13) . . . . ?
C14F C15F C21F C22F -16.3(2) . . . . ?
C16F C15F C21F C22F 163.84(15) . . . . ?
C14F C15F C21F C26F 163.89(19) . . . . ?
C16F C15F C21F C26F -16.0(2) . . . . ?
C26F C21F C22F C23F 0.0 . . . . ?
C15F C21F C22F C23F -179.8(2) . . . . ?
C21F C22F C23F C24F 0.0 . . . . ?
C21F C22F C23F C27F 179.9(2) . . . . ?
C22F C23F C24F C25F 0.0 . . . . ?
C27F C23F C24F C25F -179.9(2) . . . . ?
C23F C24F C25F C26F 0.0 . . . . ?
C23F C24F C25F C31F 179.5(2) . . . . ?
C24F C25F C26F C21F 0.0 . . . . ?
C31F C25F C26F C21F -179.5(2) . . . . ?
C22F C21F C26F C25F 0.0 . . . . ?
C15F C21F C26F C25F 179.8(2) . . . . ?
C24F C23F C27F C28F -96.1(2) . . . . ?
C22F C23F C27F C28F 84.0(2) . . . . ?
C24F C23F C27F C30F 23.9(2) . . . . ?
C22F C23F C27F C30F -156.00(18) . . . . ?
C24F C23F C27F C29F 143.9(2) . . . . ?
C22F C23F C27F C29F -36.00(18) . . . . ?
C26F C25F C31F C32F 48.2(3) . . . . ?
C24F C25F C31F C32F -131.30(19) . . . . ?
C26F C25F C31F C36F -133.3(2) . . . . ?
C24F C25F C31F C36F 47.2(3) . . . . ?
C36F C31F C32F C33F 0.0 . . . . ?
C25F C31F C32F C33F 178.5(2) . . . . ?
C31F C32F C33F C34F 0.0 . . . . ?
C31F C32F C33F C3H 178.3(3) . . . . ?
C32F C33F C34F C35F 0.0 . . . . ?
C3H C33F C34F C35F -178.3(3) . . . . ?
C33F C34F C35F C36F 0.0 . . . . ?
C33F C34F C35F C37F -179.4(2) . . . . ?
C34F C35F C36F C31F 0.0 . . . . ?
C37F C35F C36F C31F 179.4(2) . . . . ?
C32F C31F C36F C35F 0.0 . . . . ?
C25F C31F C36F C35F -178.5(2) . . . . ?
C34F C35F C37F C38F -125.23(18) . . . . ?
C36F C35F C37F C38F 55.4(2) . . . . ?
C34F C35F C37F C42F 55.3(2) . . . . ?
C36F C35F C37F C42F -124.1(2) . . . . ?
C42F C37F C38F C39F 0.0 . . . . ?
C35F C37F C38F C39F -179.52(16) . . . . ?
C37F C38F C39F C40F 0.0 . . . . ?
C37F C38F C39F C43F 179.81(18) . . . . ?
C38F C39F C40F C41F 0.0 . . . . ?
C43F C39F C40F C41F -179.81(18) . . . . ?
C39F C40F C41F C42F 0.0 . . . . ?
C39F C40F C41F C47F 179.0(2) . . . . ?
C40F C41F C42F C37F 0.0 . . . . ?
C47F C41F C42F C37F -179.0(2) . . . . ?
C38F C37F C42F C41F 0.0 . . . . ?
C35F C37F C42F C41F 179.52(16) . . . . ?
C40F C39F C43F C46F -23.30(10) . . . . ?
C38F C39F C43F C46F 156.90(18) . . . . ?
C40F C39F C43F C44F -143.30(11) . . . . ?
C38F C39F C43F C44F 36.90(18) . . . . ?
C40F C39F C43F C45F 96.70(12) . . . . ?
C38F C39F C43F C45F -83.1(2) . . . . ?
C42F C41F C47F C48F 153.11(16) . . . . ?
C40F C41F C47F C48F -25.9(2) . . . . ?
C42F C41F C47F C52F -26.8(2) . . . . ?
C40F C41F C47F C52F 154.23(15) . . . . ?
C52F C47F C48F C49F 0.0 . . . . ?
C41F C47F C48F C49F -179.9(2) . . . . ?
C47F C48F C49F C50F 0.0 . . . . ?
C47F C48F C49F C53F 179.73(19) . . . . ?
C48F C49F C50F C51F 0.0 . . . . ?
C53F C49F C50F C51F -179.73(19) . . . . ?
C49F C50F C51F C52F 0.0 . . . . ?
C49F C50F C51F C57F 179.3(2) . . . . ?
C50F C51F C52F C47F 0.0 . . . . ?
C57F C51F C52F C47F -179.3(2) . . . . ?
C48F C47F C52F C51F 0.0 . . . . ?
C41F C47F C52F C51F 179.9(2) . . . . ?
C48F C49F C53F C54F -5.60(18) . . . . ?
C50F C49F C53F C54F 174.14(11) . . . . ?
C48F C49F C53F C55F 114.43(19) . . . . ?
C50F C49F C53F C55F -65.84(14) . . . . ?
C48F C49F C53F C56F -125.59(18) . . . . ?
C50F C49F C53F C56F 54.14(15) . . . . ?
C52F C51F C57F C58F -130.10(16) . . . . ?
C50F C51F C57F C58F 50.6(2) . . . . ?
C52F C51F C57F C62F 49.4(2) . . . . ?
C50F C51F C57F C62F -129.86(19) . . . . ?
C62F C57F C58F C59F 0.0 . . . . ?
C51F C57F C58F C59F 179.50(17) . . . . ?
C57F C58F C59F C60F 0.0 . . . . ?
C57F C58F C59F C63F -179.81(17) . . . . ?
C58F C59F C60F C61F 0.0 . . . . ?
C63F C59F C60F C61F 179.81(17) . . . . ?
C59F C60F C61F C62F 0.0 . . . . ?
C59F C60F C61F B2G -178.3(2) . . . . ?
C60F C61F C62F C57F 0.0 . . . . ?
B2G C61F C62F C57F 178.3(2) . . . . ?
C58F C57F C62F C61F 0.0 . . . . ?
C51F C57F C62F C61F -179.50(17) . . . . ?
C60F C59F C63F C65F 93.52(17) . . . . ?
C58F C59F C63F C65F -86.67(18) . . . . ?
C60F C59F C63F C64F -146.48(16) . . . . ?
C58F C59F C63F C64F 33.33(17) . . . . ?
C60F C59F C63F C66F -26.48(17) . . . . ?
C58F C59F C63F C66F 153.33(17) . . . . ?
O3E B3E C1G C2G -157.84(19) . . . . ?
O2E B3E C1G C2G 23.3(3) . . . . ?
O3E B3E C1G C6G 22.1(3) . . . . ?
O2E B3E C1G C6G -156.82(17) . . . . ?
C6G C1G C2G C3G 0.0 . . . . ?
B3E C1G C2G C3G 179.90(19) . . . . ?
C1G C2G C3G C4G 0.0 . . . . ?
C1G C2G C3G C7G 179.97(15) . . . . ?
C2G C3G C4G C5G 0.0 . . . . ?
C7G C3G C4G C5G -179.97(15) . . . . ?
C3G C4G C5G C6G 0.0 . . . . ?
C3G C4G C5G C11G 179.37(16) . . . . ?
C4G C5G C6G C1G 0.0 . . . . ?
C11G C5G C6G C1G -179.38(16) . . . . ?
C2G C1G C6G C5G 0.0 . . . . ?
B3E C1G C6G C5G -179.90(19) . . . . ?
C2G C3G C7G C10G 151.53(12) . . . . ?
C4G C3G C7G C10G -28.50(6) . . . . ?
C2G C3G C7G C8G -88.47(13) . . . . ?
C4G C3G C7G C8G 91.50(8) . . . . ?
C2G C3G C7G C9G 31.53(12) . . . . ?
C4G C3G C7G C9G -148.50(7) . . . . ?
C6G C5G C11G C12G -135.11(14) . . . . ?
C4G C5G C11G C12G 45.5(2) . . . . ?
C6G C5G C11G C16G 43.71(17) . . . . ?
C4G C5G C11G C16G -135.67(16) . . . . ?
C16G C11G C12G C13G 0.0 . . . . ?
C5G C11G C12G C13G 178.82(16) . . . . ?
C11G C12G C13G C14G 0.0 . . . . ?
C11G C12G C13G C17G 179.9(2) . . . . ?
C12G C13G C14G C15G 0.0 . . . . ?
C17G C13G C14G C15G -179.9(2) . . . . ?
C13G C14G C15G C16G 0.0 . . . . ?
C13G C14G C15G C21G 179.8(3) . . . . ?
C14G C15G C16G C11G 0.0 . . . . ?
C21G C15G C16G C11G -179.8(3) . . . . ?
C12G C11G C16G C15G 0.0 . . . . ?
C5G C11G C16G C15G -178.82(16) . . . . ?
C14G C13G C17G C18G 156.88(17) . . . . ?
C12G C13G C17G C18G -23.04(17) . . . . ?
C14G C13G C17G C19G 36.88(17) . . . . ?
C12G C13G C17G C19G -143.04(17) . . . . ?
C14G C13G C17G C20G -83.12(19) . . . . ?
C12G C13G C17G C20G 96.96(19) . . . . ?
C16G C15G C21G C22G 167.35(16) . . . . ?
C14G C15G C21G C22G -12.5(2) . . . . ?
C16G C15G C21G C26G -12.2(2) . . . . ?
C14G C15G C21G C26G 167.99(18) . . . . ?
C26G C21G C22G C23G 0.0 . . . . ?
C15G C21G C22G C23G -179.5(2) . . . . ?
C21G C22G C23G C24G 0.0 . . . . ?
C21G C22G C23G C27G -179.48(19) . . . . ?
C22G C23G C24G C25G 0.0 . . . . ?
C27G C23G C24G C25G 179.48(19) . . . . ?
C23G C24G C25G C26G 0.0 . . . . ?
C23G C24G C25G C31G 178.4(2) . . . . ?
C24G C25G C26G C21G 0.0 . . . . ?
C31G C25G C26G C21G -178.4(2) . . . . ?
C22G C21G C26G C25G 0.0 . . . . ?
C15G C21G C26G C25G 179.5(2) . . . . ?
C22G C23G C27G C29G 125.58(17) . . . . ?
C24G C23G C27G C29G -53.89(18) . . . . ?
C22G C23G C27G C28G 5.58(16) . . . . ?
C24G C23G C27G C28G -173.89(17) . . . . ?
C22G C23G C27G C30G -114.42(18) . . . . ?
C24G C23G C27G C30G 66.11(19) . . . . ?
C24G C25G C31G C32G -141.6(2) . . . . ?
C26G C25G C31G C32G 36.8(3) . . . . ?
C24G C25G C31G C36G 38.1(3) . . . . ?
C26G C25G C31G C36G -143.5(2) . . . . ?
C36G C31G C32G C33G 0.0 . . . . ?
C25G C31G C32G C33G 179.7(3) . . . . ?
C31G C32G C33G C34G 0.0 . . . . ?
C31G C32G C33G C5H -179.6(3) . . . . ?
C32G C33G C34G C35G 0.0 . . . . ?
C5H C33G C34G C35G 179.6(3) . . . . ?
C33G C34G C35G C36G 0.0 . . . . ?
C33G C34G C35G C37G 180.0(2) . . . . ?
C34G C35G C36G C31G 0.0 . . . . ?
C37G C35G C36G C31G -180.0(2) . . . . ?
C32G C31G C36G C35G 0.0 . . . . ?
C25G C31G C36G C35G -179.7(3) . . . . ?
C36G C35G C37G C38G 55.7(3) . . . . ?
C34G C35G C37G C38G -124.2(2) . . . . ?
C36G C35G C37G C42G -125.1(2) . . . . ?
C34G C35G C37G C42G 54.9(3) . . . . ?
C42G C37G C38G C39G 0.0 . . . . ?
C35G C37G C38G C39G 179.19(19) . . . . ?
C37G C38G C39G C40G 0.0 . . . . ?
C37G C38G C39G C43G 180.0(2) . . . . ?
C38G C39G C40G C41G 0.0 . . . . ?
C43G C39G C40G C41G -180.0(2) . . . . ?
C39G C40G C41G C42G 0.0 . . . . ?
C39G C40G C41G C47G 179.0(3) . . . . ?
C40G C41G C42G C37G 0.0 . . . . ?
C47G C41G C42G C37G -179.0(3) . . . . ?
C38G C37G C42G C41G 0.0 . . . . ?
C35G C37G C42G C41G -179.19(19) . . . . ?
C38G C39G C43G C44G 6.97(17) . . . . ?
C40G C39G C43G C44G -173.1(2) . . . . ?
C38G C39G C43G C46G -113.03(19) . . . . ?
C40G C39G C43G C46G 66.9(2) . . . . ?
C38G C39G C43G C45G 126.97(18) . . . . ?
C40G C39G C43G C45G -53.1(2) . . . . ?
C40G C41G C47G C48G -29.7(3) . . . . ?
C42G C41G C47G C48G 149.2(2) . . . . ?
C40G C41G C47G C52G 150.4(2) . . . . ?
C42G C41G C47G C52G -30.6(3) . . . . ?
C52G C47G C48G C49G 0.0 . . . . ?
C41G C47G C48G C49G -179.9(2) . . . . ?
C47G C48G C49G C50G 0.0 . . . . ?
C47G C48G C49G C53G -179.8(3) . . . . ?
C48G C49G C50G C51G 0.0 . . . . ?
C53G C49G C50G C51G 179.8(3) . . . . ?
C49G C50G C51G C52G 0.0 . . . . ?
C49G C50G C51G C57G -179.3(2) . . . . ?
C50G C51G C52G C47G 0.0 . . . . ?
C57G C51G C52G C47G 179.3(2) . . . . ?
C48G C47G C52G C51G 0.0 . . . . ?
C41G C47G C52G C51G 179.9(2) . . . . ?
C48G C49G C53G C55G 43.28(18) . . . . ?
C50G C49G C53G C55G -136.6(3) . . . . ?
C48G C49G C53G C54G 163.24(14) . . . . ?
C50G C49G C53G C54G -16.6(3) . . . . ?
C48G C49G C53G C56G -76.76(17) . . . . ?
C50G C49G C53G C56G 103.4(3) . . . . ?
C52G C51G C57G C58G -126.4(2) . . . . ?
C50G C51G C57G C58G 52.8(3) . . . . ?
C52G C51G C57G C62G 55.2(3) . . . . ?
C50G C51G C57G C62G -125.5(2) . . . . ?
C62G C57G C58G C59G 0.0 . . . . ?
C51G C57G C58G C59G -178.37(18) . . . . ?
C57G C58G C59G C60G 0.0 . . . . ?
C57G C58G C59G C63G 179.3(2) . . . . ?
C58G C59G C60G C61G 0.0 . . . . ?
C63G C59G C60G C61G -179.3(2) . . . . ?
C59G C60G C61G C62G 0.0 . . . . ?
C59G C60G C61G B3G 178.9(2) . . . . ?
C60G C61G C62G C57G 0.0 . . . . ?
B3G C61G C62G C57G -178.9(2) . . . . ?
C58G C57G C62G C61G 0.0 . . . . ?
C51G C57G C62G C61G 178.36(18) . . . . ?
C58G C59G C63G C64G 27.12(18) . . . . ?
C60G C59G C63G C64G -153.57(18) . . . . ?
C58G C59G C63G C66G -92.9(2) . . . . ?
C60G C59G C63G C66G 86.43(19) . . . . ?
C58G C59G C63G C65G 147.12(19) . . . . ?
C60G C59G C63G C65G -33.57(18) . . . . ?
C62E C61E B1G O1G -158.18(18) . . . . ?
C60E C61E B1G O1G 24.8(3) . . . . ?
C62E C61E B1G O3G 22.1(3) . . . . ?
C60E C61E B1G O3G -154.88(19) . . . . ?
O3G B1G O1G B2G 0.0 . . . . ?
C61E B1G O1G B2G -179.7(3) . . . . ?
B1G O1G B2G O2G 0.0 . . . . ?
B1G O1G B2G C61F -178.9(3) . . . . ?
C62F C61F B2G O1G 30.2(3) . . . . ?
C60F C61F B2G O1G -151.42(19) . . . . ?
C62F C61F B2G O2G -148.6(2) . . . . ?
C60F C61F B2G O2G 29.7(3) . . . . ?
O1G B2G O2G B3G 0.0 . . . . ?
C61F B2G O2G B3G 178.9(3) . . . . ?
B2G O2G B3G O3G 0.0 . . . . ?
B2G O2G B3G C61G 179.4(3) . . . . ?
C62G C61G B3G O2G 32.6(3) . . . . ?
C60G C61G B3G O2G -146.3(2) . . . . ?
C62G C61G B3G O3G -148.0(2) . . . . ?
C60G C61G B3G O3G 33.2(3) . . . . ?
O2G B3G O3G B1G 0.0 . . . . ?
C61G B3G O3G B1G -179.4(3) . . . . ?
O1G B1G O3G B3G 0.0 . . . . ?
C61E B1G O3G B3G 179.7(3) . . . . ?
C34E C33E C1H C2H 23.2(5) . . . . ?
C32E C33E C1H C2H -157.2(4) . . . . ?
C34E C33E C1H C6H -163.0(4) . . . . ?
C32E C33E C1H C6H 16.5(5) . . . . ?
C6H C1H C2H C3H 0.0 . . . . ?
C33E C1H C2H C3H 173.7(4) . . . . ?
C1H C2H C3H C4H 0.0 . . . . ?
C1H C2H C3H C33F -176.3(5) . . . . ?
C32F C33F C3H C4H -145.7(4) . . . . ?
C34F C33F C3H C4H 32.7(5) . . . . ?
C32F C33F C3H C2H 30.7(4) . . . . ?
C34F C33F C3H C2H -151.0(3) . . . . ?
C2H C3H C4H C5H 0.0 . . . . ?
C33F C3H C4H C5H 176.3(5) . . . . ?
C3H C4H C5H C6H 0.0 . . . . ?
C3H C4H C5H C33G 169.2(5) . . . . ?
C32G C33G C5H C6H -157.2(3) . . . . ?
C34G C33G C5H C6H 23.1(3) . . . . ?
C32G C33G C5H C4H 33.3(5) . . . . ?
C34G C33G C5H C4H -146.3(4) . . . . ?
C4H C5H C6H C1H 0.0 . . . . ?
C33G C5H C6H C1H -169.5(5) . . . . ?
C2H C1H C6H C5H 0.0 . . . . ?
C33E C1H C6H C5H -173.8(4) . . . . ?
